data_4119417
loop_
_publ_author_name
'Toshiyuki Kida'
'Takuya Iwamoto'
'Haruyasu Asahara'
'Tomoaki Hinoue'
'Mitsuru Akashi'

_publ_section_title
;
 Chiral Recognition and Kinetic Resolution of Aromatic Amines via
 Supramolecular Chiral Nanocapsules in Nonpolar Solvents
;
_journal_name_full 'Journal of the American Chemical Society'
_journal_page_first 3371
_journal_page_last 3374
_journal_paper_doi 10.1021/ja312367k
_journal_volume 135
_journal_year 2013
_chemical_absolute_configuration rmad
_chemical_formula_moiety '2(C105 H210 O35 Si7), C12 H13 N, 2(C6 H6), 2(H2 O)'
_chemical_formula_sum 'C234 H449 N O72 Si14'
_chemical_formula_weight 4822.28
_space_group_IT_number 20
_symmetry_cell_setting orthorhombic
_symmetry_Int_Tables_number 20
_symmetry_space_group_name_Hall 'C 2c 2'
_symmetry_space_group_name_H-M 'C 2 2 21'
_atom_sites_solution_hydrogens geom
_atom_sites_solution_primary direct
_atom_sites_solution_secondary difmap
_cell_angle_alpha 90.0000
_cell_angle_beta 90.0000
_cell_angle_gamma 90.0000
_cell_formula_units_Z 4
_cell_length_a 22.1316(4)
_cell_length_b 30.8830(6)
_cell_length_c 45.3137(9)
_cell_measurement_reflns_used 97372
_cell_measurement_temperature 153
_cell_measurement_theta_max 68.16
_cell_measurement_theta_min 3.02
_cell_volume 30971.5(10)
_computing_cell_refinement 'RAPID AUTO'
_computing_data_collection 'RAPID AUTO (Rigaku, ????)'
_computing_data_reduction 'RAPID AUTO'
_computing_molecular_graphics 'CrystalStructure 4.0'
_computing_publication_material 'CrystalStructure 4.0 (Rigaku, 2010)'
_computing_structure_refinement 'SHELXL97 (Sheldrick, 2008)'
_computing_structure_solution 'SIR2004 (Burla, et al., 2005)'
_diffrn_ambient_temperature 153
_diffrn_detector_area_resol_mean 10.000
_diffrn_measured_fraction_theta_full 0.997
_diffrn_measured_fraction_theta_max 0.997
_diffrn_measurement_device_type 'Rigaku R-AXIS RAPID'
_diffrn_measurement_method \w
_diffrn_radiation_type 'Cu K\a'
_diffrn_radiation_wavelength 1.54187
_diffrn_reflns_av_R_equivalents 0.0711
_diffrn_reflns_limit_h_max 26
_diffrn_reflns_limit_h_min -26
_diffrn_reflns_limit_k_max 37
_diffrn_reflns_limit_k_min -34
_diffrn_reflns_limit_l_max 54
_diffrn_reflns_limit_l_min -54
_diffrn_reflns_number 139366
_diffrn_reflns_theta_full 68.21
_diffrn_reflns_theta_max 68.21
_diffrn_standards_number 0
_exptl_absorpt_coefficient_mu 1.099
_exptl_absorpt_correction_T_max 0.681
_exptl_absorpt_correction_T_min 0.513
_exptl_absorpt_correction_type multi-scan
_exptl_absorpt_process_details 'ABSCOR (Rigaku, 1995)'
_exptl_crystal_colour colorless
_exptl_crystal_density_diffrn 1.034
_exptl_crystal_description block
_exptl_crystal_F_000 10528.00
_exptl_crystal_size_max 0.450
_exptl_crystal_size_mid 0.450
_exptl_crystal_size_min 0.350
_platon_squeeze_details
;
;
_refine_diff_density_max 0.450
_refine_diff_density_min -0.540
_refine_ls_abs_structure_details 'Flack, H. D. (1983), Acta Cryst. A39, 876-881.  13166 Friedel Pairs'
_refine_ls_abs_structure_Flack 0.03(4)
_refine_ls_extinction_method none
_refine_ls_goodness_of_fit_ref 1.066
_refine_ls_hydrogen_treatment constr
_refine_ls_number_parameters 1541
_refine_ls_number_reflns 28156
_refine_ls_number_restraints 175
_refine_ls_R_factor_gt 0.0991
_refine_ls_shift/su_max 0.000
_refine_ls_structure_factor_coef Fsqd
_refine_ls_weighting_details 'w = 1/[\s^2^(Fo^2^)+(0.1697P)^2^+9.2748P] where P=(Fo^2^+2Fc^2^)/3'
_refine_ls_weighting_scheme calc
_refine_ls_wR_factor_ref 0.3106
_reflns_number_gt 14764
_reflns_number_total 28156
_reflns_threshold_expression F^2^>2.0\s(F^2^)
_cod_data_source_file ja312367k_si_002.cif
_cod_data_source_block TIPS_S-NaphA
_cod_database_code 4119417

loop_
_symmetry_equiv_pos_site_id
_symmetry_equiv_pos_as_xyz
1 +X,+Y,+Z
2 +X,-Y,-Z
3 -X,+Y,1/2-Z
4 -X,-Y,1/2+Z
5 1/2+X,1/2+Y,+Z
6 1/2+X,1/2-Y,-Z
7 1/2-X,1/2+Y,1/2-Z
8 1/2-X,1/2-Y,1/2+Z

loop_
_atom_site_label
_atom_site_type_symbol
_atom_site_fract_x
_atom_site_fract_y
_atom_site_fract_z
_atom_site_U_iso_or_equiv
_atom_site_adp_type
_atom_site_occupancy
_atom_site_symmetry_multiplicity
_atom_site_calc_flag
_atom_site_refinement_flags
_atom_site_disorder_assembly
_atom_site_disorder_group
Si1 Si 0.42450(13) 0.88267(8) 0.53333(4) 0.1067(7) Uani 1.0 8 d . . .
Si2 Si 0.17695(10) 0.73079(10) 0.56425(5) 0.1114(8) Uani 1.0 8 d . A .
Si3 Si 0.45802(10) 0.63637(7) 0.54962(4) 0.0911(6) Uani 1.0 8 d . . .
Si4 Si 0.60806(19) 0.46230(9) 0.59787(5) 0.1489(14) Uani 1.0 8 d . . .
Si5 Si 0.89219(12) 0.58844(11) 0.63888(5) 0.1222(9) Uani 1.0 8 d . . .
Si6 Si 0.76460(12) 0.74493(9) 0.58615(4) 0.1139(8) Uani 1.0 8 d . . .
Si7 Si 0.6955(4) 0.9638(3) 0.58756(15) 0.119(2) Uani 0.535(6) 8 d . A 1
Si27 Si 0.7222(4) 0.9639(2) 0.60018(15) 0.1019(19) Uani 0.465(6) 8 d . A 2
O1 O 0.5096(3) 0.89243(13) 0.61083(9) 0.0841(12) Uani 1.0 8 d . . .
O2 O 0.4955(3) 0.94683(18) 0.68191(15) 0.133(3) Uani 1.0 8 d . . .
O3 O 0.3791(3) 0.90630(13) 0.67585(10) 0.0886(13) Uani 1.0 8 d . . .
O4 O 0.38234(18) 0.83001(11) 0.63920(7) 0.0662(9) Uani 1.0 8 d . . .
O5 O 0.4205(3) 0.86923(14) 0.56813(9) 0.0907(13) Uani 1.0 8 d . . .
O6 O 0.30174(19) 0.80427(13) 0.61045(8) 0.0747(10) Uani 1.0 8 d . . .
O7 O 0.3016(3) 0.83859(14) 0.68732(9) 0.0919(14) Uani 1.0 8 d . . .
O8 O 0.2705(2) 0.74793(14) 0.69132(8) 0.0825(12) Uani 1.0 8 d . . .
O9 O 0.31975(17) 0.69681(12) 0.64512(8) 0.0683(9) Uani 1.0 8 d . . .
O10 O 0.23000(19) 0.73314(18) 0.58765(9) 0.0924(14) Uani 1.0 8 d . . .
O11 O 0.3131(2) 0.63685(13) 0.61482(8) 0.0779(11) Uani 1.0 8 d . . .
O12 O 0.24803(19) 0.65684(15) 0.68760(8) 0.0829(12) Uani 1.0 8 d . . .
O13 O 0.3285(3) 0.58616(13) 0.69841(8) 0.0856(12) Uani 1.0 8 d . . .
O14 O 0.4284(2) 0.58116(11) 0.65944(8) 0.0717(10) Uani 1.0 8 d . . .
O15 O 0.4016(3) 0.62572(14) 0.57121(8) 0.0862(13) Uani 1.0 8 d . . .
O16 O 0.4943(3) 0.53205(13) 0.63722(9) 0.0829(12) Uani 1.0 8 d . . .
O17 O 0.4150(3) 0.52258(14) 0.70743(10) 0.0917(13) Uani 1.0 8 d . . .
O18 O 0.5388(3) 0.52715(13) 0.72620(8) 0.0919(14) Uani 1.0 8 d . . .
O19 O 0.6181(2) 0.56820(13) 0.68497(8) 0.0796(11) Uani 1.0 8 d . . .
O20 O 0.6126(3) 0.49980(15) 0.62308(9) 0.1050(17) Uani 1.0 8 d . . .
O21 O 0.7176(3) 0.56680(17) 0.66661(9) 0.0944(14) Uani 1.0 8 d . . .
O22 O 0.6594(3) 0.53975(14) 0.73967(9) 0.0937(14) Uani 1.0 8 d . . .
O23 O 0.7290(3) 0.61529(14) 0.75218(8) 0.0889(13) Uani 1.0 8 d . . .
O24 O 0.74410(19) 0.67142(15) 0.70248(8) 0.0778(11) Uani 1.0 8 d . . .
O25 O 0.8344(3) 0.6045(3) 0.65699(11) 0.132(3) Uani 1.0 8 d . . .
O26 O 0.81230(19) 0.71829(18) 0.67985(9) 0.0903(13) Uani 1.0 8 d . . .
O27 O 0.7806(2) 0.69828(16) 0.75718(8) 0.0882(12) Uani 1.0 8 d . . .
O28 O 0.7449(3) 0.78664(15) 0.75149(8) 0.0914(13) Uani 1.0 8 d . . .
O29 O 0.7136(2) 0.81282(14) 0.69265(8) 0.0794(11) Uani 1.0 8 d . . .
O30 O 0.7781(3) 0.7381(2) 0.62090(9) 0.1112(17) Uani 1.0 8 d . . .
O31 O 0.7250(2) 0.87547(16) 0.66375(8) 0.0895(13) Uani 1.0 8 d . A .
O32 O 0.6825(3) 0.86373(16) 0.74101(8) 0.1069(16) Uani 1.0 8 d . . .
O33 O 0.5730(3) 0.89912(16) 0.71631(11) 0.1140(18) Uani 1.0 8 d . . .
O34 O 0.5601(2) 0.87966(13) 0.65486(9) 0.0808(11) Uani 1.0 8 d . . .
O35 O 0.6743(3) 0.93323(15) 0.61759(10) 0.0953(14) Uani 1.0 8 d . . .
O36 O 0.4024(7) 0.9437(4) 0.73256(18) 0.258(8) Uani 1.0 8 d . . .
N1 N 0.4806(8) 0.8359(4) 0.7279(3) 0.075(4) Uani 0.5000 8 d . B -1
C1 C 0.5281(4) 0.9118(3) 0.63738(18) 0.098(3) Uani 1.0 8 d . . .
C2 C 0.4767(4) 0.9282(2) 0.65533(17) 0.095(2) Uani 1.0 8 d . . .
C3 C 0.4323(3) 0.89041(19) 0.66057(12) 0.0748(16) Uani 1.0 8 d . . .
C4 C 0.4165(3) 0.86925(17) 0.63257(12) 0.0690(14) Uani 1.0 8 d . . .
C5 C 0.4698(3) 0.85585(17) 0.61463(12) 0.0659(13) Uani 1.0 8 d . . .
C6 C 0.4559(4) 0.8390(3) 0.58405(12) 0.0872(19) Uani 1.0 8 d . . .
C7 C 0.4889(7) 0.9189(5) 0.5283(3) 0.169(5) Uani 1.0 8 d . . .
C8 C 0.4804(14) 0.9609(5) 0.5443(5) 0.303(15) Uani 1.0 8 d . . .
C9 C 0.5007(11) 0.9213(9) 0.4926(4) 0.322(15) Uani 1.0 8 d . . .
C10 C 0.3500(8) 0.9068(5) 0.5259(3) 0.188(7) Uani 1.0 8 d . . .
C11 C 0.3373(8) 0.9290(6) 0.4982(3) 0.212(7) Uani 1.0 8 d . . .
C12 C 0.3222(10) 0.9243(9) 0.5491(4) 0.312(16) Uani 1.0 8 d . . .
C13 C 0.4309(6) 0.8341(4) 0.50979(18) 0.143(5) Uani 1.0 8 d . . .
C14 C 0.3859(7) 0.7970(4) 0.5171(3) 0.150(4) Uani 1.0 8 d . . .
C15 C 0.4940(8) 0.8157(7) 0.5089(3) 0.206(7) Uani 1.0 8 d . . .
C16 C 0.3172(3) 0.8296(3) 0.63506(12) 0.0760(16) Uani 1.0 8 d . . .
C17 C 0.2892(4) 0.81300(19) 0.66235(11) 0.0764(16) Uani 1.0 8 d . . .
C18 C 0.3060(3) 0.76608(18) 0.66809(10) 0.0684(14) Uani 1.0 8 d . . .
C19 C 0.2923(3) 0.73976(18) 0.64079(10) 0.0681(14) Uani 1.0 8 d . . .
C20 C 0.3196(3) 0.75882(18) 0.61262(10) 0.0660(14) Uani 1.0 8 d . . .
C21 C 0.2949(3) 0.7379(3) 0.58506(11) 0.0776(16) Uani 1.0 8 d . . .
C22 C 0.1824(5) 0.7754(5) 0.5367(2) 0.154(5) Uani 1.0 8 d . . .
C23 C 0.2052(10) 0.8206(5) 0.5483(4) 0.223(8) Uani 1.0 8 d . . .
C24 C 0.1256(7) 0.7749(7) 0.5171(3) 0.275(12) Uani 1.0 8 d . . .
C25 C 0.1088(4) 0.7345(6) 0.5882(3) 0.182(6) Uani 1.0 8 d . . .
C26 C 0.0515(6) 0.7342(12) 0.5705(5) 0.200(10) Uani 0.535(6) 8 d . A 1
C27 C 0.1051(12) 0.7771(6) 0.6063(6) 0.344(18) Uani 1.0 8 d . A .
C28 C 0.1779(7) 0.6809(5) 0.5438(4) 0.210(8) Uani 1.0 8 d . . .
C29 C 0.2351(9) 0.6704(7) 0.5309(4) 0.292(14) Uani 1.0 8 d . A .
C30 C 0.1520(17) 0.6446(7) 0.5611(8) 0.49(4) Uani 1.0 8 d . A .
C31 C 0.2841(3) 0.66043(18) 0.63744(11) 0.0727(15) Uani 1.0 8 d . . .
C32 C 0.2769(3) 0.6325(2) 0.66461(12) 0.0733(15) Uani 1.0 8 d . . .
C33 C 0.3386(4) 0.61483(19) 0.67495(12) 0.0762(16) Uani 1.0 8 d . . .
C34 C 0.3681(3) 0.59247(19) 0.64925(10) 0.0699(15) Uani 1.0 8 d . . .
C35 C 0.3730(3) 0.6214(2) 0.62235(11) 0.0736(16) Uani 1.0 8 d . . .
C36 C 0.3957(4) 0.5972(3) 0.59546(11) 0.0856(19) Uani 1.0 8 d . . .
C37 C 0.4242(5) 0.6637(4) 0.51906(15) 0.120(3) Uani 1.0 8 d . . .
C38 C 0.3762(6) 0.6348(5) 0.5010(3) 0.169(5) Uani 1.0 8 d . . .
C39 C 0.4681(5) 0.6863(4) 0.49703(19) 0.139(4) Uani 1.0 8 d . . .
C40 C 0.5038(5) 0.5877(3) 0.54241(18) 0.119(3) Uani 1.0 8 d . . .
C41 C 0.5646(6) 0.5982(5) 0.5287(3) 0.177(6) Uani 1.0 8 d . . .
C42 C 0.4646(8) 0.5537(4) 0.5243(3) 0.184(6) Uani 1.0 8 d . . .
C43 C 0.5079(4) 0.6755(3) 0.56993(15) 0.095(2) Uani 1.0 8 d . . .
C44 C 0.5391(4) 0.6547(3) 0.59721(19) 0.106(3) Uani 1.0 8 d . . .
C45 C 0.4739(5) 0.7170(3) 0.5794(2) 0.118(3) Uani 1.0 8 d . . .
C46 C 0.4467(4) 0.53543(19) 0.65714(13) 0.0819(18) Uani 1.0 8 d . . .
C47 C 0.4652(4) 0.5205(2) 0.68721(12) 0.0830(18) Uani 1.0 8 d . . .
C48 C 0.5198(4) 0.5457(2) 0.69867(11) 0.0787(17) Uani 1.0 8 d . . .
C49 C 0.5683(4) 0.53999(19) 0.67569(11) 0.0752(16) Uani 1.0 8 d . . .
C50 C 0.5485(4) 0.5542(2) 0.64575(12) 0.0805(18) Uani 1.0 8 d . . .
C51 C 0.5944(4) 0.5444(2) 0.62158(12) 0.092(3) Uani 1.0 8 d . . .
C52 C 0.5271(7) 0.4398(4) 0.5932(3) 0.157(5) Uani 1.0 8 d . . .
C53 C 0.5190(15) 0.3942(4) 0.5799(5) 0.314(17) Uani 1.0 8 d . . .
C54 C 0.4866(9) 0.4696(5) 0.5753(4) 0.204(7) Uani 1.0 8 d . . .
C55 C 0.6561(12) 0.4201(5) 0.6142(4) 0.249(11) Uani 1.0 8 d . . .
C56 C 0.7127(12) 0.4310(9) 0.6208(6) 0.312(16) Uani 1.0 8 d . . .
C57 C 0.640(3) 0.4077(8) 0.6435(5) 0.60(5) Uani 1.0 8 d . . .
C58 C 0.6291(6) 0.4852(4) 0.56189(19) 0.143(5) Uani 1.0 8 d . . .
C59 C 0.6359(7) 0.4532(5) 0.5376(3) 0.200(7) Uani 1.0 8 d . . .
C60 C 0.6884(8) 0.5160(5) 0.5634(2) 0.185(6) Uani 1.0 8 d . . .
C61 C 0.6781(4) 0.5494(3) 0.68828(12) 0.088(2) Uani 1.0 8 d . . .
C62 C 0.6980(4) 0.5580(2) 0.71869(13) 0.086(2) Uani 1.0 8 d . . .
C63 C 0.7054(3) 0.6072(2) 0.72336(12) 0.0789(17) Uani 1.0 8 d . . .
C64 C 0.7471(4) 0.6258(3) 0.70012(12) 0.0844(19) Uani 1.0 8 d . . .
C65 C 0.7288(4) 0.6123(3) 0.66885(12) 0.0863(19) Uani 1.0 8 d . . .
C66 C 0.7784(3) 0.6221(3) 0.64592(15) 0.100(3) Uani 1.0 8 d . . .
C67 C 0.8721(6) 0.5447(5) 0.6110(3) 0.156(5) Uani 1.0 8 d . . .
C68 C 0.8463(11) 0.5573(7) 0.5829(4) 0.246(9) Uani 1.0 8 d . . .
C69 C 0.8361(8) 0.5057(5) 0.6264(4) 0.193(6) Uani 1.0 8 d . . .
C70 C 0.9393(5) 0.5614(4) 0.6678(3) 0.138(4) Uani 1.0 8 d . . .
C71 C 0.9446(7) 0.5846(6) 0.6958(3) 0.198(7) Uani 1.0 8 d . . .
C72 C 1.0063(7) 0.5549(5) 0.6573(4) 0.199(7) Uani 1.0 8 d . . .
C73 C 0.9236(7) 0.6336(5) 0.6202(4) 0.169(5) Uani 1.0 8 d . . .
C74 C 0.9703(7) 0.6229(6) 0.5952(4) 0.220(8) Uani 1.0 8 d . . .
C75 C 0.9406(6) 0.6737(5) 0.6399(4) 0.171(5) Uani 1.0 8 d . . .
C76 C 0.7995(4) 0.6956(3) 0.70547(11) 0.094(2) Uani 1.0 8 d . . .
C77 C 0.7947(3) 0.7241(3) 0.73171(11) 0.0805(17) Uani 1.0 8 d . . .
C78 C 0.7458(4) 0.7588(3) 0.72647(11) 0.0858(19) Uani 1.0 8 d . . .
C79 C 0.7627(3) 0.7822(3) 0.69830(11) 0.0785(17) Uani 1.0 8 d . . .
C80 C 0.7669(4) 0.7518(3) 0.67293(10) 0.088(2) Uani 1.0 8 d . . .
C81 C 0.7856(4) 0.7713(4) 0.64426(13) 0.109(3) Uani 1.0 8 d . . .
C82 C 0.7559(5) 0.6888(4) 0.57267(15) 0.113(3) Uani 1.0 8 d . . .
C83 C 0.7598(9) 0.6806(6) 0.5389(3) 0.219(8) Uani 1.0 8 d . . .
C84 C 0.6986(6) 0.6645(4) 0.5847(3) 0.144(4) Uani 1.0 8 d . . .
C85 C 0.8294(8) 0.7710(5) 0.5681(3) 0.170(5) Uani 1.0 8 d . . .
C86 C 0.8882(7) 0.7466(7) 0.5749(3) 0.215(8) Uani 1.0 8 d . . .
C87 C 0.8386(8) 0.8208(5) 0.5777(3) 0.187(6) Uani 1.0 8 d . . .
C88 C 0.6948(5) 0.7803(3) 0.58200(18) 0.120(3) Uani 1.0 8 d . . .
C89 C 0.6399(5) 0.7661(4) 0.6007(3) 0.126(3) Uani 1.0 8 d . . .
C90 C 0.6795(9) 0.7870(5) 0.5496(3) 0.207(8) Uani 1.0 8 d . . .
C91 C 0.7271(4) 0.8584(3) 0.69248(12) 0.089(2) Uani 1.0 8 d . . .
C92 C 0.6804(4) 0.8806(3) 0.71197(13) 0.094(3) Uani 1.0 8 d . . .
C93 C 0.6190(4) 0.8750(2) 0.69834(12) 0.0786(17) Uani 1.0 8 d . . .
C94 C 0.6187(4) 0.8916(2) 0.66741(13) 0.0822(17) Uani 1.0 8 d . A .
C95 C 0.6672(3) 0.8704(2) 0.64913(11) 0.0777(17) Uani 1.0 8 d . . .
C96 C 0.6722(4) 0.8871(2) 0.61857(13) 0.0839(18) Uani 1.0 8 d . A .
C97 C 0.7764(8) 0.9593(7) 0.5824(4) 0.133(5) Uani 0.535(6) 8 d . A 1
C98 C 0.8131(12) 0.9597(9) 0.6117(5) 0.148(6) Uani 0.535(6) 8 d . A 1
C99 C 0.8075(16) 0.9908(11) 0.5619(5) 0.235(15) Uani 0.535(6) 8 d . A 1
C100 C 0.6737(8) 1.0169(4) 0.5958(3) 0.179(6) Uani 1.0 8 d . . .
C101 C 0.7054(12) 1.0406(9) 0.6199(5) 0.183(8) Uani 0.535(6) 8 d . A 1
C102 C 0.6066(10) 1.0239(7) 0.5954(7) 0.182(9) Uani 0.535(6) 8 d . A 1
C103 C 0.6503(14) 0.9474(8) 0.5532(5) 0.164(7) Uani 0.535(6) 8 d . A 1
C104 C 0.6795(12) 0.9057(8) 0.5407(4) 0.154(6) Uani 0.535(6) 8 d . A 1
C105 C 0.6531(17) 0.9826(8) 0.5294(5) 0.227(14) Uani 0.535(6) 8 d . A 1
C106 C 0.4805(5) 0.7589(4) 0.74467(18) 0.066(3) Uani 0.5000 8 d . B -1
C107 C 0.4172(5) 0.7588(4) 0.73857(16) 0.065(3) Uani 0.5000 8 d . B -1
C108 C 0.3840(6) 0.7172(5) 0.7369(3) 0.072(3) Uani 0.5000 8 d . B -1
C109 C 0.4164(9) 0.6797(8) 0.7396(6) 0.068(5) Uani 0.5000 8 d . B -1
C110 C 0.5090(8) 0.6405(4) 0.7509(9) 0.082(4) Uani 0.5000 8 d . B -1
C111 C 0.5684(6) 0.6397(4) 0.7590(3) 0.077(3) Uani 0.5000 8 d . B -1
C112 C 0.6005(9) 0.6803(8) 0.7604(7) 0.080(5) Uani 0.5000 8 d . B -1
C113 C 0.5759(6) 0.7175(4) 0.7560(3) 0.069(3) Uani 0.5000 8 d . B -1
C114 C 0.5099(6) 0.7189(3) 0.7482(6) 0.057(4) Uani 0.5000 8 d . B -1
C115 C 0.4770(5) 0.6797(3) 0.7469(3) 0.060(3) Uani 0.5000 8 d . B -1
C116 C 0.5155(7) 0.8018(4) 0.7439(3) 0.071(4) Uani 0.5000 8 d . B -1
C117 C 0.5310(12) 0.8173(6) 0.7768(5) 0.095(7) Uani 0.5000 8 d . B -1
C118 C 0.5564(7) 0.7587(4) 0.6698(3) 0.168(6) Uani 1.0 8 d . . .
C119 C 0.4980(6) 0.7496(3) 0.66389(18) 0.126(3) Uani 1.0 8 d . . .
C120 C 0.4737(4) 0.7111(3) 0.66618(16) 0.103(2) Uani 1.0 8 d . . .
C121 C 0.5081(5) 0.6785(3) 0.67475(16) 0.110(3) Uani 1.0 8 d . . .
C122 C 0.5661(6) 0.6824(4) 0.68057(17) 0.135(4) Uani 1.0 8 d . . .
C123 C 0.5929(4) 0.7223(6) 0.6785(3) 0.174(6) Uani 1.0 8 d . . .
C226 C 0.1106(8) 0.6968(10) 0.6123(6) 0.200(10) Uani 0.465(6) 8 d . A 2
C297 C 0.7889(9) 0.9721(7) 0.6243(5) 0.133(5) Uani 0.465(6) 8 d . A 2
C298 C 0.8354(11) 0.9352(8) 0.6234(6) 0.148(6) Uani 0.465(6) 8 d . A 2
C299 C 0.7765(15) 0.9856(10) 0.6556(5) 0.235(15) Uani 0.465(6) 8 d . A 2
C301 C 0.7201(13) 1.0520(10) 0.5867(7) 0.183(8) Uani 0.465(6) 8 d . A 2
C302 C 0.6559(15) 1.0291(8) 0.6270(6) 0.182(9) Uani 0.465(6) 8 d . A 2
C303 C 0.7442(12) 0.9365(10) 0.5625(5) 0.164(7) Uani 0.465(6) 8 d . A 2
C304 C 0.7910(12) 0.9671(10) 0.5504(5) 0.154(6) Uani 0.465(6) 8 d . A 2
C305 C 0.6841(15) 0.9389(15) 0.5466(8) 0.227(14) Uani 0.465(6) 8 d . A 2
H1 H 0.5560 0.9364 0.6329 0.1178 Uiso 1.0 8 calc R . .
H1A H 0.5023 0.8609 0.7271 0.0904 Uiso 0.5000 8 calc R B -1
H1B H 0.4450 0.8408 0.7374 0.0904 Uiso 0.5000 8 calc R B -1
H2 H 0.4552 0.9509 0.6436 0.1135 Uiso 1.0 8 calc R . .
H2O H 0.4653 0.9561 0.6912 0.1601 Uiso 1.0 8 calc R . .
H3O H 0.3556 0.8855 0.6794 0.1064 Uiso 1.0 8 calc R . .
H3 H 0.4526 0.8686 0.6735 0.0897 Uiso 1.0 8 calc R . .
H4 H 0.3907 0.8892 0.6206 0.0828 Uiso 1.0 8 calc R . .
H5 H 0.4921 0.8328 0.6257 0.0790 Uiso 1.0 8 calc R . .
H6A H 0.4942 0.8336 0.5733 0.1046 Uiso 1.0 8 calc R . .
H6B H 0.4339 0.8112 0.5856 0.1046 Uiso 1.0 8 calc R . .
H7O H 0.2815 0.8294 0.7017 0.1103 Uiso 1.0 8 calc R . .
H7 H 0.5248 0.9043 0.5373 0.2030 Uiso 1.0 8 calc R . .
H8A H 0.5199 0.9742 0.5479 0.3632 Uiso 1.0 8 calc R . .
H8B H 0.4602 0.9555 0.5632 0.3632 Uiso 1.0 8 calc R . .
H8C H 0.4556 0.9804 0.5323 0.3632 Uiso 1.0 8 calc R . .
H8O H 0.2805 0.7220 0.6939 0.0990 Uiso 1.0 8 calc R . .
H9A H 0.5355 0.9401 0.4886 0.3868 Uiso 1.0 8 calc R . .
H9B H 0.4648 0.9331 0.4828 0.3868 Uiso 1.0 8 calc R . .
H9C H 0.5089 0.8922 0.4850 0.3868 Uiso 1.0 8 calc R . .
H10 H 0.3252 0.8800 0.5232 0.2254 Uiso 1.0 8 calc R . .
H10A H 0.6871 1.0331 0.5778 0.2146 Uiso 0.535(6) 8 calc R A 1
H10B H 0.6389 1.0139 0.5819 0.2146 Uiso 0.465(6) 8 calc R A 2
H10C H 0.7490 1.0355 0.6184 0.2201 Uiso 0.535(6) 8 calc R A 1
H10D H 0.6907 1.0303 0.6390 0.2201 Uiso 0.535(6) 8 calc R A 1
H10E H 0.6972 1.0717 0.6181 0.2201 Uiso 0.535(6) 8 calc R A 1
H10F H 0.5900 1.0136 0.5767 0.2179 Uiso 0.535(6) 8 calc R A 1
H10G H 0.5979 1.0549 0.5976 0.2179 Uiso 0.535(6) 8 calc R A 1
H10H H 0.5880 1.0079 0.6118 0.2179 Uiso 0.535(6) 8 calc R A 1
H10I H 0.6863 0.8851 0.5568 0.1849 Uiso 0.535(6) 8 calc R A 1
H10J H 0.7182 0.9129 0.5314 0.1849 Uiso 0.535(6) 8 calc R A 1
H10K H 0.6525 0.8927 0.5260 0.1849 Uiso 0.535(6) 8 calc R A 1
H10L H 0.6450 1.0109 0.5384 0.2721 Uiso 0.535(6) 8 calc R A 1
H10M H 0.6226 0.9767 0.5142 0.2721 Uiso 0.535(6) 8 calc R A 1
H10N H 0.6933 0.9828 0.5204 0.2721 Uiso 0.535(6) 8 calc R A 1
H11A H 0.3489 0.9595 0.4999 0.2543 Uiso 1.0 8 calc R . .
H11B H 0.2940 0.9269 0.4938 0.2543 Uiso 1.0 8 calc R . .
H11C H 0.3605 0.9154 0.4823 0.2543 Uiso 1.0 8 calc R . .
H11D H 0.5552 0.8439 0.7760 0.1141 Uiso 0.5000 8 calc R B -1
H11E H 0.5539 0.7946 0.7869 0.1141 Uiso 0.5000 8 calc R B -1
H11F H 0.4934 0.8230 0.7875 0.1141 Uiso 0.5000 8 calc R B -1
H12A H 0.2784 0.9234 0.5460 0.3742 Uiso 1.0 8 calc R . .
H12B H 0.3352 0.9544 0.5515 0.3742 Uiso 1.0 8 calc R . .
H12C H 0.3325 0.9079 0.5669 0.3742 Uiso 1.0 8 calc R . .
H12O H 0.2438 0.6411 0.7026 0.0995 Uiso 1.0 8 calc R . .
H13O H 0.3617 0.5759 0.7041 0.1027 Uiso 1.0 8 calc R . .
H13 H 0.4213 0.8437 0.4892 0.1712 Uiso 1.0 8 calc R . .
H14A H 0.3971 0.7837 0.5360 0.1799 Uiso 1.0 8 calc R . .
H14B H 0.3875 0.7750 0.5015 0.1799 Uiso 1.0 8 calc R . .
H14C H 0.3449 0.8087 0.5184 0.1799 Uiso 1.0 8 calc R . .
H15A H 0.4963 0.7933 0.4935 0.2470 Uiso 1.0 8 calc R . .
H15B H 0.5038 0.8029 0.5281 0.2470 Uiso 1.0 8 calc R . .
H15C H 0.5228 0.8388 0.5044 0.2470 Uiso 1.0 8 calc R . .
H16 H 0.3030 0.8599 0.6317 0.0911 Uiso 1.0 8 calc R . .
H17O H 0.4262 0.5140 0.7241 0.1100 Uiso 1.0 8 calc R . .
H17 H 0.2445 0.8138 0.6593 0.0917 Uiso 1.0 8 calc R . .
H18O H 0.5704 0.5395 0.7320 0.1103 Uiso 1.0 8 calc R . .
H18 H 0.3499 0.7639 0.6731 0.0821 Uiso 1.0 8 calc R . .
H19 H 0.2476 0.7367 0.6384 0.0817 Uiso 1.0 8 calc R . .
H20 H 0.3647 0.7563 0.6131 0.0792 Uiso 1.0 8 calc R . .
H21A H 0.3046 0.7560 0.5677 0.0931 Uiso 1.0 8 calc R . .
H21B H 0.3137 0.7091 0.5823 0.0931 Uiso 1.0 8 calc R . .
H22A H 0.1145 0.6687 0.6024 0.2402 Uiso 0.465(6) 8 calc R A 2
H22B H 0.0732 0.6973 0.6239 0.2402 Uiso 0.465(6) 8 calc R A 2
H22C H 0.1452 0.7012 0.6254 0.2402 Uiso 0.465(6) 8 calc R A 2
H22O H 0.6722 0.5455 0.7567 0.1124 Uiso 1.0 8 calc R . .
H22 H 0.2153 0.7657 0.5232 0.1847 Uiso 1.0 8 calc R . .
H23A H 0.1757 0.8324 0.5623 0.2671 Uiso 1.0 8 calc R . .
H23B H 0.2098 0.8405 0.5316 0.2671 Uiso 1.0 8 calc R . .
H23C H 0.2442 0.8169 0.5583 0.2671 Uiso 1.0 8 calc R . .
H23O H 0.7327 0.6421 0.7547 0.1067 Uiso 1.0 8 calc R . .
H24A H 0.1312 0.7948 0.5005 0.3299 Uiso 1.0 8 calc R . .
H24B H 0.0905 0.7840 0.5287 0.3299 Uiso 1.0 8 calc R . .
H24C H 0.1189 0.7455 0.5096 0.3299 Uiso 1.0 8 calc R . .
H25A H 0.1084 0.7093 0.6021 0.2189 Uiso 0.535(6) 8 calc R A 1
H25B H 0.0716 0.7314 0.5759 0.2189 Uiso 0.465(6) 8 calc R A 2
H26A H 0.0167 0.7342 0.5838 0.2402 Uiso 0.535(6) 8 calc R A 1
H26B H 0.0504 0.7082 0.5581 0.2402 Uiso 0.535(6) 8 calc R A 1
H26C H 0.0501 0.7600 0.5579 0.2402 Uiso 0.535(6) 8 calc R A 1
H27A H 0.0696 0.7761 0.6192 0.4124 Uiso 1.0 8 calc R . .
H27B H 0.1015 0.8017 0.5928 0.4124 Uiso 1.0 8 calc R . .
H27C H 0.1417 0.7803 0.6182 0.4124 Uiso 1.0 8 calc R . .
H27O H 0.7784 0.7143 0.7721 0.1059 Uiso 1.0 8 calc R . .
H28O H 0.7202 0.8069 0.7486 0.1097 Uiso 1.0 8 calc R . .
H28 H 0.1497 0.6854 0.5269 0.2519 Uiso 1.0 8 calc R . .
H29A H 0.2334 0.6412 0.5225 0.3510 Uiso 1.0 8 calc R . .
H29B H 0.2666 0.6716 0.5461 0.3510 Uiso 1.0 8 calc R . .
H29C H 0.2444 0.6913 0.5153 0.3510 Uiso 1.0 8 calc R . .
H29D H 0.8427 0.9267 0.6028 0.1782 Uiso 0.465(6) 8 calc R A 2
H29E H 0.8198 0.9102 0.6344 0.1782 Uiso 0.465(6) 8 calc R A 2
H29F H 0.8733 0.9449 0.6323 0.1782 Uiso 0.465(6) 8 calc R A 2
H29G H 0.7448 1.0078 0.6558 0.2826 Uiso 0.465(6) 8 calc R A 2
H29H H 0.8134 0.9974 0.6644 0.2826 Uiso 0.465(6) 8 calc R A 2
H29I H 0.7630 0.9604 0.6670 0.2826 Uiso 0.465(6) 8 calc R A 2
H30A H 0.1772 0.6392 0.5785 0.5874 Uiso 1.0 8 calc R . .
H30B H 0.1507 0.6185 0.5488 0.5874 Uiso 1.0 8 calc R . .
H30C H 0.1109 0.6521 0.5674 0.5874 Uiso 1.0 8 calc R . .
H30D H 0.7334 1.0467 0.5664 0.2201 Uiso 0.465(6) 8 calc R A 2
H30E H 0.7550 1.0507 0.6000 0.2201 Uiso 0.465(6) 8 calc R A 2
H30F H 0.7013 1.0806 0.5880 0.2201 Uiso 0.465(6) 8 calc R A 2
H30G H 0.6248 1.0090 0.6341 0.2179 Uiso 0.465(6) 8 calc R A 2
H30H H 0.6399 1.0587 0.6272 0.2179 Uiso 0.465(6) 8 calc R A 2
H30I H 0.6914 1.0274 0.6399 0.2179 Uiso 0.465(6) 8 calc R A 2
H30J H 0.8248 0.9692 0.5643 0.1849 Uiso 0.465(6) 8 calc R A 2
H30K H 0.7729 0.9958 0.5477 0.1849 Uiso 0.465(6) 8 calc R A 2
H30L H 0.8058 0.9562 0.5314 0.1849 Uiso 0.465(6) 8 calc R A 2
H30M H 0.6549 0.9197 0.5563 0.2721 Uiso 0.465(6) 8 calc R A 2
H30N H 0.6894 0.9298 0.5260 0.2721 Uiso 0.465(6) 8 calc R A 2
H30P H 0.6690 0.9687 0.5471 0.2721 Uiso 0.465(6) 8 calc R A 2
H31 H 0.2435 0.6703 0.6305 0.0872 Uiso 1.0 8 calc R . .
H32O H 0.6576 0.8770 0.7517 0.1283 Uiso 1.0 8 calc R . .
H32 H 0.2504 0.6074 0.6595 0.0880 Uiso 1.0 8 calc R . .
H33O H 0.5533 0.9157 0.7053 0.1368 Uiso 1.0 8 calc R . .
H33 H 0.3646 0.6393 0.6818 0.0915 Uiso 1.0 8 calc R . .
H34 H 0.3452 0.5656 0.6442 0.0839 Uiso 1.0 8 calc R . .
H35 H 0.4002 0.6464 0.6267 0.0884 Uiso 1.0 8 calc R . .
H36A H 0.4353 0.5838 0.5999 0.1027 Uiso 1.0 8 calc R . .
H36B H 0.3670 0.5737 0.5904 0.1027 Uiso 1.0 8 calc R . .
H37 H 0.3999 0.6877 0.5280 0.1441 Uiso 1.0 8 calc R . .
H38A H 0.3974 0.6113 0.4909 0.2027 Uiso 1.0 8 calc R . .
H38B H 0.3554 0.6530 0.4865 0.2027 Uiso 1.0 8 calc R . .
H38C H 0.3465 0.6226 0.5148 0.2027 Uiso 1.0 8 calc R . .
H39A H 0.4447 0.7030 0.4826 0.1666 Uiso 1.0 8 calc R . .
H39B H 0.4920 0.6643 0.4867 0.1666 Uiso 1.0 8 calc R . .
H39C H 0.4951 0.7057 0.5079 0.1666 Uiso 1.0 8 calc R . .
H40 H 0.5123 0.5742 0.5620 0.1425 Uiso 1.0 8 calc R . .
H41A H 0.5585 0.6126 0.5097 0.2120 Uiso 1.0 8 calc R . .
H41B H 0.5875 0.5714 0.5258 0.2120 Uiso 1.0 8 calc R . .
H41C H 0.5872 0.6175 0.5419 0.2120 Uiso 1.0 8 calc R . .
H42A H 0.4881 0.5272 0.5213 0.2211 Uiso 1.0 8 calc R . .
H42B H 0.4540 0.5661 0.5051 0.2211 Uiso 1.0 8 calc R . .
H42C H 0.4277 0.5470 0.5353 0.2211 Uiso 1.0 8 calc R . .
H43 H 0.5406 0.6846 0.5560 0.1145 Uiso 1.0 8 calc R . .
H44A H 0.5085 0.6472 0.6120 0.1276 Uiso 1.0 8 calc R . .
H44B H 0.5678 0.6753 0.6058 0.1276 Uiso 1.0 8 calc R . .
H44C H 0.5606 0.6285 0.5911 0.1276 Uiso 1.0 8 calc R . .
H45A H 0.5026 0.7376 0.5880 0.1421 Uiso 1.0 8 calc R . .
H45B H 0.4431 0.7096 0.5941 0.1421 Uiso 1.0 8 calc R . .
H45C H 0.4545 0.7301 0.5622 0.1421 Uiso 1.0 8 calc R . .
H46 H 0.4118 0.5177 0.6501 0.0983 Uiso 1.0 8 calc R . .
H47 H 0.4775 0.4895 0.6855 0.0996 Uiso 1.0 8 calc R . .
H48 H 0.5096 0.5770 0.7012 0.0944 Uiso 1.0 8 calc R . .
H49 H 0.5820 0.5091 0.6751 0.0902 Uiso 1.0 8 calc R . .
H50 H 0.5405 0.5860 0.6461 0.0966 Uiso 1.0 8 calc R . .
H51A H 0.5764 0.5505 0.6020 0.1104 Uiso 1.0 8 calc R . .
H51B H 0.6302 0.5633 0.6240 0.1104 Uiso 1.0 8 calc R . .
H52 H 0.5092 0.4386 0.6135 0.1888 Uiso 1.0 8 calc R . .
H53A H 0.5351 0.3938 0.5598 0.3768 Uiso 1.0 8 calc R . .
H53B H 0.4760 0.3868 0.5795 0.3768 Uiso 1.0 8 calc R . .
H53C H 0.5408 0.3730 0.5920 0.3768 Uiso 1.0 8 calc R . .
H54A H 0.4460 0.4570 0.5740 0.2444 Uiso 1.0 8 calc R . .
H54B H 0.5033 0.4730 0.5555 0.2444 Uiso 1.0 8 calc R . .
H54C H 0.4842 0.4979 0.5850 0.2444 Uiso 1.0 8 calc R . .
H55 H 0.6561 0.3940 0.6011 0.2985 Uiso 1.0 8 calc R . .
H56A H 0.7334 0.4410 0.6029 0.3739 Uiso 1.0 8 calc R . .
H56B H 0.7340 0.4058 0.6289 0.3739 Uiso 1.0 8 calc R . .
H56C H 0.7125 0.4543 0.6355 0.3739 Uiso 1.0 8 calc R . .
H57A H 0.5991 0.3962 0.6437 0.7141 Uiso 1.0 8 calc R . .
H57B H 0.6429 0.4330 0.6565 0.7141 Uiso 1.0 8 calc R . .
H57C H 0.6685 0.3853 0.6504 0.7141 Uiso 1.0 8 calc R . .
H58 H 0.5949 0.5045 0.5560 0.1718 Uiso 1.0 8 calc R . .
H59A H 0.6694 0.4336 0.5421 0.2400 Uiso 1.0 8 calc R . .
H59B H 0.6443 0.4685 0.5191 0.2400 Uiso 1.0 8 calc R . .
H59C H 0.5984 0.4366 0.5355 0.2400 Uiso 1.0 8 calc R . .
H60A H 0.6830 0.5377 0.5790 0.2226 Uiso 1.0 8 calc R . .
H60B H 0.6939 0.5306 0.5444 0.2226 Uiso 1.0 8 calc R . .
H60C H 0.7241 0.4984 0.5678 0.2226 Uiso 1.0 8 calc R . .
H61 H 0.6752 0.5173 0.6854 0.1056 Uiso 1.0 8 calc R . .
H62 H 0.7387 0.5444 0.7212 0.1036 Uiso 1.0 8 calc R . .
H63 H 0.6649 0.6213 0.7216 0.0947 Uiso 1.0 8 calc R . .
H64 H 0.7894 0.6160 0.7041 0.1013 Uiso 1.0 8 calc R . .
H65 H 0.6913 0.6283 0.6632 0.1036 Uiso 1.0 8 calc R . .
H66A H 0.7681 0.6086 0.6268 0.1197 Uiso 1.0 8 calc R . .
H66B H 0.7823 0.6537 0.6430 0.1197 Uiso 1.0 8 calc R . .
H67 H 0.9119 0.5317 0.6056 0.1866 Uiso 1.0 8 calc R . .
H68A H 0.8060 0.5695 0.5861 0.2949 Uiso 1.0 8 calc R . .
H68B H 0.8433 0.5318 0.5701 0.2949 Uiso 1.0 8 calc R . .
H68C H 0.8723 0.5790 0.5736 0.2949 Uiso 1.0 8 calc R . .
H69A H 0.8314 0.4819 0.6123 0.2319 Uiso 1.0 8 calc R . .
H69B H 0.7962 0.5159 0.6327 0.2319 Uiso 1.0 8 calc R . .
H69C H 0.8588 0.4956 0.6437 0.2319 Uiso 1.0 8 calc R . .
H70 H 0.9215 0.5323 0.6719 0.1653 Uiso 1.0 8 calc R . .
H71A H 0.9683 0.6111 0.6929 0.2380 Uiso 1.0 8 calc R . .
H71B H 0.9648 0.5661 0.7103 0.2380 Uiso 1.0 8 calc R . .
H71C H 0.9042 0.5923 0.7030 0.2380 Uiso 1.0 8 calc R . .
H72A H 1.0274 0.5359 0.6712 0.2383 Uiso 1.0 8 calc R . .
H72B H 1.0267 0.5830 0.6566 0.2383 Uiso 1.0 8 calc R . .
H72C H 1.0065 0.5418 0.6376 0.2383 Uiso 1.0 8 calc R . .
H73 H 0.8883 0.6447 0.6088 0.2032 Uiso 1.0 8 calc R . .
H74A H 1.0095 0.6159 0.6041 0.2640 Uiso 1.0 8 calc R . .
H74B H 0.9746 0.6481 0.5822 0.2640 Uiso 1.0 8 calc R . .
H74C H 0.9558 0.5981 0.5837 0.2640 Uiso 1.0 8 calc R . .
H75A H 0.9636 0.6638 0.6572 0.2049 Uiso 1.0 8 calc R . .
H75B H 0.9036 0.6882 0.6465 0.2049 Uiso 1.0 8 calc R . .
H75C H 0.9652 0.6939 0.6284 0.2049 Uiso 1.0 8 calc R . .
H76 H 0.8331 0.6746 0.7090 0.1126 Uiso 1.0 8 calc R . .
H77 H 0.8344 0.7388 0.7350 0.0966 Uiso 1.0 8 calc R . .
H78 H 0.7055 0.7445 0.7241 0.1030 Uiso 1.0 8 calc R . .
H79 H 0.8018 0.7980 0.7009 0.0942 Uiso 1.0 8 calc R . .
H80 H 0.7268 0.7374 0.6702 0.1060 Uiso 1.0 8 calc R . .
H81A H 0.7603 0.7969 0.6398 0.1305 Uiso 1.0 8 calc R . .
H81B H 0.8284 0.7807 0.6453 0.1305 Uiso 1.0 8 calc R . .
H82 H 0.7910 0.6728 0.5812 0.1356 Uiso 1.0 8 calc R . .
H83A H 0.7247 0.6937 0.5292 0.2632 Uiso 1.0 8 calc R . .
H83B H 0.7602 0.6494 0.5351 0.2632 Uiso 1.0 8 calc R . .
H83C H 0.7969 0.6936 0.5311 0.2632 Uiso 1.0 8 calc R . .
H84A H 0.6980 0.6349 0.5770 0.1727 Uiso 1.0 8 calc R . .
H84B H 0.6621 0.6798 0.5783 0.1727 Uiso 1.0 8 calc R . .
H84C H 0.7000 0.6638 0.6063 0.1727 Uiso 1.0 8 calc R . .
H85 H 0.8226 0.7701 0.5463 0.2037 Uiso 1.0 8 calc R . .
H86A H 0.8955 0.7470 0.5962 0.2585 Uiso 1.0 8 calc R . .
H86B H 0.9219 0.7608 0.5648 0.2585 Uiso 1.0 8 calc R . .
H86C H 0.8847 0.7166 0.5681 0.2585 Uiso 1.0 8 calc R . .
H87A H 0.8738 0.8327 0.5674 0.2240 Uiso 1.0 8 calc R . .
H87B H 0.8451 0.8224 0.5990 0.2240 Uiso 1.0 8 calc R . .
H87C H 0.8026 0.8375 0.5724 0.2240 Uiso 1.0 8 calc R . .
H88 H 0.7066 0.8095 0.5897 0.1445 Uiso 1.0 8 calc R . .
H89A H 0.6264 0.7374 0.5943 0.1514 Uiso 1.0 8 calc R . .
H89B H 0.6069 0.7870 0.5981 0.1514 Uiso 1.0 8 calc R . .
H89C H 0.6515 0.7650 0.6216 0.1514 Uiso 1.0 8 calc R . .
H90A H 0.6408 0.8022 0.5480 0.2484 Uiso 1.0 8 calc R . .
H90B H 0.6767 0.7589 0.5398 0.2484 Uiso 1.0 8 calc R . .
H90C H 0.7113 0.8044 0.5403 0.2484 Uiso 1.0 8 calc R . .
H91 H 0.7683 0.8631 0.7009 0.1072 Uiso 1.0 8 calc R . .
H92 H 0.6899 0.9123 0.7128 0.1124 Uiso 1.0 8 calc R . .
H93 H 0.6085 0.8436 0.6982 0.0943 Uiso 1.0 8 calc R . .
H94 H 0.6238 0.9238 0.6672 0.0986 Uiso 1.0 8 calc R . .
H95 H 0.6580 0.8388 0.6480 0.0933 Uiso 1.0 8 calc R . .
H96A H 0.7093 0.8753 0.6094 0.1007 Uiso 1.0 8 calc R . .
H96B H 0.6372 0.8769 0.6069 0.1007 Uiso 1.0 8 calc R . .
H97 H 0.7832 0.9300 0.5736 0.1592 Uiso 0.535(6) 8 calc R A 1
H98A H 0.7946 0.9396 0.6258 0.1782 Uiso 0.535(6) 8 calc R A 1
H98B H 0.8129 0.9890 0.6200 0.1782 Uiso 0.535(6) 8 calc R A 1
H98C H 0.8548 0.9508 0.6078 0.1782 Uiso 0.535(6) 8 calc R A 1
H99A H 0.7889 0.9891 0.5423 0.2826 Uiso 0.535(6) 8 calc R A 1
H99B H 0.8504 0.9834 0.5604 0.2826 Uiso 0.535(6) 8 calc R A 1
H99C H 0.8033 1.0203 0.5696 0.2826 Uiso 0.535(6) 8 calc R A 1
H103 H 0.6073 0.9416 0.5587 0.1964 Uiso 0.535(6) 8 calc R A 1
H107 H 0.3964 0.7853 0.7356 0.0779 Uiso 0.5000 8 calc R B -1
H108 H 0.3414 0.7166 0.7340 0.0860 Uiso 0.5000 8 calc R B -1
H109 H 0.3967 0.6528 0.7364 0.0817 Uiso 0.5000 8 calc R B -1
H110 H 0.4884 0.6139 0.7479 0.0980 Uiso 0.5000 8 calc R B -1
H111 H 0.5880 0.6132 0.7635 0.0922 Uiso 0.5000 8 calc R B -1
H112 H 0.6423 0.6796 0.7650 0.0960 Uiso 0.5000 8 calc R B -1
H113 H 0.5988 0.7434 0.7575 0.0833 Uiso 0.5000 8 calc R B -1
H116 H 0.5543 0.7969 0.7331 0.0848 Uiso 0.5000 8 calc R B -1
H118 H 0.5723 0.7872 0.6683 0.2016 Uiso 1.0 8 calc R . .
H119 H 0.4728 0.7727 0.6576 0.1512 Uiso 1.0 8 calc R . .
H120 H 0.4322 0.7067 0.6618 0.1235 Uiso 1.0 8 calc R . .
H121 H 0.4901 0.6507 0.6768 0.1316 Uiso 1.0 8 calc R . .
H122 H 0.5892 0.6578 0.6862 0.1626 Uiso 1.0 8 calc R . .
H123 H 0.6346 0.7259 0.6826 0.2087 Uiso 1.0 8 calc R . .
H297 H 0.8105 0.9974 0.6155 0.1592 Uiso 0.465(6) 8 calc R A 2
H303 H 0.7595 0.9062 0.5649 0.1964 Uiso 0.465(6) 8 calc R A 2

loop_
_atom_site_aniso_label
_atom_site_aniso_U_11
_atom_site_aniso_U_22
_atom_site_aniso_U_33
_atom_site_aniso_U_12
_atom_site_aniso_U_13
_atom_site_aniso_U_23
Si1 0.1430(19) 0.1156(16) 0.0616(10) 0.0236(15) 0.0103(11) 0.0170(10)
Si2 0.0861(13) 0.173(3) 0.0755(11) -0.0087(15) -0.0221(10) 0.0008(13)
Si3 0.1155(15) 0.0941(13) 0.0636(9) 0.0120(11) 0.0186(10) 0.0044(9)
Si4 0.247(4) 0.1211(19) 0.0787(13) 0.087(3) -0.0262(18) -0.0307(13)
Si5 0.1035(16) 0.173(3) 0.0899(14) 0.0403(17) 0.0246(12) 0.0049(15)
Si6 0.1288(18) 0.153(2) 0.0599(10) -0.0025(16) 0.0166(11) 0.0057(12)
Si7 0.145(6) 0.117(4) 0.095(4) -0.046(4) 0.005(4) 0.012(3)
Si27 0.119(5) 0.095(4) 0.092(4) -0.038(4) -0.004(3) 0.026(3)
O1 0.105(4) 0.077(3) 0.071(3) -0.005(3) -0.002(3) 0.014(2)
O2 0.140(5) 0.101(4) 0.160(6) -0.001(4) 0.003(4) -0.073(4)
O3 0.109(4) 0.065(3) 0.092(3) -0.000(3) 0.023(3) -0.008(2)
O4 0.082(3) 0.060(2) 0.0564(18) 0.0010(19) -0.0043(18) 0.0027(16)
O5 0.112(4) 0.091(3) 0.069(3) 0.031(3) -0.000(3) 0.024(2)
O6 0.086(3) 0.080(3) 0.058(2) 0.010(3) -0.0113(18) 0.0121(18)
O7 0.129(4) 0.080(3) 0.066(3) 0.003(3) 0.027(3) -0.008(2)
O8 0.104(3) 0.083(3) 0.060(2) -0.005(3) 0.021(2) -0.0025(19)
O9 0.073(3) 0.073(3) 0.0583(19) -0.001(2) -0.0090(17) 0.0049(17)
O10 0.067(3) 0.147(4) 0.063(3) -0.019(3) -0.0124(19) 0.003(3)
O11 0.093(3) 0.085(3) 0.0560(19) -0.010(3) -0.009(2) -0.0036(19)
O12 0.086(3) 0.107(3) 0.056(2) -0.008(3) 0.0106(19) -0.001(2)
O13 0.117(4) 0.082(3) 0.057(2) -0.002(3) 0.016(3) 0.0179(19)
O14 0.102(3) 0.054(2) 0.0589(19) -0.003(2) 0.003(2) -0.0092(16)
O15 0.110(4) 0.100(3) 0.0483(19) 0.003(3) 0.015(2) 0.0100(19)
O16 0.111(4) 0.074(3) 0.063(3) 0.011(3) -0.003(3) -0.0176(19)
O17 0.120(4) 0.085(3) 0.070(3) -0.016(3) 0.000(3) 0.008(2)
O18 0.146(5) 0.076(3) 0.054(2) -0.003(3) -0.017(3) 0.0077(18)
O19 0.104(3) 0.076(3) 0.059(2) 0.023(3) 0.000(2) -0.0039(18)
O20 0.168(5) 0.085(3) 0.062(3) 0.050(4) -0.004(3) -0.012(2)
O21 0.109(4) 0.107(4) 0.067(3) 0.036(3) 0.009(3) -0.017(3)
O22 0.138(4) 0.086(3) 0.057(3) 0.011(3) 0.001(3) 0.004(2)
O23 0.124(4) 0.088(3) 0.054(2) 0.027(3) -0.007(3) -0.009(2)
O24 0.077(3) 0.106(4) 0.0502(19) 0.005(3) 0.0045(18) 0.001(2)
O25 0.086(4) 0.228(7) 0.081(3) 0.047(4) 0.020(3) -0.031(4)
O26 0.067(3) 0.145(4) 0.058(2) 0.005(3) 0.0082(18) 0.008(3)
O27 0.093(3) 0.123(4) 0.0479(19) 0.014(3) 0.0050(19) 0.006(2)
O28 0.116(4) 0.108(3) 0.0503(19) -0.017(3) -0.002(2) -0.008(2)
O29 0.085(3) 0.090(3) 0.063(3) -0.012(3) -0.0017(19) 0.008(2)
O30 0.123(4) 0.154(5) 0.056(3) -0.007(4) 0.016(3) -0.001(3)
O31 0.098(3) 0.115(4) 0.056(2) -0.037(3) -0.008(2) 0.008(3)
O32 0.161(5) 0.111(4) 0.050(2) -0.021(4) 0.001(3) -0.009(2)
O33 0.168(6) 0.089(3) 0.085(3) 0.004(4) 0.039(4) -0.005(3)
O34 0.094(3) 0.068(3) 0.080(3) -0.009(3) -0.005(3) 0.005(2)
O35 0.120(4) 0.083(3) 0.083(3) -0.024(3) 0.016(3) 0.008(3)
O36 0.45(2) 0.203(8) 0.120(6) 0.148(11) 0.122(9) 0.068(6)
N1 0.114(10) 0.055(8) 0.058(6) 0.034(8) -0.008(6) 0.005(6)
C1 0.126(6) 0.062(4) 0.106(6) 0.008(4) 0.003(5) 0.022(4)
C2 0.118(6) 0.062(4) 0.104(5) -0.013(4) 0.003(5) -0.015(4)
C3 0.100(5) 0.069(4) 0.055(3) 0.009(4) 0.005(3) -0.003(3)
C4 0.093(4) 0.053(3) 0.061(3) -0.000(3) 0.007(3) 0.005(3)
C5 0.078(4) 0.055(3) 0.065(3) 0.013(3) 0.008(3) 0.006(3)
C6 0.119(6) 0.088(5) 0.055(3) 0.020(4) 0.006(4) 0.003(3)
C7 0.201(13) 0.175(9) 0.132(8) -0.058(10) 0.001(8) 0.048(7)
C8 0.53(5) 0.135(10) 0.25(2) -0.135(19) 0.03(3) 0.014(10)
C9 0.30(3) 0.47(4) 0.196(12) 0.06(3) 0.098(17) 0.20(2)
C10 0.256(16) 0.225(13) 0.082(6) 0.132(13) 0.010(8) 0.022(7)
C11 0.269(17) 0.250(16) 0.117(8) 0.097(14) -0.053(10) 0.048(10)
C12 0.31(3) 0.46(4) 0.164(13) 0.29(3) -0.036(14) -0.044(17)
C13 0.171(10) 0.185(11) 0.072(5) 0.070(9) 0.024(6) 0.021(6)
C14 0.199(12) 0.131(8) 0.120(8) -0.003(9) -0.034(8) 0.014(7)
C15 0.182(13) 0.30(2) 0.135(11) 0.044(14) 0.010(9) -0.014(12)
C16 0.081(4) 0.090(4) 0.056(3) 0.016(4) 0.002(3) 0.005(3)
C17 0.107(5) 0.073(4) 0.050(3) 0.018(4) 0.009(3) 0.003(3)
C18 0.089(4) 0.070(4) 0.046(3) 0.001(3) 0.008(3) 0.006(3)
C19 0.086(4) 0.076(4) 0.042(3) 0.002(3) 0.003(3) 0.006(3)
C20 0.082(4) 0.072(4) 0.044(3) -0.001(3) -0.009(3) 0.001(3)
C21 0.087(4) 0.104(5) 0.041(3) -0.008(4) -0.006(3) 0.002(3)
C22 0.124(8) 0.255(15) 0.083(6) 0.060(9) -0.012(5) 0.036(8)
C23 0.29(3) 0.154(12) 0.223(16) 0.026(13) -0.067(16) 0.068(12)
C24 0.272(18) 0.43(3) 0.119(9) 0.19(2) -0.074(11) 0.046(13)
C25 0.064(5) 0.342(17) 0.141(9) -0.015(8) -0.035(6) 0.041(10)
C26 0.046(6) 0.41(3) 0.143(13) -0.048(11) -0.002(7) 0.071(15)
C27 0.41(4) 0.230(17) 0.39(4) 0.16(2) 0.26(3) 0.076(15)
C28 0.161(13) 0.195(14) 0.274(19) -0.029(11) -0.055(13) -0.082(15)
C29 0.25(3) 0.34(3) 0.29(3) 0.106(19) -0.093(18) -0.24(3)
C30 0.70(9) 0.147(16) 0.62(7) -0.11(3) 0.06(6) 0.11(3)
C31 0.098(5) 0.069(4) 0.051(3) -0.027(4) -0.002(3) -0.008(3)
C32 0.085(4) 0.081(4) 0.054(3) -0.009(4) 0.006(3) -0.007(3)
C33 0.102(5) 0.067(4) 0.060(3) -0.020(4) 0.007(3) 0.006(3)
C34 0.096(5) 0.072(4) 0.042(3) -0.011(4) -0.000(3) -0.002(3)
C35 0.101(5) 0.079(4) 0.042(3) -0.007(4) -0.007(3) 0.006(3)
C36 0.122(6) 0.091(5) 0.044(3) -0.015(4) 0.002(3) 0.002(3)
C37 0.136(7) 0.164(8) 0.060(4) 0.004(7) 0.005(5) 0.024(5)
C38 0.138(9) 0.268(15) 0.101(7) -0.014(10) -0.036(7) 0.030(9)
C39 0.139(8) 0.199(11) 0.079(5) -0.005(8) 0.031(5) 0.023(6)
C40 0.150(8) 0.126(7) 0.080(5) 0.028(6) 0.035(5) 0.012(5)
C41 0.185(12) 0.189(11) 0.156(10) 0.087(10) 0.083(9) 0.026(9)
C42 0.288(18) 0.125(8) 0.140(9) -0.016(10) -0.001(11) -0.066(7)
C43 0.116(6) 0.098(5) 0.072(4) -0.003(5) 0.016(4) -0.006(4)
C44 0.120(7) 0.092(5) 0.108(6) -0.009(5) -0.011(5) 0.017(5)
C45 0.150(8) 0.091(5) 0.114(6) 0.024(5) 0.001(6) -0.017(5)
C46 0.125(6) 0.060(4) 0.061(3) 0.012(4) 0.009(4) 0.004(3)
C47 0.126(6) 0.067(4) 0.056(3) -0.001(4) -0.002(4) -0.004(3)
C48 0.110(5) 0.079(4) 0.048(3) 0.006(4) 0.003(3) 0.010(3)
C49 0.112(5) 0.061(3) 0.053(3) 0.001(4) -0.010(3) -0.001(3)
C50 0.116(6) 0.073(4) 0.052(3) 0.025(4) 0.008(3) 0.002(3)
C51 0.147(7) 0.077(4) 0.052(3) 0.047(5) -0.000(4) -0.010(3)
C52 0.225(13) 0.138(8) 0.108(7) -0.063(8) -0.021(8) -0.032(6)
C53 0.62(6) 0.123(9) 0.201(16) 0.022(18) -0.06(3) -0.033(10)
C54 0.261(19) 0.209(14) 0.142(11) 0.011(12) -0.028(10) -0.065(10)
C55 0.40(3) 0.159(11) 0.191(13) 0.189(16) -0.111(16) -0.108(10)
C56 0.28(3) 0.42(4) 0.24(3) 0.22(3) -0.026(19) 0.07(3)
C57 1.40(14) 0.26(3) 0.124(12) 0.42(5) -0.10(3) -0.010(12)
C58 0.161(10) 0.182(10) 0.087(6) 0.061(8) -0.034(6) -0.058(6)
C59 0.216(14) 0.256(16) 0.129(9) -0.007(12) 0.004(9) -0.128(10)
C60 0.216(15) 0.262(16) 0.079(6) 0.040(13) 0.049(8) -0.046(8)
C61 0.120(6) 0.094(5) 0.050(3) 0.048(4) -0.002(4) -0.007(3)
C62 0.121(6) 0.077(4) 0.060(3) 0.033(4) -0.013(4) -0.011(3)
C63 0.090(5) 0.094(5) 0.052(3) 0.019(4) 0.008(3) -0.011(3)
C64 0.111(5) 0.095(5) 0.047(3) 0.034(4) 0.005(3) -0.005(3)
C65 0.098(5) 0.109(6) 0.052(3) 0.018(4) 0.002(3) -0.010(3)
C66 0.075(4) 0.154(7) 0.070(4) 0.042(5) 0.009(3) 0.000(4)
C67 0.129(8) 0.236(14) 0.102(7) 0.021(9) 0.012(6) -0.014(8)
C68 0.29(3) 0.29(3) 0.161(14) 0.032(19) -0.013(15) -0.012(14)
C69 0.232(16) 0.157(11) 0.191(14) 0.022(12) 0.059(13) 0.003(10)
C70 0.114(8) 0.149(9) 0.150(10) 0.022(7) 0.011(7) 0.014(8)
C71 0.177(13) 0.271(18) 0.147(11) 0.073(13) -0.033(10) -0.014(12)
C72 0.159(12) 0.183(12) 0.254(18) 0.052(10) 0.023(12) 0.049(12)
C73 0.149(10) 0.179(11) 0.180(12) 0.006(9) 0.083(9) 0.008(10)
C74 0.170(13) 0.254(17) 0.236(16) 0.027(12) 0.120(12) 0.041(14)
C75 0.114(8) 0.223(15) 0.175(12) -0.021(9) -0.005(8) 0.020(11)
C76 0.109(6) 0.138(6) 0.035(3) 0.009(5) 0.010(3) 0.013(3)
C77 0.087(4) 0.110(5) 0.044(3) -0.000(4) -0.008(3) 0.007(3)
C78 0.109(5) 0.108(5) 0.041(3) -0.007(4) 0.005(3) 0.001(3)
C79 0.078(4) 0.112(5) 0.045(3) -0.017(4) 0.001(3) 0.007(3)
C80 0.094(5) 0.141(6) 0.030(3) -0.019(5) 0.003(3) 0.001(3)
C81 0.112(6) 0.163(8) 0.051(3) -0.021(6) 0.019(4) 0.011(4)
C82 0.126(7) 0.149(8) 0.064(4) 0.015(6) 0.007(4) -0.018(5)
C83 0.280(19) 0.287(19) 0.091(7) -0.048(16) 0.049(10) -0.020(9)
C84 0.152(10) 0.142(8) 0.137(8) 0.034(8) -0.025(8) -0.040(7)
C85 0.204(14) 0.217(11) 0.088(6) -0.042(12) 0.040(8) 0.021(7)
C86 0.157(12) 0.33(3) 0.156(11) -0.015(14) 0.066(10) 0.089(14)
C87 0.240(15) 0.220(11) 0.100(7) -0.089(12) 0.055(9) 0.021(7)
C88 0.171(9) 0.103(6) 0.087(5) 0.011(6) 0.003(6) -0.005(5)
C89 0.121(7) 0.113(7) 0.145(8) -0.002(6) -0.012(6) -0.013(6)
C90 0.29(2) 0.213(14) 0.117(9) 0.072(14) -0.058(11) -0.003(9)
C91 0.104(5) 0.114(6) 0.050(3) -0.035(5) -0.012(3) 0.008(3)
C92 0.137(7) 0.087(5) 0.057(3) -0.035(5) -0.007(4) 0.001(3)
C93 0.103(5) 0.073(4) 0.060(3) -0.016(4) 0.009(3) -0.002(3)
C94 0.104(5) 0.073(4) 0.070(4) -0.022(4) 0.002(4) -0.005(3)
C95 0.103(5) 0.082(4) 0.048(3) -0.020(4) -0.003(3) -0.007(3)
C96 0.105(5) 0.080(4) 0.067(4) -0.027(4) -0.009(4) 0.004(3)
C97 0.084(8) 0.146(12) 0.167(13) -0.046(8) 0.018(9) 0.027(10)
C98 0.139(16) 0.149(17) 0.157(16) -0.012(12) -0.007(12) 0.041(11)
C99 0.30(3) 0.30(3) 0.107(12) -0.21(3) 0.027(14) 0.010(14)
C100 0.267(17) 0.098(7) 0.172(11) -0.077(10) -0.032(12) 0.035(7)
C101 0.177(18) 0.209(19) 0.165(16) -0.050(16) 0.041(14) 0.028(15)
C102 0.173(19) 0.106(10) 0.27(3) 0.061(12) 0.042(16) 0.001(14)
C103 0.156(14) 0.237(16) 0.098(11) -0.007(13) 0.023(10) 0.032(10)
C104 0.167(15) 0.216(17) 0.079(8) -0.013(12) 0.013(9) 0.031(10)
C105 0.33(4) 0.26(3) 0.099(12) -0.12(3) -0.033(16) 0.048(13)
C106 0.084(7) 0.062(5) 0.053(6) -0.003(5) 0.000(5) -0.010(5)
C107 0.069(6) 0.084(7) 0.042(5) 0.012(5) 0.002(4) 0.012(5)
C108 0.055(6) 0.092(8) 0.068(7) 0.000(5) -0.006(6) 0.018(6)
C109 0.072(8) 0.083(9) 0.049(8) -0.003(7) -0.004(8) 0.001(8)
C110 0.089(9) 0.080(5) 0.075(6) 0.029(7) 0.016(10) -0.011(11)
C111 0.096(8) 0.074(6) 0.061(6) 0.029(6) -0.009(6) -0.006(6)
C112 0.075(10) 0.078(8) 0.087(12) 0.029(7) 0.018(9) -0.017(9)
C113 0.071(6) 0.077(7) 0.060(6) 0.003(5) 0.008(6) 0.003(6)
C114 0.057(8) 0.075(5) 0.038(6) -0.002(4) 0.019(8) 0.006(6)
C115 0.074(6) 0.051(5) 0.055(5) 0.011(4) -0.009(5) -0.003(5)
C116 0.096(13) 0.062(6) 0.054(9) -0.008(6) -0.014(6) 0.010(5)
C117 0.132(16) 0.058(11) 0.095(12) -0.012(11) 0.033(11) 0.024(9)
C118 0.264(12) 0.130(7) 0.110(8) -0.108(8) 0.104(9) -0.052(6)
C119 0.213(10) 0.083(5) 0.082(5) 0.046(6) 0.032(7) 0.015(5)
C120 0.103(5) 0.131(6) 0.075(4) 0.004(5) -0.018(4) -0.009(5)
C121 0.167(7) 0.093(5) 0.069(4) 0.009(5) 0.006(5) -0.001(4)
C122 0.153(7) 0.193(9) 0.061(4) 0.104(7) -0.001(6) 0.006(6)
C123 0.075(5) 0.359(15) 0.087(7) -0.045(7) 0.006(4) -0.081(11)
C226 0.046(6) 0.41(3) 0.143(13) -0.048(11) -0.002(7) 0.071(15)
C297 0.084(8) 0.146(12) 0.167(13) -0.046(8) 0.018(9) 0.027(10)
C298 0.139(16) 0.149(17) 0.157(16) -0.012(12) -0.007(12) 0.041(11)
C299 0.30(3) 0.30(3) 0.107(12) -0.21(3) 0.027(14) 0.010(14)
C301 0.177(18) 0.209(19) 0.165(16) -0.050(16) 0.041(14) 0.028(15)
C302 0.173(19) 0.106(10) 0.27(3) 0.061(12) 0.042(16) 0.001(14)
C303 0.156(14) 0.237(16) 0.098(11) -0.007(13) 0.023(10) 0.032(10)
C304 0.167(15) 0.216(17) 0.079(8) -0.013(12) 0.013(9) 0.031(10)
C305 0.33(4) 0.26(3) 0.099(12) -0.12(3) -0.033(16) 0.048(13)

loop_
_atom_type_symbol
_atom_type_description
_atom_type_scat_dispersion_real
_atom_type_scat_dispersion_imag
_atom_type_scat_source
C C 0.0181 0.0091
;
International Tables for Crystallography
(1992, Vol. C, Tables 4.2.6.8 and 6.1.1.4)
;
H H 0.0000 0.0000
;
International Tables for Crystallography
(1992, Vol. C, Table 6.1.1.4)
;
O O 0.0492 0.0322
;
International Tables for Crystallography
(1992, Vol. C, Tables 4.2.6.8 and 6.1.1.4)
;
Si Si 0.2541 0.3302
;
International Tables for Crystallography
(1992, Vol. C, Tables 4.2.6.8 and 6.1.1.4)
;
N N 0.0311 0.0180
;
International Tables for Crystallography
(1992, Vol. C, Tables 4.2.6.8 and 6.1.1.4)
;

loop_
_geom_angle_atom_site_label_1
_geom_angle_atom_site_label_2
_geom_angle_atom_site_label_3
_geom_angle
_geom_angle_publ_flag
O5 Si1 C7 108.6(5) yes
O5 Si1 C10 103.4(4) yes
O5 Si1 C13 110.8(4) yes
C7 Si1 C10 115.3(7) yes
C7 Si1 C13 111.5(6) yes
C10 Si1 C13 107.0(6) yes
O10 Si2 C22 111.5(4) yes
O10 Si2 C25 101.9(4) yes
O10 Si2 C28 112.0(6) yes
C22 Si2 C25 113.4(6) yes
C22 Si2 C28 106.8(7) yes
C25 Si2 C28 111.2(8) yes
O15 Si3 C37 103.9(4) yes
O15 Si3 C40 111.5(4) yes
O15 Si3 C43 106.7(3) yes
C37 Si3 C40 118.6(4) yes
C37 Si3 C43 108.8(5) yes
C40 Si3 C43 106.8(4) yes
O20 Si4 C52 112.8(5) yes
O20 Si4 C55 100.8(6) yes
O20 Si4 C58 109.5(5) yes
C52 Si4 C55 108.9(8) yes
C52 Si4 C58 106.1(6) yes
C55 Si4 C58 118.9(8) yes
O25 Si5 C67 111.9(5) yes
O25 Si5 C70 103.0(5) yes
O25 Si5 C73 108.4(6) yes
C67 Si5 C70 106.3(6) yes
C67 Si5 C73 109.4(7) yes
C70 Si5 C73 117.8(6) yes
O30 Si6 C82 102.6(4) yes
O30 Si6 C85 110.3(5) yes
O30 Si6 C88 108.7(4) yes
C82 Si6 C85 110.2(6) yes
C82 Si6 C88 115.0(5) yes
C85 Si6 C88 109.8(6) yes
O35 Si7 C97 109.2(8) yes
O35 Si7 C100 105.7(7) yes
O35 Si7 C103 110.7(9) yes
C97 Si7 C100 111.9(10) yes
C97 Si7 C103 113.0(11) yes
C100 Si7 C103 106.1(10) yes
O35 Si27 C100 100.3(6) yes
O35 Si27 C297 108.2(8) yes
O35 Si27 C303 109.4(10) yes
C100 Si27 C297 112.3(9) yes
C100 Si27 C303 113.9(10) yes
C297 Si27 C303 111.9(11) yes
C1 O1 C5 114.2(5) yes
C4 O4 C16 119.6(5) yes
Si1 O5 C6 129.0(5) yes
C16 O6 C20 114.6(5) yes
C19 O9 C31 116.9(5) yes
Si2 O10 C21 133.3(4) yes
C31 O11 C35 114.5(5) yes
C34 O14 C46 117.4(5) yes
Si3 O15 C36 131.8(5) yes
C46 O16 C50 115.0(5) yes
C49 O19 C61 118.5(5) yes
Si4 O20 C51 129.1(4) yes
C61 O21 C65 115.5(5) yes
C64 O24 C76 118.9(6) yes
Si5 O25 C66 128.7(5) yes
C76 O26 C80 113.1(5) yes
C79 O29 C91 118.5(5) yes
Si6 O30 C81 128.7(6) yes
C91 O31 C95 114.3(5) yes
C1 O34 C94 118.1(5) yes
Si7 O35 C96 125.6(5) yes
O1 C1 O34 108.5(5) yes
O1 C1 C2 113.0(7) yes
O34 C1 C2 107.9(6) yes
O2 C2 C1 112.5(7) yes
O2 C2 C3 111.6(6) yes
C1 C2 C3 108.3(6) yes
O3 C3 C2 109.5(5) yes
O3 C3 C4 111.7(6) yes
C2 C3 C4 110.7(5) yes
O4 C4 C3 108.3(5) yes
O4 C4 C5 107.0(5) yes
C3 C4 C5 114.0(6) yes
O1 C5 C4 109.3(5) yes
O1 C5 C6 106.5(5) yes
C4 C5 C6 115.8(6) yes
O5 C6 C5 110.6(5) yes
Si1 C7 C8 111.9(14) yes
Si1 C7 C9 106.0(12) yes
C8 C7 C9 117.2(15) yes
Si1 C10 C11 121.4(11) yes
Si1 C10 C12 115.7(12) yes
C11 C10 C12 113.6(16) yes
Si1 C13 C14 115.3(8) yes
Si1 C13 C15 113.1(10) yes
C14 C13 C15 108.6(12) yes
O4 C16 O6 110.4(5) yes
O4 C16 C17 108.1(5) yes
O6 C16 C17 111.7(6) yes
O7 C17 C16 113.4(6) yes
O7 C17 C18 110.5(5) yes
C16 C17 C18 111.9(5) yes
O8 C18 C17 111.5(5) yes
O8 C18 C19 106.4(5) yes
C17 C18 C19 108.9(5) yes
O9 C19 C18 107.1(4) yes
O9 C19 C20 107.2(5) yes
C18 C19 C20 113.4(5) yes
O6 C20 C19 108.6(5) yes
O6 C20 C21 104.9(5) yes
C19 C20 C21 112.5(5) yes
O10 C21 C20 109.7(5) yes
Si2 C22 C23 116.9(9) yes
Si2 C22 C24 109.0(10) yes
C23 C22 C24 117.6(14) yes
Si2 C25 C26 111.7(10) yes
Si2 C25 C27 113.7(12) yes
Si2 C25 C226 109.5(11) yes
C26 C25 C27 104.1(18) yes
C27 C25 C226 105.1(15) yes
Si2 C28 C29 114.5(13) yes
Si2 C28 C30 111.8(16) yes
C29 C28 C30 112.8(18) yes
O9 C31 O11 109.6(5) yes
O9 C31 C32 108.1(5) yes
O11 C31 C32 110.2(5) yes
O12 C32 C31 109.9(5) yes
O12 C32 C33 111.0(5) yes
C31 C32 C33 110.9(6) yes
O13 C33 C32 108.3(6) yes
O13 C33 C34 111.5(5) yes
C32 C33 C34 108.2(5) yes
O14 C34 C33 105.3(5) yes
O14 C34 C35 109.4(5) yes
C33 C34 C35 112.6(5) yes
O11 C35 C34 108.5(5) yes
O11 C35 C36 106.0(5) yes
C34 C35 C36 112.4(5) yes
O15 C36 C35 110.4(6) yes
Si3 C37 C38 114.1(8) yes
Si3 C37 C39 116.5(7) yes
C38 C37 C39 109.5(7) yes
Si3 C40 C41 112.8(8) yes
Si3 C40 C42 109.3(8) yes
C41 C40 C42 114.4(9) yes
Si3 C43 C44 112.6(6) yes
Si3 C43 C45 112.6(6) yes
C44 C43 C45 109.7(7) yes
O14 C46 O16 109.1(5) yes
O14 C46 C47 107.8(5) yes
O16 C46 C47 111.2(6) yes
O17 C47 C46 110.8(6) yes
O17 C47 C48 111.8(5) yes
C46 C47 C48 111.7(6) yes
O18 C48 C47 108.9(5) yes
O18 C48 C49 110.2(6) yes
C47 C48 C49 105.6(5) yes
O19 C49 C48 105.5(5) yes
O19 C49 C50 107.9(5) yes
C48 C49 C50 112.6(6) yes
O16 C50 C49 110.6(6) yes
O16 C50 C51 105.7(5) yes
C49 C50 C51 113.5(6) yes
O20 C51 C50 110.0(6) yes
Si4 C52 C53 118.6(15) yes
Si4 C52 C54 112.8(10) yes
C53 C52 C54 105.9(14) yes
Si4 C55 C56 117.0(16) yes
Si4 C55 C57 115(3) yes
C56 C55 C57 95(3) yes
Si4 C58 C59 115.3(9) yes
Si4 C58 C60 113.1(7) yes
C59 C58 C60 109.8(11) yes
O19 C61 O21 109.8(5) yes
O19 C61 C62 107.3(6) yes
O21 C61 C62 113.2(6) yes
O22 C62 C61 112.4(7) yes
O22 C62 C63 111.6(6) yes
C61 C62 C63 109.8(6) yes
O23 C63 C62 109.7(5) yes
O23 C63 C64 110.2(6) yes
C62 C63 C64 110.0(6) yes
O24 C64 C63 107.3(5) yes
O24 C64 C65 109.1(5) yes
C63 C64 C65 112.3(6) yes
O21 C65 C64 112.2(5) yes
O21 C65 C66 105.5(6) yes
C64 C65 C66 112.5(6) yes
O25 C66 C65 107.7(6) yes
Si5 C67 C68 119.1(13) yes
Si5 C67 C69 111.1(9) yes
C68 C67 C69 112.9(14) yes
Si5 C70 C71 115.7(10) yes
Si5 C70 C72 111.7(10) yes
C71 C70 C72 104.5(11) yes
Si5 C73 C74 116.0(11) yes
Si5 C73 C75 116.2(11) yes
C74 C73 C75 114.7(12) yes
O24 C76 O26 110.9(5) yes
O24 C76 C77 108.9(6) yes
O26 C76 C77 112.8(7) yes
O27 C77 C76 109.2(6) yes
O27 C77 C78 110.8(5) yes
C76 C77 C78 109.8(5) yes
O28 C78 C77 107.9(5) yes
O28 C78 C79 112.7(6) yes
C77 C78 C79 106.7(6) yes
O29 C79 C78 105.8(5) yes
O29 C79 C80 108.6(5) yes
C78 C79 C80 111.4(6) yes
O26 C80 C79 108.7(5) yes
O26 C80 C81 106.2(6) yes
C79 C80 C81 115.8(7) yes
O30 C81 C80 108.1(7) yes
Si6 C82 C83 118.2(9) yes
Si6 C82 C84 114.7(7) yes
C83 C82 C84 108.0(10) yes
Si6 C85 C86 111.0(11) yes
Si6 C85 C87 113.5(10) yes
C86 C85 C87 107.8(13) yes
Si6 C88 C89 114.9(7) yes
Si6 C88 C90 110.8(9) yes
C89 C88 C90 113.2(11) yes
O29 C91 O31 111.4(5) yes
O29 C91 C92 107.2(6) yes
O31 C91 C92 110.2(6) yes
O32 C92 C91 110.5(6) yes
O32 C92 C93 111.7(7) yes
C91 C92 C93 108.9(6) yes
O33 C93 C92 109.5(5) yes
O33 C93 C94 109.6(6) yes
C92 C93 C94 110.6(6) yes
O34 C94 C93 106.5(6) yes
O34 C94 C95 108.0(5) yes
C93 C94 C95 111.3(6) yes
O31 C95 C94 109.4(5) yes
O31 C95 C96 108.8(6) yes
C94 C95 C96 114.7(6) yes
O35 C96 C95 112.3(5) yes
Si7 C97 C98 113.8(14) yes
Si7 C97 C99 118.7(17) yes
C98 C97 C99 106.5(18) yes
Si7 C100 C101 119.2(15) yes
Si7 C100 C102 114.0(12) yes
Si27 C100 C301 104.3(14) yes
Si27 C100 C302 104.7(13) yes
C101 C100 C102 113.7(17) yes
C301 C100 C302 104.3(17) yes
Si7 C103 C104 107.3(17) yes
Si7 C103 C105 111.2(18) yes
C104 C103 C105 108.5(19) yes
C107 C106 C114 118.2(10) yes
C107 C106 C116 119.5(10) yes
C114 C106 C116 122.0(11) yes
C106 C107 C108 120.0(10) yes
C107 C108 C109 117.9(13) yes
C108 C109 C115 122.0(18) yes
C111 C110 C115 122.2(12) yes
C110 C111 C112 118.0(13) yes
C111 C112 C113 124.1(17) yes
C112 C113 C114 118.3(14) yes
C106 C114 C113 120.0(10) yes
C106 C114 C115 120.7(12) yes
C113 C114 C115 119.1(10) yes
C109 C115 C110 121.0(14) yes
C109 C115 C114 120.8(13) yes
C110 C115 C114 118.0(11) yes
N1 C116 C106 111.1(12) yes
N1 C116 C117 110.5(11) yes
C106 C116 C117 110.2(11) yes
C119 C118 C123 115.5(10) yes
C118 C119 C120 124.5(10) yes
C119 C120 C121 118.6(9) yes
C120 C121 C122 123.4(9) yes
C121 C122 C123 119.4(10) yes
C118 C123 C122 118.6(10) yes
Si27 C297 C298 114.5(16) yes
Si27 C297 C299 116.6(18) yes
C298 C297 C299 111(2) yes
Si27 C303 C304 102.4(18) yes
Si27 C303 C305 100(2) yes
C304 C303 C305 114(3) yes
C2 O2 H2O 109.476 no
C3 O3 H3O 109.485 no
C17 O7 H7O 109.473 no
C18 O8 H8O 109.471 no
C32 O12 H12O 109.456 no
C33 O13 H13O 109.460 no
C47 O17 H17O 109.462 no
C48 O18 H18O 109.478 no
C62 O22 H22O 109.465 no
C63 O23 H23O 109.484 no
C77 O27 H27O 109.461 no
C78 O28 H28O 109.469 no
C92 O32 H32O 109.476 no
C93 O33 H33O 109.479 no
C116 N1 H1A 110.182 no
C116 N1 H1B 109.794 no
H1A N1 H1B 109.476 no
O1 C1 H1 109.173 no
O34 C1 H1 109.158 no
C2 C1 H1 109.144 no
O2 C2 H2 108.079 no
C1 C2 H2 108.057 no
C3 C2 H2 108.065 no
O3 C3 H3 108.242 no
C2 C3 H3 108.237 no
C4 C3 H3 108.258 no
O4 C4 H4 109.137 no
C3 C4 H4 109.140 no
C5 C4 H4 109.134 no
O1 C5 H5 108.333 no
C4 C5 H5 108.329 no
C6 C5 H5 108.344 no
O5 C6 H6A 109.536 no
O5 C6 H6B 109.543 no
C5 C6 H6A 109.516 no
C5 C6 H6B 109.520 no
H6A C6 H6B 108.103 no
Si1 C7 H7 107.071 no
C8 C7 H7 107.059 no
C9 C7 H7 107.064 no
C7 C8 H8A 109.461 no
C7 C8 H8B 109.463 no
C7 C8 H8C 109.455 no
H8A C8 H8B 109.480 no
H8A C8 H8C 109.476 no
H8B C8 H8C 109.493 no
C7 C9 H9A 109.477 no
C7 C9 H9B 109.460 no
C7 C9 H9C 109.462 no
H9A C9 H9B 109.482 no
H9A C9 H9C 109.469 no
H9B C9 H9C 109.478 no
Si1 C10 H10 100.246 no
C11 C10 H10 100.236 no
C12 C10 H10 100.245 no
C10 C11 H11A 109.477 no
C10 C11 H11B 109.490 no
C10 C11 H11C 109.480 no
H11A C11 H11B 109.457 no
H11A C11 H11C 109.468 no
H11B C11 H11C 109.456 no
C10 C12 H12A 109.473 no
C10 C12 H12B 109.497 no
C10 C12 H12C 109.460 no
H12A C12 H12B 109.481 no
H12A C12 H12C 109.461 no
H12B C12 H12C 109.456 no
Si1 C13 H13 106.355 no
C14 C13 H13 106.356 no
C15 C13 H13 106.387 no
C13 C14 H14A 109.463 no
C13 C14 H14B 109.466 no
C13 C14 H14C 109.478 no
H14A C14 H14B 109.466 no
H14A C14 H14C 109.461 no
H14B C14 H14C 109.494 no
C13 C15 H15A 109.444 no
C13 C15 H15B 109.478 no
C13 C15 H15C 109.467 no
H15A C15 H15B 109.478 no
H15A C15 H15C 109.473 no
H15B C15 H15C 109.487 no
O4 C16 H16 108.855 no
O6 C16 H16 108.850 no
C17 C16 H16 108.854 no
O7 C17 H17 106.844 no
C16 C17 H17 106.862 no
C18 C17 H17 106.861 no
O8 C18 H18 109.962 no
C17 C18 H18 109.958 no
C19 C18 H18 109.945 no
O9 C19 H19 109.700 no
C18 C19 H19 109.692 no
C20 C19 H19 109.720 no
O6 C20 H20 110.250 no
C19 C20 H20 110.268 no
C21 C20 H20 110.251 no
O10 C21 H21A 109.742 no
O10 C21 H21B 109.728 no
C20 C21 H21A 109.734 no
C20 C21 H21B 109.715 no
H21A C21 H21B 108.227 no
Si2 C22 H22 103.714 no
C23 C22 H22 103.732 no
C24 C22 H22 103.734 no
C22 C23 H23A 109.463 no
C22 C23 H23B 109.485 no
C22 C23 H23C 109.477 no
H23A C23 H23B 109.463 no
H23A C23 H23C 109.461 no
H23B C23 H23C 109.477 no
C22 C24 H24A 109.466 no
C22 C24 H24B 109.475 no
C22 C24 H24C 109.477 no
H24A C24 H24B 109.465 no
H24A C24 H24C 109.476 no
H24B C24 H24C 109.468 no
Si2 C25 H25A 109.054 no
Si2 C25 H25B 109.462 no
C26 C25 H25A 109.042 no
C27 C25 H25A 109.058 no
C27 C25 H25B 109.475 no
C226 C25 H25B 109.476 no
H25A C25 H25B 105.740 no
C25 C26 H26A 109.461 no
C25 C26 H26B 109.478 no
C25 C26 H26C 109.476 no
H26A C26 H26B 109.467 no
H26A C26 H26C 109.446 no
H26B C26 H26C 109.499 no
C25 C27 H27A 109.460 no
C25 C27 H27B 109.463 no
C25 C27 H27C 109.476 no
H27A C27 H27B 109.473 no
H27A C27 H27C 109.484 no
H27B C27 H27C 109.472 no
Si2 C28 H28 105.603 no
C29 C28 H28 105.606 no
C30 C28 H28 105.603 no
C28 C29 H29A 109.473 no
C28 C29 H29B 109.450 no
C28 C29 H29C 109.476 no
H29A C29 H29B 109.472 no
H29A C29 H29C 109.490 no
H29B C29 H29C 109.466 no
C28 C30 H30A 109.470 no
C28 C30 H30B 109.492 no
C28 C30 H30C 109.478 no
H30A C30 H30B 109.475 no
H30A C30 H30C 109.462 no
H30B C30 H30C 109.450 no
O9 C31 H31 109.644 no
O11 C31 H31 109.668 no
C32 C31 H31 109.646 no
O12 C32 H32 108.319 no
C31 C32 H32 108.305 no
C33 C32 H32 108.336 no
O13 C33 H33 109.592 no
C32 C33 H33 109.609 no
C34 C33 H33 109.597 no
O14 C34 H34 109.828 no
C33 C34 H34 109.837 no
C35 C34 H34 109.849 no
O11 C35 H35 109.942 no
C34 C35 H35 109.943 no
C36 C35 H35 109.949 no
O15 C36 H36A 109.565 no
O15 C36 H36B 109.553 no
C35 C36 H36A 109.582 no
C35 C36 H36B 109.584 no
H36A C36 H36B 108.109 no
Si3 C37 H37 105.218 no
C38 C37 H37 105.191 no
C39 C37 H37 105.195 no
C37 C38 H38A 109.470 no
C37 C38 H38B 109.470 no
C37 C38 H38C 109.457 no
H38A C38 H38B 109.471 no
H38A C38 H38C 109.498 no
H38B C38 H38C 109.462 no
C37 C39 H39A 109.481 no
C37 C39 H39B 109.475 no
C37 C39 H39C 109.445 no
H39A C39 H39B 109.490 no
H39A C39 H39C 109.459 no
H39B C39 H39C 109.478 no
Si3 C40 H40 106.620 no
C41 C40 H40 106.631 no
C42 C40 H40 106.600 no
C40 C41 H41A 109.472 no
C40 C41 H41B 109.465 no
C40 C41 H41C 109.449 no
H41A C41 H41B 109.474 no
H41A C41 H41C 109.492 no
H41B C41 H41C 109.475 no
C40 C42 H42A 109.471 no
C40 C42 H42B 109.479 no
C40 C42 H42C 109.481 no
H42A C42 H42B 109.463 no
H42A C42 H42C 109.466 no
H42B C42 H42C 109.468 no
Si3 C43 H43 107.206 no
C44 C43 H43 107.213 no
C45 C43 H43 107.201 no
C43 C44 H44A 109.480 no
C43 C44 H44B 109.476 no
C43 C44 H44C 109.489 no
H44A C44 H44B 109.448 no
H44A C44 H44C 109.474 no
H44B C44 H44C 109.459 no
C43 C45 H45A 109.460 no
C43 C45 H45B 109.455 no
C43 C45 H45C 109.480 no
H45A C45 H45B 109.457 no
H45A C45 H45C 109.486 no
H45B C45 H45C 109.489 no
O14 C46 H46 109.589 no
O16 C46 H46 109.599 no
C47 C46 H46 109.589 no
O17 C47 H47 107.453 no
C46 C47 H47 107.435 no
C48 C47 H47 107.450 no
O18 C48 H48 110.688 no
C47 C48 H48 110.686 no
C49 C48 H48 110.694 no
O19 C49 H49 110.215 no
C48 C49 H49 110.210 no
C50 C49 H49 110.217 no
O16 C50 H50 108.976 no
C49 C50 H50 108.978 no
C51 C50 H50 108.964 no
O20 C51 H51A 109.676 no
O20 C51 H51B 109.666 no
C50 C51 H51A 109.657 no
C50 C51 H51B 109.645 no
H51A C51 H51B 108.182 no
Si4 C52 H52 106.238 no
C53 C52 H52 106.247 no
C54 C52 H52 106.230 no
C52 C53 H53A 109.464 no
C52 C53 H53B 109.460 no
C52 C53 H53C 109.462 no
H53A C53 H53B 109.467 no
H53A C53 H53C 109.485 no
H53B C53 H53C 109.489 no
C52 C54 H54A 109.491 no
C52 C54 H54B 109.468 no
C52 C54 H54C 109.489 no
H54A C54 H54B 109.456 no
H54A C54 H54C 109.465 no
H54B C54 H54C 109.458 no
Si4 C55 H55 109.574 no
C56 C55 H55 109.577 no
C57 C55 H55 109.574 no
C55 C56 H56A 109.465 no
C55 C56 H56B 109.483 no
C55 C56 H56C 109.462 no
H56A C56 H56B 109.480 no
H56A C56 H56C 109.471 no
H56B C56 H56C 109.466 no
C55 C57 H57A 109.470 no
C55 C57 H57B 109.458 no
C55 C57 H57C 109.471 no
H57A C57 H57B 109.473 no
H57A C57 H57C 109.476 no
H57B C57 H57C 109.480 no
Si4 C58 H58 105.909 no
C59 C58 H58 105.917 no
C60 C58 H58 105.904 no
C58 C59 H59A 109.486 no
C58 C59 H59B 109.463 no
C58 C59 H59C 109.487 no
H59A C59 H59B 109.451 no
H59A C59 H59C 109.478 no
H59B C59 H59C 109.462 no
C58 C60 H60A 109.469 no
C58 C60 H60B 109.491 no
C58 C60 H60C 109.467 no
H60A C60 H60B 109.455 no
H60A C60 H60C 109.452 no
H60B C60 H60C 109.494 no
O19 C61 H61 108.828 no
O21 C61 H61 108.837 no
C62 C61 H61 108.801 no
O22 C62 H62 107.603 no
C61 C62 H62 107.586 no
C63 C62 H62 107.604 no
O23 C63 H63 108.964 no
C62 C63 H63 108.969 no
C64 C63 H63 108.974 no
O24 C64 H64 109.368 no
C63 C64 H64 109.352 no
C65 C64 H64 109.372 no
O21 C65 H65 108.824 no
C64 C65 H65 108.819 no
C66 C65 H65 108.795 no
O25 C66 H66A 110.176 no
O25 C66 H66B 110.164 no
C65 C66 H66A 110.193 no
C65 C66 H66B 110.172 no
H66A C66 H66B 108.479 no
Si5 C67 H67 103.965 no
C68 C67 H67 103.935 no
C69 C67 H67 103.941 no
C67 C68 H68A 109.495 no
C67 C68 H68B 109.476 no
C67 C68 H68C 109.465 no
H68A C68 H68B 109.471 no
H68A C68 H68C 109.457 no
H68B C68 H68C 109.463 no
C67 C69 H69A 109.486 no
C67 C69 H69B 109.457 no
C67 C69 H69C 109.474 no
H69A C69 H69B 109.473 no
H69A C69 H69C 109.473 no
H69B C69 H69C 109.464 no
Si5 C70 H70 108.172 no
C71 C70 H70 108.186 no
C72 C70 H70 108.180 no
C70 C71 H71A 109.471 no
C70 C71 H71B 109.487 no
C70 C71 H71C 109.463 no
H71A C71 H71B 109.477 no
H71A C71 H71C 109.463 no
H71B C71 H71C 109.467 no
C70 C72 H72A 109.460 no
C70 C72 H72B 109.477 no
C70 C72 H72C 109.479 no
H72A C72 H72B 109.479 no
H72A C72 H72C 109.457 no
H72B C72 H72C 109.476 no
Si5 C73 H73 102.198 no
C74 C73 H73 102.206 no
C75 C73 H73 102.200 no
C73 C74 H74A 109.480 no
C73 C74 H74B 109.477 no
C73 C74 H74C 109.472 no
H74A C74 H74B 109.474 no
H74A C74 H74C 109.462 no
H74B C74 H74C 109.463 no
C73 C75 H75A 109.449 no
C73 C75 H75B 109.477 no
C73 C75 H75C 109.468 no
H75A C75 H75B 109.474 no
H75A C75 H75C 109.468 no
H75B C75 H75C 109.492 no
O24 C76 H76 108.050 no
O26 C76 H76 108.021 no
C77 C76 H76 108.063 no
O27 C77 H77 108.983 no
C76 C77 H77 109.018 no
C78 C77 H77 109.007 no
O28 C78 H78 109.827 no
C77 C78 H78 109.829 no
C79 C78 H78 109.853 no
O29 C79 H79 110.324 no
C78 C79 H79 110.351 no
C80 C79 H79 110.328 no
O26 C80 H80 108.658 no
C79 C80 H80 108.675 no
C81 C80 H80 108.656 no
O30 C81 H81A 110.076 no
O30 C81 H81B 110.102 no
C80 C81 H81A 110.085 no
C80 C81 H81B 110.088 no
H81A C81 H81B 108.403 no
Si6 C82 H82 104.859 no
C83 C82 H82 104.866 no
C84 C82 H82 104.877 no
C82 C83 H83A 109.472 no
C82 C83 H83B 109.466 no
C82 C83 H83C 109.469 no
H83A C83 H83B 109.477 no
H83A C83 H83C 109.485 no
H83B C83 H83C 109.458 no
C82 C84 H84A 109.475 no
C82 C84 H84B 109.488 no
C82 C84 H84C 109.460 no
H84A C84 H84B 109.479 no
H84A C84 H84C 109.464 no
H84B C84 H84C 109.462 no
Si6 C85 H85 108.123 no
C86 C85 H85 108.113 no
C87 C85 H85 108.118 no
C85 C86 H86A 109.468 no
C85 C86 H86B 109.477 no
C85 C86 H86C 109.475 no
H86A C86 H86B 109.452 no
H86A C86 H86C 109.487 no
H86B C86 H86C 109.468 no
C85 C87 H87A 109.475 no
C85 C87 H87B 109.471 no
C85 C87 H87C 109.468 no
H87A C87 H87B 109.477 no
H87A C87 H87C 109.470 no
H87B C87 H87C 109.467 no
Si6 C88 H88 105.720 no
C89 C88 H88 105.727 no
C90 C88 H88 105.689 no
C88 C89 H89A 109.477 no
C88 C89 H89B 109.471 no
C88 C89 H89C 109.465 no
H89A C89 H89B 109.452 no
H89A C89 H89C 109.485 no
H89B C89 H89C 109.478 no
C88 C90 H90A 109.486 no
C88 C90 H90B 109.474 no
C88 C90 H90C 109.483 no
H90A C90 H90B 109.444 no
H90A C90 H90C 109.474 no
H90B C90 H90C 109.466 no
O29 C91 H91 109.338 no
O31 C91 H91 109.321 no
C92 C91 H91 109.335 no
O32 C92 H92 108.551 no
C91 C92 H92 108.571 no
C93 C92 H92 108.571 no
O33 C93 H93 109.042 no
C92 C93 H93 109.044 no
C94 C93 H93 109.047 no
O34 C94 H94 110.324 no
C93 C94 H94 110.339 no
C95 C94 H94 110.313 no
O31 C95 H95 107.899 no
C94 C95 H95 107.924 no
C96 C95 H95 107.931 no
O35 C96 H96A 109.151 no
O35 C96 H96B 109.137 no
C95 C96 H96A 109.171 no
C95 C96 H96B 109.157 no
H96A C96 H96B 107.859 no
Si7 C97 H97 105.622 no
C98 C97 H97 105.613 no
C99 C97 H97 105.610 no
C97 C98 H98A 109.456 no
C97 C98 H98B 109.478 no
C97 C98 H98C 109.463 no
H98A C98 H98B 109.487 no
H98A C98 H98C 109.460 no
H98B C98 H98C 109.484 no
C97 C99 H99A 109.473 no
C97 C99 H99B 109.482 no
C97 C99 H99C 109.459 no
H99A C99 H99B 109.477 no
H99A C99 H99C 109.485 no
H99B C99 H99C 109.453 no
Si7 C100 H10A 102.256 no
Si27 C100 H10B 114.112 no
C101 C100 H10A 102.236 no
C102 C100 H10A 102.246 no
C301 C100 H10B 114.103 no
C302 C100 H10B 114.115 no
C100 C101 H10C 109.482 no
C100 C101 H10D 109.486 no
C100 C101 H10E 109.484 no
H10C C101 H10D 109.466 no
H10C C101 H10E 109.454 no
H10D C101 H10E 109.455 no
C100 C102 H10F 109.463 no
C100 C102 H10G 109.475 no
C100 C102 H10H 109.487 no
H10F C102 H10G 109.451 no
H10F C102 H10H 109.484 no
H10G C102 H10H 109.468 no
Si7 C103 H103 109.890 no
C104 C103 H103 109.912 no
C105 C103 H103 109.904 no
C103 C104 H10I 109.480 no
C103 C104 H10J 109.487 no
C103 C104 H10K 109.476 no
H10I C104 H10J 109.469 no
H10I C104 H10K 109.442 no
H10J C104 H10K 109.474 no
C103 C105 H10L 109.464 no
C103 C105 H10M 109.458 no
C103 C105 H10N 109.463 no
H10L C105 H10M 109.476 no
H10L C105 H10N 109.471 no
H10M C105 H10N 109.495 no
C106 C107 H107 120.029 no
C108 C107 H107 120.013 no
C107 C108 H108 121.042 no
C109 C108 H108 121.038 no
C108 C109 H109 119.024 no
C115 C109 H109 119.014 no
C111 C110 H110 118.882 no
C115 C110 H110 118.892 no
C110 C111 H111 121.004 no
C112 C111 H111 120.994 no
C111 C112 H112 117.967 no
C113 C112 H112 117.940 no
C112 C113 H113 120.856 no
C114 C113 H113 120.887 no
N1 C116 H116 108.325 no
C106 C116 H116 108.332 no
C117 C116 H116 108.336 no
C116 C117 H11D 109.463 no
C116 C117 H11E 109.458 no
C116 C117 H11F 109.472 no
H11D C117 H11E 109.469 no
H11D C117 H11F 109.475 no
H11E C117 H11F 109.491 no
C119 C118 H118 122.274 no
C123 C118 H118 122.253 no
C118 C119 H119 117.747 no
C120 C119 H119 117.733 no
C119 C120 H120 120.687 no
C121 C120 H120 120.681 no
C120 C121 H121 118.313 no
C122 C121 H121 118.316 no
C121 C122 H122 120.294 no
C123 C122 H122 120.282 no
C118 C123 H123 120.734 no
C122 C123 H123 120.715 no
C25 C226 H22A 109.455 no
C25 C226 H22B 109.462 no
C25 C226 H22C 109.449 no
H22A C226 H22B 109.471 no
H22A C226 H22C 109.493 no
H22B C226 H22C 109.496 no
Si27 C297 H297 104.459 no
C298 C297 H297 104.461 no
C299 C297 H297 104.449 no
C297 C298 H29D 109.471 no
C297 C298 H29E 109.479 no
C297 C298 H29F 109.463 no
H29D C298 H29E 109.482 no
H29D C298 H29F 109.465 no
H29E C298 H29F 109.468 no
C297 C299 H29G 109.456 no
C297 C299 H29H 109.463 no
C297 C299 H29I 109.470 no
H29G C299 H29H 109.467 no
H29G C299 H29I 109.498 no
H29H C299 H29I 109.473 no
C100 C301 H30D 109.483 no
C100 C301 H30E 109.457 no
C100 C301 H30F 109.469 no
H30D C301 H30E 109.472 no
H30D C301 H30F 109.487 no
H30E C301 H30F 109.460 no
C100 C302 H30G 109.479 no
C100 C302 H30H 109.489 no
C100 C302 H30I 109.479 no
H30G C302 H30H 109.457 no
H30G C302 H30I 109.462 no
H30H C302 H30I 109.462 no
Si27 C303 H303 113.167 no
C304 C303 H303 113.202 no
C305 C303 H303 113.199 no
C303 C304 H30J 109.475 no
C303 C304 H30K 109.475 no
C303 C304 H30L 109.442 no
H30J C304 H30K 109.497 no
H30J C304 H30L 109.472 no
H30K C304 H30L 109.465 no
C303 C305 H30M 109.451 no
C303 C305 H30N 109.466 no
C303 C305 H30P 109.458 no
H30M C305 H30N 109.502 no
H30M C305 H30P 109.458 no
H30N C305 H30P 109.492 no

loop_
_geom_bond_atom_site_label_1
_geom_bond_atom_site_label_2
_geom_bond_distance
_geom_bond_publ_flag
Si1 O5 1.633(5) yes
Si1 C7 1.825(15) yes
Si1 C10 1.840(17) yes
Si1 C13 1.845(12) yes
Si2 O10 1.584(5) yes
Si2 C22 1.862(13) yes
Si2 C25 1.863(10) yes
Si2 C28 1.798(17) yes
Si3 O15 1.620(5) yes
Si3 C37 1.787(9) yes
Si3 C40 1.841(10) yes
Si3 C43 1.878(8) yes
Si4 O20 1.630(5) yes
Si4 C52 1.934(15) yes
Si4 C55 1.84(2) yes
Si4 C58 1.837(10) yes
Si5 O25 1.599(6) yes
Si5 C67 1.902(14) yes
Si5 C70 1.872(13) yes
Si5 C73 1.772(15) yes
Si6 O30 1.616(5) yes
Si6 C82 1.847(10) yes
Si6 C85 1.835(16) yes
Si6 C88 1.902(11) yes
Si7 O35 1.722(9) yes
Si7 C97 1.811(18) yes
Si7 C100 1.749(13) yes
Si7 C103 1.92(3) yes
Si27 O35 1.625(9) yes
Si27 C100 1.967(15) yes
Si27 C297 1.86(3) yes
Si27 C303 1.97(3) yes
O1 C1 1.405(9) yes
O1 C5 1.443(7) yes
O2 C2 1.399(10) yes
O3 C3 1.451(8) yes
O4 C4 1.460(7) yes
O4 C16 1.454(8) yes
O5 C6 1.417(9) yes
O6 C16 1.405(7) yes
O6 C20 1.462(7) yes
O7 C17 1.407(7) yes
O8 C18 1.428(7) yes
O9 C19 1.472(7) yes
O9 C31 1.416(7) yes
O10 C21 1.448(8) yes
O11 C31 1.411(7) yes
O11 C35 1.451(8) yes
O12 C32 1.435(8) yes
O13 C33 1.401(7) yes
O14 C34 1.453(8) yes
O14 C46 1.473(7) yes
O15 C36 1.415(7) yes
O16 C46 1.391(9) yes
O16 C50 1.433(9) yes
O17 C47 1.441(9) yes
O18 C48 1.436(7) yes
O19 C49 1.466(8) yes
O19 C61 1.457(9) yes
O20 C51 1.437(9) yes
O21 C61 1.420(9) yes
O21 C65 1.431(10) yes
O22 C62 1.397(9) yes
O23 C63 1.429(7) yes
O24 C64 1.415(9) yes
O24 C76 1.442(10) yes
O25 C66 1.442(10) yes
O26 C76 1.385(8) yes
O26 C80 1.475(9) yes
O27 C77 1.438(8) yes
O28 C78 1.424(7) yes
O29 C79 1.464(8) yes
O29 C91 1.439(9) yes
O30 C81 1.483(10) yes
O31 C91 1.406(7) yes
O31 C95 1.450(8) yes
O32 C92 1.416(8) yes
O33 C93 1.501(9) yes
O34 C1 1.455(9) yes
O34 C94 1.463(9) yes
O35 C96 1.425(8) yes
N1 C116 1.492(19) yes
C1 C2 1.487(12) yes
C2 C3 1.543(10) yes
C3 C4 1.469(8) yes
C4 C5 1.490(9) yes
C5 C6 1.512(8) yes
C7 C8 1.50(3) yes
C7 C9 1.64(3) yes
C10 C11 1.457(18) yes
C10 C12 1.33(3) yes
C13 C14 1.555(18) yes
C13 C15 1.51(2) yes
C16 C17 1.475(8) yes
C17 C18 1.518(9) yes
C18 C19 1.511(7) yes
C19 C20 1.530(7) yes
C20 C21 1.509(8) yes
C22 C23 1.57(2) yes
C22 C24 1.540(18) yes
C25 C26 1.502(18) yes
C25 C27 1.55(3) yes
C25 C226 1.60(4) yes
C28 C29 1.43(3) yes
C28 C30 1.48(4) yes
C31 C32 1.511(8) yes
C32 C33 1.542(10) yes
C33 C34 1.504(8) yes
C34 C35 1.514(8) yes
C35 C36 1.514(8) yes
C37 C38 1.609(16) yes
C37 C39 1.558(14) yes
C40 C41 1.516(17) yes
C40 C42 1.591(17) yes
C43 C44 1.555(12) yes
C43 C45 1.548(12) yes
C46 C47 1.495(9) yes
C47 C48 1.527(10) yes
C48 C49 1.507(9) yes
C49 C50 1.492(8) yes
C50 C51 1.525(10) yes
C52 C53 1.542(18) yes
C52 C54 1.52(2) yes
C55 C56 1.33(4) yes
C55 C57 1.42(3) yes
C58 C59 1.485(18) yes
C58 C60 1.62(2) yes
C61 C62 1.471(9) yes
C62 C63 1.541(10) yes
C63 C64 1.514(9) yes
C64 C65 1.531(9) yes
C65 C66 1.541(10) yes
C67 C68 1.45(3) yes
C67 C69 1.60(2) yes
C70 C71 1.46(2) yes
C70 C72 1.569(19) yes
C73 C74 1.57(3) yes
C73 C75 1.57(2) yes
C76 C77 1.483(9) yes
C77 C78 1.541(11) yes
C78 C79 1.515(8) yes
C79 C80 1.488(9) yes
C80 C81 1.491(9) yes
C82 C83 1.553(14) yes
C82 C84 1.571(16) yes
C85 C86 1.53(3) yes
C85 C87 1.61(2) yes
C88 C89 1.546(15) yes
C88 C90 1.519(16) yes
C91 C92 1.524(11) yes
C92 C93 1.501(11) yes
C93 C94 1.492(9) yes
C94 C95 1.505(10) yes
C95 C96 1.482(8) yes
C97 C98 1.56(3) yes
C97 C99 1.51(4) yes
C100 C101 1.49(3) yes
C100 C102 1.50(3) yes
C100 C301 1.55(4) yes
C100 C302 1.51(3) yes
C103 C104 1.55(4) yes
C103 C105 1.53(4) yes
C106 C107 1.429(16) yes
C106 C114 1.404(15) yes
C106 C116 1.534(16) yes
C107 C108 1.482(18) yes
C108 C109 1.37(3) yes
C109 C115 1.38(3) yes
C110 C111 1.37(3) yes
C110 C115 1.414(17) yes
C111 C112 1.44(3) yes
C112 C113 1.29(3) yes
C113 C114 1.50(2) yes
C114 C115 1.412(14) yes
C116 C117 1.60(3) yes
C118 C119 1.349(19) yes
C118 C123 1.44(2) yes
C119 C120 1.309(13) yes
C120 C121 1.322(13) yes
C121 C122 1.315(16) yes
C122 C123 1.37(2) yes
C297 C298 1.54(4) yes
C297 C299 1.50(4) yes
C303 C304 1.51(4) yes
C303 C305 1.52(5) yes
O2 H2O 0.840 no
O3 H3O 0.840 no
O7 H7O 0.840 no
O8 H8O 0.840 no
O12 H12O 0.840 no
O13 H13O 0.840 no
O17 H17O 0.840 no
O18 H18O 0.840 no
O22 H22O 0.840 no
O23 H23O 0.840 no
O27 H27O 0.840 no
O28 H28O 0.840 no
O32 H32O 0.840 no
O33 H33O 0.840 no
N1 H1A 0.910 no
N1 H1B 0.910 no
C1 H1 1.000 no
C2 H2 1.000 no
C3 H3 1.000 no
C4 H4 1.000 no
C5 H5 1.000 no
C6 H6A 0.990 no
C6 H6B 0.990 no
C7 H7 1.000 no
C8 H8A 0.980 no
C8 H8B 0.980 no
C8 H8C 0.980 no
C9 H9A 0.980 no
C9 H9B 0.980 no
C9 H9C 0.980 no
C10 H10 1.000 no
C11 H11A 0.980 no
C11 H11B 0.980 no
C11 H11C 0.980 no
C12 H12A 0.980 no
C12 H12B 0.980 no
C12 H12C 0.980 no
C13 H13 1.000 no
C14 H14A 0.980 no
C14 H14B 0.980 no
C14 H14C 0.980 no
C15 H15A 0.980 no
C15 H15B 0.980 no
C15 H15C 0.980 no
C16 H16 1.000 no
C17 H17 1.000 no
C18 H18 1.000 no
C19 H19 1.000 no
C20 H20 1.000 no
C21 H21A 0.990 no
C21 H21B 0.990 no
C22 H22 1.000 no
C23 H23A 0.980 no
C23 H23B 0.980 no
C23 H23C 0.980 no
C24 H24A 0.980 no
C24 H24B 0.980 no
C24 H24C 0.980 no
C25 H25A 1.000 no
C25 H25B 1.000 no
C26 H26A 0.980 no
C26 H26B 0.980 no
C26 H26C 0.980 no
C27 H27A 0.980 no
C27 H27B 0.980 no
C27 H27C 0.980 no
C28 H28 1.000 no
C29 H29A 0.980 no
C29 H29B 0.980 no
C29 H29C 0.980 no
C30 H30A 0.980 no
C30 H30B 0.980 no
C30 H30C 0.980 no
C31 H31 1.000 no
C32 H32 1.000 no
C33 H33 1.000 no
C34 H34 1.000 no
C35 H35 1.000 no
C36 H36A 0.990 no
C36 H36B 0.990 no
C37 H37 1.000 no
C38 H38A 0.980 no
C38 H38B 0.980 no
C38 H38C 0.980 no
C39 H39A 0.980 no
C39 H39B 0.980 no
C39 H39C 0.980 no
C40 H40 1.000 no
C41 H41A 0.980 no
C41 H41B 0.980 no
C41 H41C 0.980 no
C42 H42A 0.980 no
C42 H42B 0.980 no
C42 H42C 0.980 no
C43 H43 1.000 no
C44 H44A 0.980 no
C44 H44B 0.980 no
C44 H44C 0.980 no
C45 H45A 0.980 no
C45 H45B 0.980 no
C45 H45C 0.980 no
C46 H46 1.000 no
C47 H47 1.000 no
C48 H48 1.000 no
C49 H49 1.000 no
C50 H50 1.000 no
C51 H51A 0.990 no
C51 H51B 0.990 no
C52 H52 1.000 no
C53 H53A 0.980 no
C53 H53B 0.980 no
C53 H53C 0.980 no
C54 H54A 0.980 no
C54 H54B 0.980 no
C54 H54C 0.980 no
C55 H55 1.000 no
C56 H56A 0.980 no
C56 H56B 0.980 no
C56 H56C 0.980 no
C57 H57A 0.980 no
C57 H57B 0.980 no
C57 H57C 0.980 no
C58 H58 1.000 no
C59 H59A 0.980 no
C59 H59B 0.980 no
C59 H59C 0.980 no
C60 H60A 0.980 no
C60 H60B 0.980 no
C60 H60C 0.980 no
C61 H61 1.000 no
C62 H62 1.000 no
C63 H63 1.000 no
C64 H64 1.000 no
C65 H65 1.000 no
C66 H66A 0.990 no
C66 H66B 0.990 no
C67 H67 1.000 no
C68 H68A 0.980 no
C68 H68B 0.980 no
C68 H68C 0.980 no
C69 H69A 0.980 no
C69 H69B 0.980 no
C69 H69C 0.980 no
C70 H70 1.000 no
C71 H71A 0.980 no
C71 H71B 0.980 no
C71 H71C 0.980 no
C72 H72A 0.980 no
C72 H72B 0.980 no
C72 H72C 0.980 no
C73 H73 1.000 no
C74 H74A 0.980 no
C74 H74B 0.980 no
C74 H74C 0.980 no
C75 H75A 0.980 no
C75 H75B 0.980 no
C75 H75C 0.980 no
C76 H76 1.000 no
C77 H77 1.000 no
C78 H78 1.000 no
C79 H79 1.000 no
C80 H80 1.000 no
C81 H81A 0.990 no
C81 H81B 0.990 no
C82 H82 1.000 no
C83 H83A 0.980 no
C83 H83B 0.980 no
C83 H83C 0.980 no
C84 H84A 0.980 no
C84 H84B 0.980 no
C84 H84C 0.980 no
C85 H85 1.000 no
C86 H86A 0.980 no
C86 H86B 0.980 no
C86 H86C 0.980 no
C87 H87A 0.980 no
C87 H87B 0.980 no
C87 H87C 0.980 no
C88 H88 1.000 no
C89 H89A 0.980 no
C89 H89B 0.980 no
C89 H89C 0.980 no
C90 H90A 0.980 no
C90 H90B 0.980 no
C90 H90C 0.980 no
C91 H91 1.000 no
C92 H92 1.000 no
C93 H93 1.000 no
C94 H94 1.000 no
C95 H95 1.000 no
C96 H96A 0.990 no
C96 H96B 0.990 no
C97 H97 1.000 no
C98 H98A 0.980 no
C98 H98B 0.980 no
C98 H98C 0.980 no
C99 H99A 0.980 no
C99 H99B 0.980 no
C99 H99C 0.980 no
C100 H10A 1.000 no
C100 H10B 1.000 no
C101 H10C 0.980 no
C101 H10D 0.980 no
C101 H10E 0.980 no
C102 H10F 0.980 no
C102 H10G 0.980 no
C102 H10H 0.980 no
C103 H103 1.000 no
C104 H10I 0.980 no
C104 H10J 0.980 no
C104 H10K 0.980 no
C105 H10L 0.980 no
C105 H10M 0.980 no
C105 H10N 0.980 no
C107 H107 0.950 no
C108 H108 0.950 no
C109 H109 0.950 no
C110 H110 0.950 no
C111 H111 0.950 no
C112 H112 0.950 no
C113 H113 0.950 no
C116 H116 1.000 no
C117 H11D 0.980 no
C117 H11E 0.980 no
C117 H11F 0.980 no
C118 H118 0.950 no
C119 H119 0.950 no
C120 H120 0.950 no
C121 H121 0.950 no
C122 H122 0.950 no
C123 H123 0.950 no
C226 H22A 0.980 no
C226 H22B 0.980 no
C226 H22C 0.980 no
C297 H297 1.000 no
C298 H29D 0.980 no
C298 H29E 0.980 no
C298 H29F 0.980 no
C299 H29G 0.980 no
C299 H29H 0.980 no
C299 H29I 0.980 no
C301 H30D 0.980 no
C301 H30E 0.980 no
C301 H30F 0.980 no
C302 H30G 0.980 no
C302 H30H 0.980 no
C302 H30I 0.980 no
C303 H303 1.000 no
C304 H30J 0.980 no
C304 H30K 0.980 no
C304 H30L 0.980 no
C305 H30M 0.980 no
C305 H30N 0.980 no
C305 H30P 0.980 no

loop_
_geom_contact_atom_site_label_1
_geom_contact_atom_site_label_2
_geom_contact_distance
_geom_contact_publ_flag
_geom_contact_site_symmetry_2
Si27 C103 2.71(3) no .
O1 O5 2.853(7) no .
O1 C3 2.830(8) no .
O1 C94 3.522(8) no .
O2 O3 2.878(9) no .
O2 O33 2.747(9) no .
O2 O34 2.801(8) no .
O2 C93 3.598(10) no .
O2 C94 3.282(10) no .
O3 O4 2.883(6) no .
O3 O7 2.754(7) no .
O3 C16 3.302(8) no .
O3 C17 3.554(8) no .
O4 O5 3.543(6) no .
O4 O7 2.832(6) no .
O4 C6 2.996(8) no .
O4 C18 2.910(7) no .
O4 C19 3.427(7) no .
O4 C20 2.865(7) no .
O5 C4 2.921(7) no .
O5 C8 3.31(2) no .
O5 C12 2.89(3) no .
O5 C14 3.304(12) no .
O5 C15 3.548(17) no .
O6 O10 2.901(7) no .
O6 C4 3.389(8) no .
O6 C18 2.867(6) no .
O6 C23 3.57(2) no .
O7 O8 2.889(7) no .
O7 C3 3.521(9) no .
O8 O9 2.840(6) no .
O8 O12 2.862(7) no .
O9 O10 3.462(6) no .
O9 O12 2.784(6) no .
O9 C21 3.053(7) no .
O9 C33 2.900(7) no .
O9 C34 3.401(7) no .
O9 C35 2.808(8) no .
O10 C19 2.783(7) no .
O10 C23 3.282(16) no .
O10 C27 3.19(3) no .
O10 C29 3.22(2) no .
O10 C30 3.45(3) no .
O10 C31 3.401(8) no .
O10 C226 3.08(2) no .
O11 O15 2.803(6) no .
O11 C19 3.420(7) no .
O11 C21 3.424(8) no .
O11 C33 2.864(7) no .
O12 O13 2.860(7) no .
O12 C19 3.467(7) no .
O13 O14 2.833(6) no .
O13 O17 2.773(7) no .
O13 C46 3.577(9) no .
O14 O17 2.844(6) no .
O14 C36 3.029(7) no .
O14 C48 2.907(8) no .
O14 C49 3.428(8) no .
O14 C50 2.854(9) no .
O15 C38 3.241(12) no .
O15 C42 3.378(14) no .
O15 C44 3.384(10) no .
O15 C45 3.264(10) no .
O16 O20 2.873(8) no .
O16 C34 3.402(8) no .
O16 C36 3.520(9) no .
O16 C48 2.872(7) no .
O16 C52 3.552(12) no .
O16 C54 3.408(16) no .
O17 O18 2.871(8) no .
O17 C34 3.562(7) no .
O18 O19 2.860(7) no .
O18 O22 2.767(8) no .
O18 C61 3.596(9) no .
O19 O20 3.513(6) no .
O19 O22 2.784(6) no .
O19 C51 3.011(7) no .
O19 C63 2.864(8) no .
O19 C64 3.433(9) no .
O19 C65 2.898(9) no .
O20 C49 2.861(7) no .
O20 C56 3.07(3) no .
O20 C57 3.05(3) no .
O20 C60 3.222(13) no .
O21 O25 2.868(8) no .
O21 C49 3.431(9) no .
O21 C51 3.474(9) no .
O21 C63 2.871(8) no .
O22 O23 2.852(7) no .
O22 C49 3.532(8) no .
O23 O24 2.861(6) no .
O23 O27 2.814(7) no .
O24 O25 3.538(8) no .
O24 O27 2.736(6) no .
O24 C66 3.077(9) no .
O24 C78 2.908(9) no .
O24 C79 3.451(9) no .
O24 C80 2.864(9) no .
O25 C64 2.825(9) no .
O25 C69 3.350(16) no .
O25 C71 3.069(16) no .
O25 C75 3.269(16) no .
O26 O30 2.843(6) no .
O26 C64 3.330(9) no .
O26 C66 3.429(11) no .
O26 C78 2.862(8) no .
O27 O28 2.853(7) no .
O27 C64 3.500(8) no .
O28 O29 2.871(6) no .
O28 O32 2.792(8) no .
O28 C91 3.494(8) no .
O29 O32 2.783(6) no .
O29 C81 3.000(9) no .
O29 C93 2.852(8) no .
O29 C94 3.412(8) no .
O29 C95 2.848(8) no .
O30 C84 3.308(13) no .
O30 C86 3.217(16) no .
O30 C87 3.487(15) no .
O30 C89 3.307(12) no .
O31 O35 2.969(7) no .
O31 C79 3.383(9) no .
O31 C81 3.596(11) no .
O31 C93 2.822(8) no .
O31 C298 3.57(3) no .
O32 O33 2.884(9) no .
O32 C78 3.592(9) no .
O33 O34 2.863(7) no .
O34 O35 3.461(7) no .
O34 C3 2.860(9) no .
O34 C4 3.349(8) no .
O34 C5 2.804(8) no .
O34 C96 2.986(9) no .
O35 C1 3.423(11) no .
O35 C94 2.875(8) no .
O35 C101 3.39(3) no .
O35 C102 3.33(3) no .
O35 C104 3.588(19) no .
O35 C298 3.57(3) no .
O35 C299 3.27(3) no .
O35 C302 3.02(3) no .
N1 C107 2.806(18) no .
C1 C4 2.805(11) no .
C1 C95 3.375(11) no .
C1 C96 3.389(12) no .
C2 C5 2.901(9) no .
C2 C94 3.384(11) no .
C3 C16 3.369(9) no .
C4 C17 3.575(9) no .
C5 C16 3.594(9) no .
C6 C13 3.414(10) no .
C6 C15 3.582(16) no .
C7 C15 3.31(3) no .
C8 C10 3.44(4) no .
C9 C13 3.20(3) no .
C9 C15 3.35(4) no .
C10 C14 3.507(19) no .
C16 C19 2.841(9) no .
C17 C20 2.886(8) no .
C18 C31 3.579(8) no .
C19 C32 3.500(9) no .
C20 C31 3.334(8) no .
C21 C22 3.512(12) no .
C21 C29 3.48(2) no .
C21 C31 3.378(8) no .
C22 C26 3.51(3) no .
C22 C27 3.59(3) no .
C22 C29 3.46(3) no .
C24 C25 3.476(19) no .
C24 C26 3.18(3) no .
C24 C28 3.35(3) no .
C25 C30 3.18(3) no .
C26 C28 3.46(3) no .
C26 C30 3.57(4) no .
C28 C226 3.48(3) no .
C29 C38 3.58(3) no .
C30 C226 2.97(4) no .
C31 C34 2.855(9) no .
C32 C35 2.883(9) no .
C33 C46 3.521(10) no .
C34 C47 3.537(9) no .
C35 C46 3.491(9) no .
C36 C40 3.405(12) no .
C36 C46 3.567(9) no .
C37 C42 3.521(16) no .
C37 C45 3.377(13) no .
C38 C42 3.35(2) no .
C39 C43 3.435(12) no .
C40 C44 3.324(13) no .
C41 C43 3.281(15) no .
C42 C54 3.51(2) no .
C44 C84 3.588(16) no .
C46 C49 2.823(11) no .
C47 C50 2.829(10) no .
C48 C61 3.537(11) no .
C49 C62 3.514(10) no .
C50 C61 3.459(10) no .
C51 C58 3.354(12) no .
C51 C60 3.470(15) no .
C51 C61 3.548(9) no .
C52 C57 3.53(5) no .
C52 C59 3.511(19) no .
C53 C55 3.50(4) no .
C54 C58 3.25(3) no .
C56 C69 3.58(3) no .
C61 C64 2.861(10) no .
C62 C65 2.894(9) no .
C63 C76 3.530(11) no .
C64 C77 3.520(10) no .
C65 C76 3.438(11) no .
C66 C67 3.536(16) no .
C66 C73 3.436(16) no .
C66 C76 3.558(11) no .
C66 C84 3.541(14) no .
C67 C74 3.33(3) no .
C68 C73 3.37(3) no .
C68 C74 3.46(3) no .
C69 C70 3.42(2) no .
C72 C73 3.47(3) no .
C76 C79 2.813(11) no .
C77 C80 2.864(8) no .
C78 C91 3.465(10) no .
C79 C92 3.598(11) no .
C80 C91 3.521(11) no .
C81 C85 3.583(13) no .
C81 C87 3.580(15) no .
C81 C88 3.475(12) no .
C82 C86 3.43(2) no .
C83 C85 3.45(3) no .
C84 C88 3.579(15) no .
C84 C89 3.472(16) no .
C85 C90 3.46(3) no .
C87 C88 3.43(2) no .
C91 C94 2.848(11) no .
C92 C95 2.880(8) no .
C96 C103 3.53(3) no .
C96 C104 3.58(2) no .
C96 C303 3.36(3) no .
C97 C101 3.42(4) no .
C97 C301 3.13(4) no .
C98 C101 3.47(4) no .
C99 C100 3.43(4) no .
C99 C298 3.33(4) no .
C99 C301 2.93(5) no .
C99 C305 3.24(5) no .
C100 C105 3.22(3) no .
C101 C297 2.82(4) no .
C101 C299 2.83(4) no .
C102 C103 3.19(4) no .
C102 C105 3.41(4) no .
C103 C304 3.18(4) no .
C105 C304 3.23(5) no .
C106 C108 3.368(17) no 3_656
C106 C109 3.42(3) no 3_656
C107 C115 3.446(15) no 3_656
C107 C117 3.55(3) no .
C107 C117 2.25(3) no 3_656
C108 C110 3.40(2) no 3_656
C108 C115 3.369(16) no 3_656
C108 C116 3.540(18) no 3_656
C113 C117 3.37(3) no .
C114 C117 3.34(3) no .
C114 C117 3.37(3) no 3_656
C118 C121 2.707(15) no .
C119 C122 2.673(15) no .
C120 C123 2.718(13) no .
C297 C301 3.36(4) no .
C297 C302 3.43(4) no .
C298 C303 3.42(4) no .
C298 C304 3.59(4) no .
C299 C302 3.26(5) no .
C301 C304 3.47(4) no .
O2 O36 3.087(14) no .
O2 C72 3.527(17) no 5_455
O3 O36 2.864(10) no .
O7 O28 3.364(6) no 3_656
O7 O32 3.358(6) no 3_656
O8 O27 3.012(6) no 3_656
O8 O28 2.874(6) no 3_656
O8 C108 3.387(13) no .
O9 C120 3.566(10) no .
O11 C301 3.57(3) no 5_445
O12 O23 3.058(6) no 3_656
O12 O27 2.881(6) no 3_656
O13 O22 3.162(6) no 3_656
O13 O23 2.728(6) no 3_656
O13 C111 3.416(13) no 3_656
O14 C121 3.553(10) no .
O17 O18 3.180(6) no 3_656
O17 O22 2.957(7) no 3_656
O18 O17 3.180(6) no 3_656
O18 O18 2.756(7) no 3_656
O22 O13 3.162(6) no 3_656
O22 O17 2.957(7) no 3_656
O23 O12 3.058(6) no 3_656
O23 O13 2.728(6) no 3_656
O23 C112 3.50(3) no .
O27 O8 3.012(6) no 3_656
O27 O12 2.881(6) no 3_656
O28 O7 3.364(6) no 3_656
O28 O8 2.874(6) no 3_656
O32 O7 3.358(6) no 3_656
O32 O36 3.327(13) no 3_656
O33 O36 2.750(11) no 3_656
O33 N1 2.877(17) no .
O33 N1 3.407(15) no 3_656
O33 C116 3.496(13) no .
O33 C117 3.43(3) no 3_656
O36 O2 3.087(14) no .
O36 O3 2.864(10) no .
O36 O32 3.327(13) no 3_656
O36 O33 2.750(11) no 3_656
N1 O33 2.877(17) no .
N1 O33 3.407(15) no 3_656
N1 C93 3.556(18) no .
C30 C301 3.44(4) no 5_445
C63 C111 3.578(14) no .
C72 O2 3.527(17) no 5_545
C78 C108 3.556(14) no 3_656
C93 N1 3.556(18) no .
C105 C105 2.87(3) no 2_576
C108 O8 3.387(13) no .
C108 C78 3.556(14) no 3_656
C109 C121 3.57(3) no .
C110 C121 3.59(4) no 3_656
C111 O13 3.416(13) no 3_656
C111 C63 3.578(14) no .
C112 O23 3.50(3) no .
C113 C122 3.590(14) no .
C113 C123 3.535(15) no .
C114 C121 3.55(3) no .
C114 C122 3.49(3) no .
C115 C121 3.340(13) no .
C115 C121 3.567(13) no 3_656
C115 C122 3.595(14) no .
C115 C122 3.424(13) no 3_656
C116 O33 3.496(13) no .
C117 O33 3.43(3) no 3_656
C117 C118 3.59(3) no 3_656
C117 C119 3.47(3) no 3_656
C118 C117 3.59(3) no 3_656
C119 C117 3.47(3) no 3_656
C120 O9 3.566(10) no .
C121 O14 3.553(10) no .
C121 C109 3.57(3) no .
C121 C110 3.59(4) no 3_656
C121 C114 3.55(3) no .
C121 C115 3.340(13) no .
C121 C115 3.567(13) no 3_656
C122 C113 3.590(14) no .
C122 C114 3.49(3) no .
C122 C115 3.595(14) no .
C122 C115 3.424(13) no 3_656
C123 C113 3.535(15) no .
C301 O11 3.57(3) no 5_555
C301 C30 3.44(4) no 5_555
Si1 H6A 2.8219 no .
Si1 H6B 3.2441 no .
Si1 H8A 3.5899 no .
Si1 H8B 2.7413 no .
Si1 H8C 3.0958 no .
Si1 H9B 2.9103 no .
Si1 H9C 2.8951 no .
Si1 H11A 3.2745 no .
Si1 H11C 2.8958 no .
Si1 H12A 3.5176 no .
Si1 H12B 3.0800 no .
Si1 H12C 2.6595 no .
Si1 H14A 3.1186 no .
Si1 H14C 2.9636 no .
Si1 H15B 3.0346 no .
Si1 H15C 2.8789 no .
Si2 H21A 2.9344 no .
Si2 H21B 3.2055 no .
Si2 H22A 2.9263 no .
Si2 H22C 3.0017 no .
Si2 H23A 3.1407 no .
Si2 H23C 3.0599 no .
Si2 H24B 2.9920 no .
Si2 H24C 2.8265 no .
Si2 H26B 2.8997 no .
Si2 H26C 2.9624 no .
Si2 H27B 3.0421 no .
Si2 H27C 2.9881 no .
Si2 H29A 3.5775 no .
Si2 H29B 2.8208 no .
Si2 H29C 2.9406 no .
Si2 H30A 2.9014 no .
Si2 H30B 3.5855 no .
Si2 H30C 2.8392 no .
Si3 H36A 2.8416 no .
Si3 H36B 3.3488 no .
Si3 H38A 3.0791 no .
Si3 H38C 2.9601 no .
Si3 H39B 3.0717 no .
Si3 H39C 2.9723 no .
Si3 H41A 2.9595 no .
Si3 H41C 2.9393 no .
Si3 H42B 2.9656 no .
Si3 H42C 2.9148 no .
Si3 H44A 3.0566 no .
Si3 H44C 2.9579 no .
Si3 H45B 3.0482 no .
Si3 H45C 2.9526 no .
Si4 H51A 2.8185 no .
Si4 H51B 3.3731 no .
Si4 H53A 3.1712 no .
Si4 H53C 3.1435 no .
Si4 H54B 3.0293 no .
Si4 H54C 3.0104 no .
Si4 H56A 2.8609 no .
Si4 H56B 3.5752 no .
Si4 H56C 2.8819 no .
Si4 H57A 2.9184 no .
Si4 H57B 2.9105 no .
Si4 H59A 3.0020 no .
Si4 H59C 2.9413 no .
Si4 H60A 2.9853 no .
Si4 H60C 3.1129 no .
Si5 H66A 2.8686 no .
Si5 H66B 3.1643 no .
Si5 H68A 3.1162 no .
Si5 H68C 3.0062 no .
Si5 H69B 3.1017 no .
Si5 H69C 2.9693 no .
Si5 H71A 3.0512 no .
Si5 H71C 2.9187 no .
Si5 H72B 3.0886 no .
Si5 H72C 2.9109 no .
Si5 H74A 3.1536 no .
Si5 H74C 2.8843 no .
Si5 H75A 2.9333 no .
Si5 H75B 3.1095 no .
Si6 H81A 2.9152 no .
Si6 H81B 3.2232 no .
Si6 H83A 3.1549 no .
Si6 H83C 3.0385 no .
Si6 H84B 3.0529 no .
Si6 H84C 3.0271 no .
Si6 H86A 2.9336 no .
Si6 H86C 2.9154 no .
Si6 H87B 3.0408 no .
Si6 H87C 3.0437 no .
Si6 H89A 3.0889 no .
Si6 H89C 3.0370 no .
Si6 H90B 2.8949 no .
Si6 H90C 3.0147 no .
Si7 H10C 2.8730 no .
Si7 H10D 3.1088 no .
Si7 H10F 2.8393 no .
Si7 H10G 3.5753 no .
Si7 H10H 2.9529 no .
Si7 H10I 2.8114 no .
Si7 H10L 2.8871 no .
Si7 H10N 3.1009 no .
Si7 H29D 3.5202 no .
Si7 H29G 3.5480 no .
Si7 H30D 2.8597 no .
Si7 H30E 3.0420 no .
Si7 H30G 2.9739 no .
Si7 H30I 3.0788 no .
Si7 H30K 2.6784 no .
Si7 H30L 3.5317 no .
Si7 H96A 2.9229 no .
Si7 H96B 3.1059 no .
Si7 H98A 2.8936 no .
Si7 H98B 3.0843 no .
Si7 H99A 3.0145 no .
Si7 H99C 3.0632 no .
Si7 H297 3.0237 no .
Si27 H10C 2.4344 no .
Si27 H10D 2.7906 no .
Si27 H10E 3.4710 no .
Si27 H10F 3.4712 no .
Si27 H10H 3.3075 no .
Si27 H10I 3.2288 no .
Si27 H10J 3.4933 no .
Si27 H10L 3.5879 no .
Si27 H29E 3.1336 no .
Si27 H29G 2.9044 no .
Si27 H29I 3.1619 no .
Si27 H30D 2.9916 no .
Si27 H30E 2.7784 no .
Si27 H30G 2.9910 no .
Si27 H30I 2.7466 no .
Si27 H30K 2.8095 no .
Si27 H30M 2.8344 no .
Si27 H30N 3.5961 no .
Si27 H30P 2.6824 no .
Si27 H96A 2.7823 no .
Si27 H96B 3.2944 no .
Si27 H99A 3.1096 no .
Si27 H99B 3.4165 no .
Si27 H99C 2.8578 no .
Si27 H103 3.2370 no .
O1 H2 2.6284 no .
O1 H3 3.1934 no .
O1 H4 2.6687 no .
O1 H6A 2.5107 no .
O1 H6B 3.2264 no .
O1 H7 3.3710 no .
O1 H8B 3.1049 no .
O1 H96B 2.8702 no .
O1 H103 3.5454 no .
O2 H1 2.6149 no .
O2 H3 2.6239 no .
O2 H33O 1.9168 no .
O2 H94 3.0004 no .
O3 H2 2.6217 no .
O3 H2O 2.5467 no .
O3 H4 2.5700 no .
O3 H7O 3.4178 no .
O3 H16 2.9823 no .
O4 H3O 2.5693 no .
O4 H3 2.5012 no .
O4 H5 2.5067 no .
O4 H6B 2.7459 no .
O4 H17 3.2226 no .
O4 H18 2.6541 no .
O4 H20 2.5953 no .
O5 H4 2.5448 no .
O5 H5 3.2519 no .
O5 H7 2.9072 no .
O5 H8B 2.8134 no .
O5 H10 2.9495 no .
O5 H12B 3.3246 no .
O5 H12C 2.2857 no .
O5 H14A 3.0607 no .
O5 H14C 3.3717 no .
O5 H15B 3.3003 no .
O6 H4 3.3138 no .
O6 H6B 3.1410 no .
O6 H17 2.5668 no .
O6 H18 3.2770 no .
O6 H19 2.7196 no .
O6 H21A 2.4461 no .
O6 H21B 3.2150 no .
O6 H23C 2.7147 no .
O7 H3O 1.9145 no .
O7 H3 3.5248 no .
O7 H16 2.6071 no .
O7 H18 2.6244 no .
O8 H7O 2.5721 no .
O8 H12O 3.3906 no .
O8 H17 2.5656 no .
O8 H19 2.4749 no .
O9 H8O 2.4991 no .
O9 H12O 3.5447 no .
O9 H18 2.5164 no .
O9 H20 2.5439 no .
O9 H21B 2.8773 no .
O9 H32 3.2250 no .
O9 H33 2.6255 no .
O9 H35 2.5081 no .
O9 H45B 3.5982 no .
O10 H19 2.3355 no .
O10 H20 3.2745 no .
O10 H22A 3.3067 no .
O10 H22C 2.7242 no .
O10 H22 3.1072 no .
O10 H23A 3.4890 no .
O10 H23C 2.9271 no .
O10 H25A 2.8658 no .
O10 H25B 3.5463 no .
O10 H27B 3.5535 no .
O10 H27C 2.8038 no .
O10 H28 3.5948 no .
O10 H29B 2.7964 no .
O10 H29C 3.5405 no .
O10 H30A 3.1553 no .
O10 H31 2.7609 no .
O11 H19 3.5707 no .
O11 H21B 2.6760 no .
O11 H29B 3.4514 no .
O11 H30A 3.4297 no .
O11 H32 2.6157 no .
O11 H33 3.2414 no .
O11 H34 2.6674 no .
O11 H36A 3.2333 no .
O11 H36B 2.5386 no .
O12 H8O 2.1543 no .
O12 H19 3.3241 no .
O12 H31 2.6234 no .
O12 H33 2.6492 no .
O13 H12O 2.5354 no .
O13 H17O 3.3169 no .
O13 H32 2.5558 no .
O13 H34 2.5662 no .
O13 H46 3.5596 no .
O14 H13O 2.5104 no .
O14 H17O 3.5922 no .
O14 H33 2.4983 no .
O14 H35 2.5794 no .
O14 H36A 2.7041 no .
O14 H36B 3.4189 no .
O14 H44A 3.4536 no .
O14 H47 3.2550 no .
O14 H48 2.6126 no .
O14 H50 2.5576 no .
O15 H21B 3.2661 no .
O15 H29B 3.4974 no .
O15 H35 2.5943 no .
O15 H37 2.7398 no .
O15 H38C 2.8346 no .
O15 H40 2.9506 no .
O15 H42C 2.9834 no .
O15 H44A 3.0736 no .
O15 H45B 2.9382 no .
O15 H45C 3.4553 no .
O16 H34 3.4724 no .
O16 H36A 2.6689 no .
O16 H47 2.5801 no .
O16 H48 3.2324 no .
O16 H49 2.6868 no .
O16 H51A 2.4834 no .
O16 H51B 3.2150 no .
O16 H52 3.0977 no .
O16 H54C 2.6007 no .
O17 H13O 2.0323 no .
O17 H34 3.5178 no .
O17 H46 2.6050 no .
O17 H48 2.6994 no .
O18 H17O 2.5260 no .
O18 H22O 3.3089 no .
O18 H47 2.5674 no .
O18 H49 2.5651 no .
O18 H61 3.5541 no .
O19 H18O 2.5367 no .
O19 H22O 3.5333 no .
O19 H48 2.5267 no .
O19 H50 2.5205 no .
O19 H51B 2.7780 no .
O19 H62 3.2194 no .
O19 H63 2.5528 no .
O19 H65 2.6547 no .
O20 H49 2.4706 no .
O20 H50 3.2753 no .
O20 H52 2.9983 no .
O20 H54C 3.3244 no .
O20 H55 3.5496 no .
O20 H56A 3.3607 no .
O20 H56C 2.6794 no .
O20 H57A 3.3462 no .
O20 H57B 2.6466 no .
O20 H58 3.0682 no .
O20 H60A 2.7924 no .
O20 H60C 3.5167 no .
O20 H61 3.1910 no .
O21 H49 3.5105 no .
O21 H51B 2.7334 no .
O21 H62 2.6122 no .
O21 H63 3.2252 no .
O21 H64 2.7782 no .
O21 H66A 2.4857 no .
O21 H66B 3.2254 no .
O21 H69B 2.8047 no .
O22 H18O 2.0003 no .
O22 H49 3.5191 no .
O22 H61 2.5797 no .
O22 H63 2.6517 no .
O23 H22O 2.5038 no .
O23 H27O 3.3698 no .
O23 H62 2.6073 no .
O23 H64 2.5562 no .
O23 H76 3.5337 no .
O24 H23O 2.5470 no .
O24 H27O 3.5055 no .
O24 H63 2.4935 no .
O24 H65 2.5111 no .
O24 H66B 2.8781 no .
O24 H77 3.2404 no .
O24 H78 2.6054 no .
O24 H80 2.5362 no .
O25 H64 2.3815 no .
O25 H65 3.2627 no .
O25 H68A 3.4482 no .
O25 H69B 3.0690 no .
O25 H69C 3.4589 no .
O25 H70 3.0253 no .
O25 H71A 3.3872 no .
O25 H71C 2.6213 no .
O25 H73 2.7832 no .
O25 H75A 3.3968 no .
O25 H75B 3.0419 no .
O25 H76 3.2008 no .
O26 H64 3.3833 no .
O26 H66B 2.6851 no .
O26 H75B 2.6885 no .
O26 H77 2.6232 no .
O26 H78 3.2036 no .
O26 H79 2.6515 no .
O26 H81A 3.2420 no .
O26 H81B 2.5085 no .
O27 H23O 2.0359 no .
O27 H64 3.5051 no .
O27 H76 2.5793 no .
O27 H78 2.6555 no .
O28 H27O 2.5334 no .
O28 H32O 3.3934 no .
O28 H77 2.5825 no .
O28 H79 2.6384 no .
O28 H91 3.3300 no .
O29 H28O 2.5444 no .
O29 H32O 3.5518 no .
O29 H78 2.5509 no .
O29 H80 2.5585 no .
O29 H81A 2.6543 no .
O29 H81B 3.4709 no .
O29 H92 3.2459 no .
O29 H93 2.5250 no .
O29 H95 2.4994 no .
O30 H66B 2.7927 no .
O30 H75B 3.3821 no .
O30 H80 2.5070 no .
O30 H82 2.7180 no .
O30 H84C 2.9477 no .
O30 H86A 2.8422 no .
O30 H86C 3.4259 no .
O30 H87B 3.1579 no .
O30 H88 3.0605 no .
O30 H89A 3.5658 no .
O30 H89C 2.9214 no .
O31 H29E 2.7063 no .
O31 H29I 2.7583 no .
O31 H79 3.3823 no .
O31 H81A 2.7699 no .
O31 H92 2.6140 no .
O31 H93 3.1730 no .
O31 H94 2.6976 no .
O31 H96A 2.4892 no .
O31 H96B 3.2273 no .
O31 H98A 3.0416 no .
O32 H28O 1.9738 no .
O32 H91 2.6275 no .
O32 H93 2.6151 no .
O33 H2O 3.1742 no .
O33 H3 3.4281 no .
O33 H32O 2.5571 no .
O33 H92 2.6234 no .
O33 H94 2.6046 no .
O34 H2 3.2380 no .
O34 H2O 3.5610 no .
O34 H3 2.5474 no .
O34 H5 2.4702 no .
O34 H33O 2.5462 no .
O34 H93 2.4991 no .
O34 H95 2.5266 no .
O34 H96B 2.7634 no .
O35 H1 2.7100 no .
O35 H10A 3.5823 no .
O35 H10B 3.0735 no .
O35 H10C 3.5651 no .
O35 H10D 3.1717 no .
O35 H10H 3.0071 no .
O35 H10I 3.1419 no .
O35 H29E 3.3839 no .
O35 H29G 3.2755 no .
O35 H29I 3.0936 no .
O35 H30G 2.6902 no .
O35 H30I 3.1013 no .
O35 H30M 2.8416 no .
O35 H94 2.5299 no .
O35 H95 3.2464 no .
O35 H97 3.1283 no .
O35 H98A 2.6956 no .
O35 H98B 3.5183 no .
O35 H103 3.0656 no .
O35 H303 3.1542 no .
N1 H1A 2.2101 no 3_656
N1 H1B 2.2810 no 3_656
N1 H11D 2.7435 no .
N1 H11E 3.3772 no .
N1 H107 2.4554 no .
N1 H107 3.5459 no 3_656
N1 H113 3.4191 no 3_656
C1 H2O 3.1211 no .
C1 H3 2.6931 no .
C1 H4 3.2094 no .
C1 H5 2.6199 no .
C1 H10H 3.4526 no .
C1 H33O 3.1287 no .
C1 H94 2.5397 no .
C1 H96B 2.9832 no .
C2 H3O 3.1770 no .
C2 H4 2.7448 no .
C2 H5 3.2536 no .
C2 H33O 2.8530 no .
C2 H94 3.3021 no .
C3 H1 3.3306 no .
C3 H2O 2.5633 no .
C3 H5 2.7222 no .
C3 H16 3.2841 no .
C3 H33O 3.4470 no .
C4 H2 2.7092 no .
C4 H3O 2.5620 no .
C4 H6A 3.3718 no .
C4 H6B 2.8096 no .
C4 H16 2.5291 no .
C5 H1 3.2424 no .
C5 H2 3.2312 no .
C5 H3 2.7235 no .
C6 H4 2.6906 no .
C6 H7 3.2988 no .
C6 H12C 3.5490 no .
C6 H14A 3.0587 no .
C6 H15B 2.9665 no .
C6 H20 3.5115 no .
C6 H45A 3.3006 no .
C6 H45C 3.5043 no .
C7 H6A 3.3337 no .
C7 H10M 3.5161 no .
C7 H11A 3.5814 no .
C7 H11C 3.5273 no .
C7 H13 3.2797 no .
C7 H15B 3.5968 no .
C7 H15C 2.8015 no .
C7 H103 3.0423 no .
C8 H9A 2.8765 no .
C8 H9B 2.9380 no .
C8 H9C 3.4830 no .
C8 H10F 3.2675 no .
C8 H10M 3.4658 no .
C8 H11A 3.5399 no .
C8 H12B 3.2356 no .
C8 H103 2.9427 no .
C9 H8A 3.0237 no .
C9 H8B 3.4882 no .
C9 H8C 2.7512 no .
C9 H10M 3.3410 no .
C9 H11A 3.5762 no .
C9 H11C 3.1444 no .
C9 H13 2.9763 no .
C9 H15C 2.6489 no .
C10 H8B 3.3264 no .
C10 H8C 3.2729 no .
C10 H9B 3.3063 no .
C10 H13 3.0074 no .
C10 H14C 3.0514 no .
C11 H8C 3.4310 no .
C11 H9B 2.9096 no .
C11 H12A 2.5351 no .
C11 H12B 2.5386 no .
C11 H12C 3.1836 no .
C11 H13 3.2477 no .
C12 H8B 3.2662 no .
C12 H8C 3.5077 no .
C12 H11A 2.5502 no .
C12 H11B 2.5837 no .
C12 H11C 3.1580 no .
C13 H6A 3.2027 no .
C13 H6B 3.5077 no .
C13 H7 3.2494 no .
C13 H9B 3.3780 no .
C13 H9C 2.7330 no .
C13 H10 2.8001 no .
C13 H11C 3.2060 no .
C14 H6B 3.3094 no .
C14 H10 2.9084 no .
C14 H15A 2.6677 no .
C14 H15B 2.6632 no .
C14 H15C 3.3450 no .
C14 H21A 3.1763 no .
C14 H37 3.4232 no .
C14 H39A 3.5421 no .
C14 H45C 3.2755 no .
C15 H6A 2.9732 no .
C15 H7 3.0983 no .
C15 H9C 2.6208 no .
C15 H14A 2.6624 no .
C15 H14B 2.6914 no .
C15 H14C 3.3359 no .
C15 H39C 3.3969 no .
C16 H3O 2.7813 no .
C16 H4 2.5434 no .
C16 H6B 3.4662 no .
C16 H7O 3.1233 no .
C16 H18 2.7586 no .
C16 H19 3.2605 no .
C16 H20 2.6872 no .
C17 H3O 2.7883 no .
C17 H8O 3.1601 no .
C17 H19 2.7530 no .
C17 H20 3.2923 no .
C18 H7O 2.5387 no .
C18 H16 3.3364 no .
C18 H20 2.8273 no .
C19 H8O 2.4825 no .
C19 H17 2.6564 no .
C19 H21A 3.3621 no .
C19 H21B 2.8558 no .
C19 H22C 3.5355 no .
C19 H31 2.4468 no .
C20 H6B 3.2417 no .
C20 H16 3.2606 no .
C20 H17 3.1817 no .
C20 H18 2.8231 no .
C20 H23C 3.4753 no .
C20 H31 3.3116 no .
C20 H45B 3.2368 no .
C21 H14A 3.4730 no .
C21 H19 2.6341 no .
C21 H22 3.4205 no .
C21 H23C 2.9479 no .
C21 H29B 2.7766 no .
C21 H31 3.1441 no .
C21 H45B 3.4197 no .
C22 H21A 3.1047 no .
C22 H25B 3.3173 no .
C22 H26C 3.1169 no .
C22 H27B 3.2112 no .
C22 H28 2.9073 no .
C22 H29C 3.0955 no .
C23 H10 3.4245 no .
C23 H12A 3.5663 no .
C23 H14C 3.3950 no .
C23 H21A 3.0964 no .
C23 H24A 2.8305 no .
C23 H24B 2.9160 no .
C23 H24C 3.4785 no .
C23 H27B 3.1081 no .
C24 H23A 2.9290 no .
C24 H23B 2.8323 no .
C24 H23C 3.4717 no .
C24 H25B 3.2127 no .
C24 H26B 3.2333 no .
C24 H26C 2.5332 no .
C24 H27B 3.5668 no .
C24 H28 2.8495 no .
C25 H23A 3.5674 no .
C25 H24B 3.1262 no .
C25 H24C 3.5862 no .
C25 H28 3.2943 no .
C25 H30A 3.3381 no .
C25 H30C 2.7143 no .
C26 H22A 2.8484 no .
C26 H22B 2.7176 no .
C26 H22C 3.3971 no .
C26 H24B 2.5855 no .
C26 H24C 3.1537 no .
C26 H27A 2.5928 no .
C26 H27B 2.5671 no .
C26 H27C 3.2698 no .
C26 H28 3.3003 no .
C26 H30C 2.8591 no .
C27 H22A 3.3562 no .
C27 H22B 2.6839 no .
C27 H22C 2.6514 no .
C27 H23A 3.0564 no .
C27 H24B 3.5349 no .
C27 H26A 2.5721 no .
C27 H26B 3.2797 no .
C27 H26C 2.5611 no .
C28 H21B 3.5816 no .
C28 H22A 3.0236 no .
C28 H22 2.9024 no .
C28 H24C 2.8452 no .
C28 H25A 3.1807 no .
C28 H25B 3.1738 no .
C28 H26B 3.0150 no .
C29 H21A 3.4839 no .
C29 H21B 3.1428 no .
C29 H22 2.9959 no .
C29 H24C 3.5952 no .
C29 H30A 2.6877 no .
C29 H30B 2.5913 no .
C29 H30C 3.2557 no .
C29 H38B 3.3817 no .
C29 H38C 2.9658 no .
C30 H22A 2.1770 no .
C30 H22C 3.4022 no .
C30 H25A 2.8955 no .
C30 H25B 3.2852 no .
C30 H26B 2.9883 no .
C30 H29A 2.5124 no .
C30 H29B 2.7545 no .
C30 H29C 3.2518 no .
C31 H8O 3.1879 no .
C31 H12O 3.1409 no .
C31 H19 2.4902 no .
C31 H21B 2.9909 no .
C31 H22C 3.3660 no .
C31 H33 2.7625 no .
C31 H34 3.2403 no .
C31 H35 2.6512 no .
C32 H8O 3.0655 no .
C32 H13O 3.1270 no .
C32 H19 3.4900 no .
C32 H34 2.7233 no .
C32 H35 3.2534 no .
C33 H12O 2.5732 no .
C33 H31 3.3793 no .
C33 H35 2.7565 no .
C33 H46 3.5920 no .
C34 H13O 2.5420 no .
C34 H32 2.6855 no .
C34 H36A 2.6989 no .
C34 H36B 2.7292 no .
C34 H46 2.5041 no .
C35 H21B 3.5176 no .
C35 H31 3.2618 no .
C35 H32 3.2215 no .
C35 H33 2.7550 no .
C35 H44A 3.1367 no .
C35 H45B 3.3862 no .
C35 H46 3.5447 no .
C36 H34 2.6584 no .
C36 H40 3.0761 no .
C36 H42C 3.2166 no .
C36 H44A 3.0295 no .
C36 H46 3.5041 no .
C37 H41A 3.3934 no .
C37 H42B 3.1506 no .
C37 H43 3.1395 no .
C37 H45C 2.9112 no .
C38 H29A 3.3133 no .
C38 H29B 3.3675 no .
C38 H29C 3.4585 no .
C38 H39A 2.7267 no .
C38 H39B 2.7970 no .
C38 H39C 3.4377 no .
C38 H42B 2.7385 no .
C38 H42C 3.3267 no .
C39 H14B 3.2764 no .
C39 H15A 3.3683 no .
C39 H38A 2.8083 no .
C39 H38B 2.7390 no .
C39 H38C 3.4279 no .
C39 H41A 3.0844 no .
C39 H43 3.1171 no .
C39 H45C 3.2618 no .
C40 H36A 3.0166 no .
C40 H38A 3.3950 no .
C40 H39B 3.4677 no .
C40 H43 3.1593 no .
C40 H44C 2.8336 no .
C40 H51A 3.3462 no .
C40 H54B 3.5928 no .
C40 H54C 3.4075 no .
C40 H58 3.3244 no .
C41 H39B 3.2201 no .
C41 H42A 2.7908 no .
C41 H42B 2.8518 no .
C41 H42C 3.4316 no .
C41 H43 2.9872 no .
C41 H44C 2.9784 no .
C41 H58 3.2180 no .
C42 H38A 2.7681 no .
C42 H38C 3.3976 no .
C42 H41A 2.8370 no .
C42 H41B 2.7728 no .
C42 H41C 3.4454 no .
C42 H54B 2.9910 no .
C42 H54C 3.2756 no .
C42 H58 3.5619 no .
C43 H36A 3.5273 no .
C43 H37 3.0769 no .
C43 H39C 2.9748 no .
C43 H40 3.1501 no .
C43 H41A 3.5340 no .
C43 H41C 2.8126 no .
C43 H84B 3.4359 no .
C43 H89A 3.4284 no .
C44 H35 3.3605 no .
C44 H36A 3.1750 no .
C44 H40 3.0114 no .
C44 H41C 2.9559 no .
C44 H45A 2.7176 no .
C44 H45B 2.7220 no .
C44 H45C 3.3848 no .
C44 H50 3.0682 no .
C44 H51A 3.3298 no .
C44 H84B 2.9567 no .
C44 H84C 3.5962 no .
C44 H89A 3.2056 no .
C45 H6B 3.0523 no .
C45 H14A 3.3172 no .
C45 H15B 3.5898 no .
C45 H20 3.1045 no .
C45 H21B 3.5555 no .
C45 H35 3.4640 no .
C45 H37 2.9897 no .
C45 H39C 3.2939 no .
C45 H44A 2.7227 no .
C45 H44B 2.7212 no .
C45 H44C 3.3834 no .
C45 H89A 3.4994 no .
C46 H13O 3.1040 no .
C46 H17O 3.1408 no .
C46 H34 2.5020 no .
C46 H36A 3.0046 no .
C46 H48 2.7517 no .
C46 H49 3.2074 no .
C46 H50 2.6448 no .
C46 H54C 3.5667 no .
C47 H13O 2.9600 no .
C47 H18O 3.1436 no .
C47 H34 3.5772 no .
C47 H49 2.6652 no .
C47 H50 3.2137 no .
C48 H17O 2.5653 no .
C48 H46 3.3630 no .
C48 H50 2.7253 no .
C49 H18O 2.5512 no .
C49 H47 2.5830 no .
C49 H51A 3.3587 no .
C49 H51B 2.8059 no .
C49 H61 2.5057 no .
C50 H36A 3.3810 no .
C50 H44A 3.3737 no .
C50 H44C 3.3864 no .
C50 H46 3.2334 no .
C50 H47 3.1155 no .
C50 H48 2.7481 no .
C50 H54C 3.5527 no .
C50 H61 3.5188 no .
C51 H40 3.3811 no .
C51 H44C 3.0338 no .
C51 H49 2.6740 no .
C51 H54C 3.2805 no .
C51 H58 3.2175 no .
C51 H60A 2.7590 no .
C51 H61 3.5000 no .
C52 H55 3.2073 no .
C52 H57A 3.0952 no .
C52 H58 3.0145 no .
C52 H59C 3.0556 no .
C53 H54A 2.5371 no .
C53 H54B 2.6960 no .
C53 H54C 3.3013 no .
C53 H55 3.1835 no .
C53 H57A 3.3909 no .
C53 H59C 2.9738 no .
C54 H40 3.3376 no .
C54 H42A 3.0261 no .
C54 H42C 3.2728 no .
C54 H51A 3.4144 no .
C54 H53A 2.6678 no .
C54 H53B 2.5730 no .
C54 H53C 3.3006 no .
C54 H58 2.7706 no .
C54 H59C 3.2276 no .
C55 H52 3.2990 no .
C55 H53C 3.1021 no .
C55 H59A 3.3058 no .
C55 H60C 3.5401 no .
C56 H57A 2.9251 no .
C56 H57B 2.2388 no .
C56 H57C 2.1791 no .
C56 H60C 3.1868 no .
C56 H69A 3.0844 no .
C56 H69B 3.2500 no .
C57 H52 3.3442 no .
C57 H53C 3.3824 no .
C57 H56A 2.9451 no .
C57 H56B 2.1747 no .
C57 H56C 2.1805 no .
C58 H41B 3.2578 no .
C58 H51A 2.9556 no .
C58 H53A 3.5060 no .
C58 H54B 2.8241 no .
C58 H54C 3.3958 no .
C58 H55 3.3842 no .
C58 H56A 3.2636 no .
C59 H53A 3.0575 no .
C59 H54B 3.1039 no .
C59 H55 3.4408 no .
C59 H60A 3.3781 no .
C59 H60B 2.7306 no .
C59 H60C 2.7614 no .
C60 H41B 3.2893 no .
C60 H51A 3.2155 no .
C60 H51B 3.3671 no .
C60 H56A 3.0939 no .
C60 H59A 2.7560 no .
C60 H59B 2.6712 no .
C60 H59C 3.4029 no .
C60 H68A 3.2480 no .
C60 H68B 3.4770 no .
C61 H18O 3.1130 no .
C61 H22O 3.1045 no .
C61 H49 2.5344 no .
C61 H51B 3.1276 no .
C61 H63 2.7018 no .
C61 H64 3.2882 no .
C61 H65 2.7061 no .
C62 H18O 2.9435 no .
C62 H23O 3.1615 no .
C62 H49 3.5737 no .
C62 H64 2.7802 no .
C62 H65 3.3257 no .
C63 H22O 2.5388 no .
C63 H61 3.3322 no .
C63 H65 2.8209 no .
C63 H76 3.5706 no .
C64 H23O 2.5451 no .
C64 H62 2.6940 no .
C64 H66A 3.3987 no .
C64 H66B 2.8382 no .
C64 H76 2.4607 no .
C65 H51B 3.3436 no .
C65 H61 3.2514 no .
C65 H62 3.1744 no .
C65 H63 2.7915 no .
C65 H76 3.5113 no .
C65 H84C 3.3105 no .
C66 H64 2.6537 no .
C66 H68A 3.2192 no .
C66 H69B 3.3571 no .
C66 H73 3.0390 no .
C66 H75B 3.4407 no .
C66 H76 3.5018 no .
C66 H82 3.3369 no .
C66 H84C 2.8093 no .
C67 H66A 3.1127 no .
C67 H70 2.9955 no .
C67 H72C 3.2114 no .
C67 H73 3.1095 no .
C67 H74C 2.7716 no .
C68 H60C 3.3316 no .
C68 H66A 3.0742 no .
C68 H69A 2.7032 no .
C68 H69B 2.8190 no .
C68 H69C 3.3583 no .
C68 H73 3.0856 no .
C68 H74C 2.7324 no .
C69 H56A 3.2091 no .
C69 H56C 3.1889 no .
C69 H66A 3.5150 no .
C69 H68A 2.7680 no .
C69 H68B 2.6807 no .
C69 H68C 3.3909 no .
C69 H70 2.9163 no .
C70 H67 3.0271 no .
C70 H69C 2.9182 no .
C70 H75A 3.2438 no .
C71 H64 3.5881 no .
C71 H72A 2.6212 no .
C71 H72B 2.5428 no .
C71 H72C 3.2512 no .
C71 H75A 3.0375 no .
C72 H67 3.2197 no .
C72 H71A 2.5106 no .
C72 H71B 2.5948 no .
C72 H71C 3.2727 no .
C72 H74A 3.0628 no .
C72 H75A 3.4940 no .
C73 H66A 3.5393 no .
C73 H66B 3.3515 no .
C73 H67 3.2257 no .
C73 H68C 2.9320 no .
C73 H71A 3.5066 no .
C73 H72B 3.2188 no .
C73 H72C 3.4666 no .
C73 H86C 3.5919 no .
C74 H67 3.1353 no .
C74 H68C 2.7395 no .
C74 H72B 3.2886 no .
C74 H72C 3.2584 no .
C74 H75A 3.0818 no .
C74 H75B 3.4115 no .
C74 H75C 2.6618 no .
C75 H66B 3.5592 no .
C75 H71A 3.1409 no .
C75 H72B 3.4699 no .
C75 H74A 2.8538 no .
C75 H74B 2.8341 no .
C75 H74C 3.4705 no .
C75 H86A 3.1682 no .
C76 H23O 3.1462 no .
C76 H27O 3.1102 no .
C76 H64 2.4710 no .
C76 H66B 3.1368 no .
C76 H75B 3.5354 no .
C76 H78 2.7053 no .
C76 H79 3.1692 no .
C76 H80 2.6076 no .
C77 H23O 3.0647 no .
C77 H28O 3.1355 no .
C77 H64 3.5690 no .
C77 H79 2.6792 no .
C77 H80 3.1923 no .
C78 H27O 2.5861 no .
C78 H76 3.3335 no .
C78 H80 2.6660 no .
C78 H91 3.4595 no .
C79 H28O 2.5793 no .
C79 H77 2.6594 no .
C79 H81A 2.6896 no .
C79 H81B 2.8076 no .
C79 H91 2.5041 no .
C80 H66B 3.3355 no .
C80 H76 3.2388 no .
C80 H77 3.2089 no .
C80 H78 2.6961 no .
C80 H89C 3.4790 no .
C81 H79 2.7206 no .
C81 H86A 3.3482 no .
C81 H87B 2.9033 no .
C81 H88 3.2511 no .
C81 H89C 3.1474 no .
C81 H95 3.5147 no .
C82 H66A 3.4960 no .
C82 H66B 3.4160 no .
C82 H85 3.1464 no .
C82 H86C 2.9844 no .
C82 H89A 3.3792 no .
C82 H90B 3.1571 no .
C83 H84A 2.6163 no .
C83 H84B 2.8047 no .
C83 H84C 3.3693 no .
C83 H85 3.1106 no .
C83 H86C 3.2603 no .
C83 H90B 3.0355 no .
C84 H41C 3.4571 no .
C84 H44B 3.0651 no .
C84 H44C 3.2638 no .
C84 H66A 2.9972 no .
C84 H66B 3.2427 no .
C84 H83A 2.7350 no .
C84 H83B 2.6690 no .
C84 H83C 3.3812 no .
C84 H89A 2.7932 no .
C84 H90B 3.5869 no .
C85 H81B 3.5089 no .
C85 H82 3.2040 no .
C85 H83C 3.0047 no .
C85 H88 3.1221 no .
C85 H90C 3.0813 no .
C86 H73 3.5016 no .
C86 H75C 3.3811 no .
C86 H82 3.1473 no .
C86 H83C 3.2704 no .
C86 H87A 2.6999 no .
C86 H87B 2.7535 no .
C86 H87C 3.3874 no .
C87 H29D 3.4661 no .
C87 H81A 3.3877 no .
C87 H81B 3.3124 no .
C87 H86A 2.7374 no .
C87 H86B 2.6780 no .
C87 H86C 3.4024 no .
C87 H88 2.9919 no .
C87 H90C 3.3278 no .
C87 H97 3.5937 no .
C87 H303 3.2189 no .
C88 H10I 3.4349 no .
C88 H81A 3.0375 no .
C88 H84B 3.1922 no .
C88 H85 3.2741 no .
C88 H87C 2.9986 no .
C88 H95 3.5874 no .
C88 H96A 3.2003 no .
C88 H96B 3.4343 no .
C89 H44B 3.2335 no .
C89 H45A 3.2150 no .
C89 H81A 3.3384 no .
C89 H84B 2.8938 no .
C89 H84C 3.4387 no .
C89 H90A 2.6357 no .
C89 H90B 2.8880 no .
C89 H90C 3.3754 no .
C89 H95 3.1287 no .
C89 H96B 3.4333 no .
C90 H10I 3.0478 no .
C90 H10K 3.4861 no .
C90 H83A 3.1893 no .
C90 H84B 3.5783 no .
C90 H85 3.2139 no .
C90 H87C 3.3017 no .
C90 H89A 2.7976 no .
C90 H89B 2.7224 no .
C90 H89C 3.3868 no .
C91 H28O 3.0016 no .
C91 H29I 3.4486 no .
C91 H32O 3.1459 no .
C91 H79 2.5193 no .
C91 H81A 3.1365 no .
C91 H93 2.6792 no .
C91 H94 3.2597 no .
C91 H95 2.6018 no .
C92 H28O 2.9518 no .
C92 H33O 3.0308 no .
C92 H94 2.7305 no .
C92 H95 3.2117 no .
C93 H32O 2.5639 no .
C93 H91 3.3271 no .
C93 H95 2.6829 no .
C94 H1 2.5071 no .
C94 H33O 2.3654 no .
C94 H92 2.6686 no .
C94 H96A 3.3459 no .
C94 H96B 2.8085 no .
C95 H1 3.2775 no .
C95 H29I 3.5883 no .
C95 H81A 3.0960 no .
C95 H88 3.4011 no .
C95 H89C 3.5056 no .
C95 H91 3.2527 no .
C95 H92 3.2003 no .
C95 H93 2.7060 no .
C96 H1 3.0575 no .
C96 H10I 2.8169 no .
C96 H29E 3.4194 no .
C96 H30M 3.0206 no .
C96 H81A 3.5339 no .
C96 H88 2.8361 no .
C96 H89B 3.5373 no .
C96 H94 2.7013 no .
C96 H97 3.4550 no .
C96 H98A 3.1737 no .
C96 H103 3.5022 no .
C96 H303 3.1608 no .
C97 H10A 3.0231 no .
C97 H10B 3.4813 no .
C97 H10C 2.9278 no .
C97 H10I 3.2540 no .
C97 H10J 3.0097 no .
C97 H10N 3.4370 no .
C97 H29E 2.9607 no .
C97 H29F 3.1476 no .
C97 H30D 2.9536 no .
C97 H30E 2.9717 no .
C97 H30M 3.1827 no .
C97 H30N 3.3276 no .
C97 H96A 3.2300 no .
C98 H10C 2.7543 no .
C98 H29G 2.9104 no .
C98 H29H 2.6542 no .
C98 H29I 2.7390 no .
C98 H30E 3.1355 no .
C98 H30K 3.2335 no .
C98 H96A 3.4767 no .
C98 H99A 3.3186 no .
C98 H99B 2.5747 no .
C98 H99C 2.6788 no .
C98 H303 2.9404 no .
C99 H10A 3.0535 no .
C99 H10C 3.1858 no .
C99 H10J 3.4060 no .
C99 H10N 3.1595 no .
C99 H29D 2.8210 no .
C99 H30D 2.3911 no .
C99 H30E 2.7855 no .
C99 H30P 3.2107 no .
C99 H98A 3.3122 no .
C99 H98B 2.6391 no .
C99 H98C 2.6357 no .
C99 H297 2.4379 no .
C99 H303 2.8237 no .
C100 H10L 2.6854 no .
C100 H29G 3.1536 no .
C100 H30K 3.1624 no .
C100 H30M 3.5194 no .
C100 H98B 3.3809 no .
C100 H99C 3.1045 no .
C100 H103 3.2247 no .
C100 H297 3.2115 no .
C101 H10F 3.3246 no .
C101 H10G 2.6196 no .
C101 H10H 2.8099 no .
C101 H29G 2.1068 no .
C101 H29H 3.4020 no .
C101 H29I 3.5111 no .
C101 H98B 2.8639 no .
C101 H99C 3.2058 no .
C101 H297 2.6893 no .
C102 H1 3.3823 no .
C102 H8A 3.2667 no .
C102 H10C 3.3374 no .
C102 H10E 2.6923 no .
C102 H10L 2.7516 no .
C102 H30D 3.1783 no .
C102 H30E 3.3941 no .
C102 H30F 2.7505 no .
C102 H30P 3.1006 no .
C102 H103 3.0397 no .
C103 H7 3.1636 no .
C103 H8A 3.0111 no .
C103 H10A 2.9860 no .
C103 H10B 2.4470 no .
C103 H10F 2.6637 no .
C103 H10H 3.5285 no .
C103 H30K 3.1082 no .
C103 H30L 3.5893 no .
C103 H96B 3.2802 no .
C103 H97 3.1312 no .
C103 H99A 3.3636 no .
C103 H303 2.7821 no .
C104 H7 3.4283 no .
C104 H10L 3.3398 no .
C104 H10M 2.7991 no .
C104 H10N 2.5722 no .
C104 H30K 3.4805 no .
C104 H30L 3.2279 no .
C104 H90A 3.3265 no .
C104 H90C 3.2055 no .
C104 H96A 3.3158 no .
C104 H96B 3.2668 no .
C104 H99A 3.5366 no .
C105 H8A 3.0754 no .
C105 H9A 3.4508 no .
C105 H10A 2.7955 no .
C105 H10B 2.5886 no .
C105 H10F 2.7302 no .
C105 H10I 3.3414 no .
C105 H10K 2.7812 no .
C105 H30D 3.1463 no .
C105 H30K 2.8087 no .
C105 H30L 3.4780 no .
C105 H99A 3.0689 no .
C106 H1A 3.2838 no .
C106 H1A 3.4198 no 3_656
C106 H1B 2.6708 no .
C106 H1B 3.1275 no 3_656
C106 H11D 3.4108 no .
C106 H11D 2.8971 no 3_656
C106 H11E 2.7432 no .
C106 H11E 1.9628 no 3_656
C106 H107 2.9801 no 3_656
C106 H108 3.3786 no .
C106 H113 2.7245 no .
C107 H1B 2.6084 no .
C107 H11D 2.7780 no 3_656
C107 H11E 1.7233 no 3_656
C107 H11F 3.4201 no .
C107 H11F 3.0403 no 3_656
C107 H109 3.3065 no .
C107 H116 3.2644 no .
C107 H116 1.8519 no 3_656
C108 H11E 2.9619 no 3_656
C108 H111 3.2725 no 3_656
C108 H116 3.1252 no 3_656
C109 H107 3.2980 no .
C109 H110 2.9803 no 3_656
C110 H112 3.2516 no .
C111 H108 3.1188 no 3_656
C111 H113 3.2726 no .
C112 H107 3.2491 no 3_656
C112 H110 3.2677 no .
C113 H11E 2.8074 no .
C113 H110 3.5053 no 3_656
C113 H111 3.2510 no .
C113 H116 2.7040 no .
C114 H11E 3.0830 no .
C114 H11E 3.1618 no 3_656
C114 H11F 3.5995 no 3_656
C114 H107 3.2921 no .
C114 H107 3.0089 no 3_656
C114 H108 3.3891 no 3_656
C114 H109 3.2758 no .
C114 H109 2.9897 no 3_656
C114 H110 3.2767 no .
C114 H110 3.2472 no 3_656
C114 H112 3.2638 no .
C114 H116 2.6905 no .
C114 H116 2.9220 no 3_656
C115 H108 3.2607 no .
C115 H109 3.0151 no 3_656
C115 H111 3.2918 no .
C115 H113 3.3718 no .
C116 H107 2.7095 no .
C116 H107 2.2192 no 3_656
C116 H113 2.6531 no .
C116 H113 3.1079 no 3_656
C117 H1A 2.6971 no .
C117 H1B 2.7090 no .
C117 H11D 3.1674 no 3_656
C117 H11E 3.5165 no 3_656
C117 H107 1.9670 no 3_656
C117 H113 2.8694 no .
C118 H120 3.2034 no .
C118 H122 3.2830 no .
C119 H121 3.1145 no .
C119 H123 3.2254 no .
C120 H118 3.2078 no .
C120 H122 3.1717 no .
C121 H119 3.1130 no .
C121 H123 3.1804 no .
C122 H118 3.2853 no .
C122 H120 3.1733 no .
C123 H119 3.2215 no .
C123 H121 3.1742 no .
C226 H19 3.4805 no .
C226 H26A 2.7058 no .
C226 H26B 2.8165 no .
C226 H26C 3.4170 no .
C226 H27A 2.6310 no .
C226 H27B 3.3647 no .
C226 H27C 2.6821 no .
C226 H30A 2.7706 no .
C226 H30C 2.4585 no .
C226 H31 3.1625 no .
C297 H10C 2.1659 no .
C297 H10D 2.8972 no .
C297 H30E 2.7702 no .
C297 H30I 2.8412 no .
C297 H30K 3.5674 no .
C297 H96A 3.5358 no .
C297 H99B 3.2203 no .
C297 H99C 2.9072 no .
C297 H303 3.4381 no .
C298 H29G 3.3477 no .
C298 H29H 2.7170 no .
C298 H29I 2.6614 no .
C298 H30J 2.8837 no .
C298 H96A 3.4071 no .
C298 H97 2.5375 no .
C298 H99B 3.2363 no .
C298 H303 3.2626 no .
C299 H10C 2.3644 no .
C299 H10D 2.4633 no .
C299 H29D 3.3418 no .
C299 H29E 2.6948 no .
C299 H29F 2.6996 no .
C299 H30E 3.2590 no .
C299 H30G 3.5689 no .
C299 H30I 2.3923 no .
C299 H98C 2.9753 no .
C301 H10F 3.1473 no .
C301 H10G 2.7498 no .
C301 H10H 3.4173 no .
C301 H10L 3.0290 no .
C301 H29G 3.4574 no .
C301 H30G 3.2891 no .
C301 H30J 3.5948 no .
C301 H30K 2.7404 no .
C301 H30P 3.3339 no .
C301 H98B 3.2051 no .
C301 H99A 3.1835 no .
C301 H99C 2.2244 no .
C301 H297 2.9210 no .
C302 H29G 2.4518 no .
C302 H30D 3.2830 no .
C302 H30F 2.5802 no .
C302 H297 3.5963 no .
C303 H10A 3.3130 no .
C303 H10B 3.4542 no .
C303 H10L 3.3622 no .
C303 H10N 2.6391 no .
C303 H29D 2.8589 no .
C303 H30D 3.4187 no .
C303 H87C 3.3486 no .
C303 H96A 2.9443 no .
C303 H98A 3.0783 no .
C303 H98B 3.4259 no .
C303 H98C 3.2248 no .
C303 H99C 2.9175 no .
C303 H103 3.0392 no .
C303 H297 3.3836 no .
C304 H10A 3.3128 no .
C304 H10I 3.4462 no .
C304 H10J 2.4790 no .
C304 H10L 3.5458 no .
C304 H10N 2.6012 no .
C304 H29D 2.9141 no .
C304 H30D 2.8631 no .
C304 H30E 3.5136 no .
C304 H30M 3.3589 no .
C304 H30N 2.7587 no .
C304 H30P 2.7050 no .
C304 H98A 3.5195 no .
C304 H98B 3.2617 no .
C304 H98C 2.9998 no .
C304 H297 3.1213 no .
C305 H10A 3.2359 no .
C305 H10B 2.9898 no .
C305 H10F 3.3935 no .
C305 H30J 3.3509 no .
C305 H30K 2.6376 no .
C305 H30L 2.8305 no .
C305 H96A 3.5022 no .
C305 H96B 3.4960 no .
C305 H99A 2.7979 no .
H1 H2 2.3263 no .
H1 H2O 3.3743 no .
H1 H5 3.5117 no .
H1 H10F 3.5683 no .
H1 H10H 2.5100 no .
H1 H30G 2.7108 no .
H1 H33O 3.3431 no .
H1 H94 2.1966 no .
H1 H96B 2.8256 no .
H1 H103 3.5517 no .
H1A H1A 2.0752 no 3_656
H1A H1B 2.0801 no 3_656
H1A H11D 2.5583 no .
H1A H11E 3.5825 no .
H1A H11F 2.9837 no .
H1A H107 3.3289 no .
H1A H116 2.3022 no .
H1A H116 2.9533 no 3_656
H1B H1B 2.6894 no 3_656
H1B H11D 3.0027 no .
H1B H11E 3.5905 no .
H1B H11F 2.5725 no .
H1B H107 2.0250 no .
H1B H113 3.1710 no 3_656
H1B H116 2.7807 no .
H1B H116 1.9052 no 3_656
H2 H2O 2.1738 no .
H2 H3O 3.3996 no .
H2 H3 2.8813 no .
H2 H4 2.5969 no .
H2O H3O 3.3048 no .
H2O H3 2.8320 no .
H2O H33O 2.3974 no .
H3O H3 2.2251 no .
H3O H4 2.7743 no .
H3O H7O 2.5938 no .
H3O H16 2.5790 no .
H3O H17 3.4326 no .
H3 H4 2.8326 no .
H3 H5 2.5840 no .
H3 H33O 3.0253 no .
H4 H5 2.8492 no .
H4 H6A 3.5760 no .
H4 H6B 3.0403 no .
H4 H12C 2.8135 no .
H4 H16 2.1996 no .
H5 H6A 2.3727 no .
H5 H6B 2.3260 no .
H5 H45A 3.4076 no .
H5 H89B 3.1663 no .
H5 H96B 3.5893 no .
H6A H7 2.8099 no .
H6A H14A 3.1400 no .
H6A H15B 2.2698 no .
H6A H15C 3.1926 no .
H6A H45A 3.0428 no .
H6A H45C 3.3517 no .
H6A H89B 3.0926 no .
H6A H90A 3.5751 no .
H6B H14A 2.5369 no .
H6B H15B 3.0425 no .
H6B H20 2.6021 no .
H6B H21A 3.4278 no .
H6B H45A 2.7361 no .
H6B H45B 3.1674 no .
H6B H45C 2.7564 no .
H7O H8O 3.3377 no .
H7O H16 3.3467 no .
H7O H17 2.1456 no .
H7O H18 2.8427 no .
H7 H8A 2.2162 no .
H7 H8B 2.4351 no .
H7 H8C 2.8142 no .
H7 H9A 2.4785 no .
H7 H9B 2.9406 no .
H7 H9C 2.4235 no .
H7 H10K 2.8949 no .
H7 H10M 3.2840 no .
H7 H15B 3.1916 no .
H7 H15C 2.5102 no .
H7 H30M 3.0445 no .
H7 H103 2.3680 no .
H8A H9A 2.9079 no .
H8A H9B 3.4367 no .
H8A H10B 3.2873 no .
H8A H10F 2.3618 no .
H8A H10H 3.4239 no .
H8A H10L 3.0224 no .
H8A H10M 2.7410 no .
H8A H30M 3.4501 no .
H8A H30P 3.3040 no .
H8A H103 2.2335 no .
H8B H10F 3.4413 no .
H8B H12B 2.8169 no .
H8B H12C 3.1910 no .
H8B H103 3.2899 no .
H8C H9A 2.9317 no .
H8C H9B 2.6851 no .
H8C H11A 2.8561 no .
H8C H12B 2.9148 no .
H8O H12O 2.6552 no .
H8O H17 3.3386 no .
H8O H18 2.2193 no .
H8O H19 2.6567 no .
H8O H31 3.3871 no .
H8O H33 3.2066 no .
H9A H10K 3.4251 no .
H9A H10M 2.5181 no .
H9A H15C 3.2207 no .
H9A H103 3.5511 no .
H9B H11A 2.8008 no .
H9B H11C 2.3737 no .
H9B H13 2.9392 no .
H9B H15C 3.3296 no .
H9C H11C 3.3652 no .
H9C H13 2.4584 no .
H9C H15A 3.0911 no .
H9C H15B 3.3817 no .
H9C H15C 1.8933 no .
H10 H11A 2.7226 no .
H10 H11B 2.0858 no .
H10 H11C 2.2900 no .
H10 H12A 1.9852 no .
H10 H12B 2.6392 no .
H10 H12C 2.1656 no .
H10 H13 2.8537 no .
H10 H14A 3.4217 no .
H10 H14C 2.2556 no .
H10 H23B 2.8563 no .
H10 H23C 3.0884 no .
H10A H10C 2.2935 no .
H10A H10D 2.7766 no .
H10A H10E 2.1907 no .
H10A H10F 2.2329 no .
H10A H10G 2.2704 no .
H10A H10H 2.7884 no .
H10A H10L 2.1296 no .
H10A H10N 3.0338 no .
H10A H30G 2.9929 no .
H10A H30H 2.5921 no .
H10A H30I 2.8183 no .
H10A H30K 2.6075 no .
H10A H30P 2.4596 no .
H10A H99A 3.0829 no .
H10A H99C 2.6278 no .
H10A H103 3.4426 no .
H10A H297 3.4019 no .
H10B H10C 3.0193 no .
H10B H10D 2.8768 no .
H10B H10E 2.7447 no .
H10B H10L 1.9798 no .
H10B H10M 3.2966 no .
H10B H10N 3.1860 no .
H10B H30D 2.4281 no .
H10B H30E 2.9279 no .
H10B H30F 2.4945 no .
H10B H30G 2.3906 no .
H10B H30H 2.4727 no .
H10B H30I 2.9018 no .
H10B H30K 3.3945 no .
H10B H30M 3.1533 no .
H10B H30P 2.2101 no .
H10B H103 2.5667 no .
H10C H10G 3.5234 no .
H10C H29G 1.9005 no .
H10C H29H 2.7870 no .
H10C H29I 3.2141 no .
H10C H30D 2.4064 no .
H10C H30F 2.2237 no .
H10C H30G 2.9541 no .
H10C H30K 3.4733 no .
H10C H98A 3.1489 no .
H10C H98B 2.0173 no .
H10C H98C 3.5443 no .
H10C H99C 2.5595 no .
H10C H297 1.8045 no .
H10D H10G 2.8841 no .
H10D H10H 2.6777 no .
H10D H29G 1.5784 no .
H10D H29H 3.1187 no .
H10D H29I 2.9704 no .
H10D H30D 3.4618 no .
H10D H30F 2.7948 no .
H10D H98B 3.1097 no .
H10D H297 3.0319 no .
H10E H10F 3.5174 no .
H10E H10G 2.4397 no .
H10E H10H 3.1298 no .
H10E H29G 2.8162 no .
H10E H30D 2.5916 no .
H10E H30F 1.3907 no .
H10E H30G 2.6164 no .
H10E H99C 3.5852 no .
H10E H297 3.4003 no .
H10F H10L 2.1213 no .
H10F H10M 3.1359 no .
H10F H10N 3.5550 no .
H10F H30D 3.3673 no .
H10F H30F 3.2583 no .
H10F H30G 2.7182 no .
H10F H30H 2.8973 no .
H10F H30M 3.3647 no .
H10F H30P 2.6024 no .
H10F H103 2.3981 no .
H10G H10L 3.1844 no .
H10G H30D 3.3243 no .
H10G H30E 3.4807 no .
H10G H30F 2.4592 no .
H10G H30G 2.2573 no .
H10G H30H 1.6331 no .
H10G H30I 2.9427 no .
H10H H10L 3.5579 no .
H10H H30F 3.5314 no .
H10H H30G 1.2993 no .
H10H H30H 2.0628 no .
H10H H30I 2.6855 no .
H10H H103 3.1884 no .
H10I H10N 3.4445 no .
H10I H30P 2.6486 no .
H10I H87C 3.0465 no .
H10I H88 2.8045 no .
H10I H90A 2.7797 no .
H10I H90C 2.6586 no .
H10I H96A 2.4541 no .
H10I H96B 2.5302 no .
H10I H97 2.6670 no .
H10I H103 2.4727 no .
H10I H303 1.7845 no .
H10J H10L 3.4486 no .
H10J H10M 2.9945 no .
H10J H10N 2.2848 no .
H10J H30J 3.2895 no .
H10J H30K 2.9265 no .
H10J H30L 2.3553 no .
H10J H87C 3.5147 no .
H10J H90C 3.3768 no .
H10J H97 2.4515 no .
H10J H99A 2.8703 no .
H10J H103 2.8880 no .
H10J H303 1.7827 no .
H10K H10M 2.7296 no .
H10K H10N 2.9368 no .
H10K H15C 3.4590 no .
H10K H30P 2.5604 no .
H10K H90A 2.9798 no .
H10K H90C 3.0891 no .
H10K H103 2.3397 no .
H10K H303 2.9798 no .
H10L H30D 2.5824 no .
H10L H30F 3.3548 no .
H10L H30K 2.9004 no .
H10L H30M 2.9393 no .
H10L H30N 2.7484 no .
H10L H99A 3.2595 no .
H10L H103 2.4743 no .
H10M H30M 2.6918 no .
H10M H30N 2.1370 no .
H10M H103 2.3132 no .
H10N H30D 3.0060 no .
H10N H30J 3.5513 no .
H10N H30K 2.1893 no .
H10N H30L 2.6684 no .
H10N H30M 2.6774 no .
H10N H30N 1.6595 no .
H10N H97 3.5272 no .
H10N H99A 2.3445 no .
H10N H99C 3.4996 no .
H10N H103 2.8733 no .
H10N H303 3.4369 no .
H11A H12A 2.8364 no .
H11A H12B 2.3611 no .
H11A H12C 3.4495 no .
H11B H12A 2.3941 no .
H11B H12B 2.8944 no .
H11B H12C 3.4713 no .
H11C H12A 3.4225 no .
H11C H12B 3.4061 no .
H11C H13 2.6092 no .
H11D H11D 3.3935 no 3_656
H11D H11F 3.1403 no 3_656
H11D H107 2.1658 no 3_656
H11D H113 3.3571 no .
H11D H116 2.4252 no .
H11D H116 2.8550 no 3_656
H11E H107 1.5265 no 3_656
H11E H108 3.4741 no 3_656
H11E H113 2.2960 no .
H11E H116 2.4403 no .
H11E H116 2.5636 no 3_656
H11F H11F 3.4147 no 3_656
H11F H107 3.3912 no .
H11F H107 2.8971 no 3_656
H11F H116 2.9240 no .
H12A H23B 3.0458 no .
H12A H23C 3.4194 no .
H12C H16 3.3493 no .
H12C H23C 3.4437 no .
H12O H13O 3.2956 no .
H12O H31 3.3894 no .
H12O H32 2.2185 no .
H12O H33 2.8354 no .
H13O H17O 2.5536 no .
H13O H32 3.3317 no .
H13O H33 2.2059 no .
H13O H34 2.7598 no .
H13O H46 3.2348 no .
H13O H48 3.2761 no .
H13 H14A 2.8655 no .
H13 H14B 2.3167 no .
H13 H14C 2.4050 no .
H13 H15A 2.2831 no .
H13 H15B 2.8325 no .
H13 H15C 2.3544 no .
H14A H15A 2.9339 no .
H14A H15B 2.4628 no .
H14A H15C 3.5638 no .
H14A H21A 2.6420 no .
H14A H37 2.9870 no .
H14A H39C 3.4833 no .
H14A H45C 2.3993 no .
H14B H15A 2.4988 no .
H14B H15B 2.9702 no .
H14B H15C 3.5878 no .
H14B H21A 3.5648 no .
H14B H37 2.9643 no .
H14B H39A 2.6978 no .
H14B H39C 3.2160 no .
H14B H45C 3.4177 no .
H14C H15A 3.5674 no .
H14C H15B 3.5499 no .
H14C H21A 2.9008 no .
H14C H22 3.1664 no .
H14C H23B 3.2021 no .
H14C H23C 2.8785 no .
H15A H39A 3.0532 no .
H15A H39C 2.7834 no .
H15B H39C 3.1435 no .
H15B H45A 3.3830 no .
H15B H45C 2.9376 no .
H15B H90A 3.1618 no .
H15C H90A 3.4643 no .
H16 H17 2.2961 no .
H16 H20 3.5797 no .
H17O H18O 3.3071 no .
H17O H46 3.3743 no .
H17O H47 2.2193 no .
H17O H48 2.8774 no .
H17 H18 2.8655 no .
H17 H19 2.5644 no .
H17 H27C 3.1165 no .
H18O H22O 2.5219 no .
H18O H47 3.3246 no .
H18O H48 2.2591 no .
H18O H49 2.7536 no .
H18O H61 3.2104 no .
H18O H63 3.3123 no .
H18 H19 2.8790 no .
H18 H20 2.7471 no .
H19 H20 2.8976 no .
H19 H21A 3.4959 no .
H19 H21B 3.0563 no .
H19 H22C 2.5848 no .
H19 H25A 3.5927 no .
H19 H27C 2.8541 no .
H19 H31 2.0835 no .
H20 H21A 2.4499 no .
H20 H21B 2.3120 no .
H20 H35 3.5374 no .
H20 H45A 3.3076 no .
H20 H45B 2.4143 no .
H20 H45C 3.1502 no .
H21A H22 2.8388 no .
H21A H23C 2.3474 no .
H21A H29B 2.9099 no .
H21A H29C 3.3786 no .
H21A H37 3.4835 no .
H21A H45B 3.5895 no .
H21A H45C 3.4210 no .
H21B H29B 2.2632 no .
H21B H29C 3.4459 no .
H21B H31 2.9375 no .
H21B H35 3.3868 no .
H21B H37 3.1821 no .
H21B H45B 2.9131 no .
H21B H45C 3.3095 no .
H22A H25B 2.4655 no .
H22A H26A 3.0783 no .
H22A H26B 2.7420 no .
H22A H27A 3.5446 no .
H22A H27C 3.5698 no .
H22A H28 3.5452 no .
H22A H30A 1.9810 no .
H22A H30B 2.9890 no .
H22A H30C 1.6674 no .
H22A H31 3.1276 no .
H22B H25B 2.4163 no .
H22B H26A 2.4819 no .
H22B H26B 3.0419 no .
H22B H26C 3.5980 no .
H22B H27A 2.4451 no .
H22B H27B 3.5748 no .
H22B H27C 2.9889 no .
H22B H30A 3.5683 no .
H22B H30C 3.0317 no .
H22C H25B 2.9263 no .
H22C H26A 3.5621 no .
H22C H27A 2.8685 no .
H22C H27B 3.5720 no .
H22C H27C 2.4648 no .
H22C H30A 2.9471 no .
H22C H30C 3.1291 no .
H22C H31 2.3864 no .
H22O H23O 3.2711 no .
H22O H61 3.3469 no .
H22O H62 2.1787 no .
H22O H63 2.8350 no .
H22 H23A 2.8574 no .
H22 H23B 2.3459 no .
H22 H23C 2.3327 no .
H22 H24A 2.3088 no .
H22 H24B 2.8318 no .
H22 H24C 2.3073 no .
H22 H28 2.8796 no .
H22 H29B 3.2883 no .
H22 H29C 2.4135 no .
H23A H24A 3.1875 no .
H23A H24B 2.8459 no .
H23A H26C 3.5723 no .
H23A H27B 2.3459 no .
H23A H27C 3.0965 no .
H23B H24A 2.6490 no .
H23B H24B 3.1684 no .
H23C H27B 3.5548 no .
H23O H27O 2.5717 no .
H23O H62 3.3785 no .
H23O H63 2.2176 no .
H23O H64 2.7367 no .
H23O H76 3.1994 no .
H23O H78 3.5070 no .
H24A H26C 3.3381 no .
H24B H25B 2.7165 no .
H24B H26A 3.3557 no .
H24B H26B 2.8350 no .
H24B H26C 1.7592 no .
H24B H27B 2.9620 no .
H24B H28 3.3170 no .
H24C H25B 3.2093 no .
H24C H26B 2.9064 no .
H24C H26C 2.7030 no .
H24C H28 2.1272 no .
H24C H29C 3.2542 no .
H25A H26A 2.3240 no .
H25A H26B 2.3734 no .
H25A H26C 2.8511 no .
H25A H27A 2.3645 no .
H25A H27B 2.8882 no .
H25A H27C 2.4239 no .
H25A H30A 2.8551 no .
H25A H30C 2.3675 no .
H25A H31 3.4703 no .
H25B H27A 2.4029 no .
H25B H27B 2.3962 no .
H25B H27C 2.8933 no .
H25B H28 3.1515 no .
H25B H30C 2.6261 no .
H26A H27A 2.3724 no .
H26A H27B 2.8344 no .
H26A H27C 3.4803 no .
H26A H30C 3.3662 no .
H26B H27A 3.5016 no .
H26B H27B 3.4766 no .
H26B H28 2.7060 no .
H26B H30B 3.5746 no .
H26B H30C 2.2299 no .
H26C H27A 2.8560 no .
H26C H27B 2.3331 no .
H26C H27C 3.4595 no .
H26C H28 3.4851 no .
H27O H28O 3.3128 no .
H27O H76 3.3394 no .
H27O H77 2.2250 no .
H27O H78 2.8664 no .
H28O H32O 2.5746 no .
H28O H77 3.3442 no .
H28O H78 2.2458 no .
H28O H79 2.8271 no .
H28O H91 2.9668 no .
H28O H93 3.5511 no .
H28 H29A 2.3098 no .
H28 H29B 2.7626 no .
H28 H29C 2.1689 no .
H28 H30A 2.8069 no .
H28 H30B 2.2931 no .
H28 H30C 2.2720 no .
H29A H30A 2.8263 no .
H29A H30B 2.2933 no .
H29A H30C 3.4046 no .
H29A H38B 3.1777 no .
H29A H38C 2.5929 no .
H29B H30A 2.6595 no .
H29B H30B 3.0459 no .
H29B H37 3.1036 no .
H29B H38B 3.3896 no .
H29B H38C 2.7257 no .
H29C H30B 3.4153 no .
H29C H37 3.4915 no .
H29C H38B 3.0226 no .
H29C H38C 3.0988 no .
H29D H29H 3.5997 no .
H29D H29I 3.5562 no .
H29D H30J 2.2174 no .
H29D H30L 3.4575 no .
H29D H87A 3.3881 no .
H29D H87B 3.2264 no .
H29D H87C 3.2076 no .
H29D H96A 3.3655 no .
H29D H97 1.8684 no .
H29D H99A 3.5572 no .
H29D H99B 2.6048 no .
H29D H99C 3.3699 no .
H29D H303 2.5975 no .
H29E H29G 3.5741 no .
H29E H29H 3.0185 no .
H29E H29I 2.4834 no .
H29E H87B 3.1979 no .
H29E H91 3.5382 no .
H29E H96A 2.9039 no .
H29E H97 2.9339 no .
H29E H98B 2.5231 no .
H29E H297 2.8333 no .
H29E H303 3.4224 no .
H29F H29H 2.5484 no .
H29F H29I 2.9432 no .
H29F H30J 3.3465 no .
H29F H97 3.3555 no .
H29F H98B 1.9884 no .
H29F H99B 3.5050 no .
H29F H297 2.2684 no .
H29G H30E 2.8638 no .
H29G H30G 2.8323 no .
H29G H30H 3.0895 no .
H29G H30I 1.5124 no .
H29G H98A 2.7384 no .
H29G H98B 2.2860 no .
H29G H297 2.3559 no .
H29H H30E 3.5917 no .
H29H H30I 3.0649 no .
H29H H98A 2.5328 no .
H29H H98B 2.0257 no .
H29H H98C 3.0791 no .
H29H H297 2.2177 no .
H29I H30I 2.8827 no .
H29I H91 3.3781 no .
H29I H92 3.0225 no .
H29I H94 3.2836 no .
H29I H98A 2.0952 no .
H29I H98B 2.5543 no .
H29I H98C 3.3786 no .
H29I H297 2.8040 no .
H30A H31 2.9368 no .
H30D H30H 3.4645 no .
H30D H30I 3.5075 no .
H30D H30J 3.1351 no .
H30D H30K 1.9909 no .
H30D H30L 3.5904 no .
H30D H30P 2.9334 no .
H30D H98B 3.4899 no .
H30D H99A 2.4220 no .
H30D H99B 3.2577 no .
H30D H99C 1.7561 no .
H30D H297 3.1893 no .
H30E H30G 3.5153 no .
H30E H30J 3.3656 no .
H30E H30K 2.9428 no .
H30E H98B 2.4690 no .
H30E H99A 3.3192 no .
H30E H99B 3.4649 no .
H30E H99C 1.9794 no .
H30E H297 2.1696 no .
H30F H30G 3.4800 no .
H30F H30H 2.3346 no .
H30F H30I 2.8744 no .
H30F H30K 3.5675 no .
H30F H99C 3.0445 no .
H30G H94 3.0302 no .
H30I H98B 3.0727 no .
H30I H297 3.0045 no .
H30J H30P 3.5354 no .
H30J H98A 3.0061 no .
H30J H98B 2.6102 no .
H30J H98C 2.1540 no .
H30J H297 2.4947 no .
H30J H303 2.4250 no .
H30K H30M 3.5340 no .
H30K H30N 2.9208 no .
H30K H30P 2.4472 no .
H30K H98B 3.4033 no .
H30K H98C 3.5544 no .
H30K H297 3.1831 no .
H30K H303 2.8899 no .
H30L H30N 2.7128 no .
H30L H30P 3.1328 no .
H30L H99C 2.6288 no .
H30L H303 2.3945 no .
H30M H96A 3.0186 no .
H30M H96B 2.6770 no .
H30M H97 2.9632 no .
H30M H303 2.3831 no .
H30N H97 2.9944 no .
H30N H99A 2.9581 no .
H30N H103 2.3719 no .
H30N H303 2.4576 no .
H30P H97 3.0438 no .
H30P H99A 2.7358 no .
H30P H99C 3.5233 no .
H30P H303 2.8961 no .
H31 H32 2.3498 no .
H31 H35 3.5501 no .
H32O H33O 3.3450 no .
H32O H91 3.3878 no .
H32O H92 2.1918 no .
H32O H93 2.8498 no .
H32 H33 2.8945 no .
H32 H34 2.5590 no .
H33O H92 3.0458 no .
H33O H93 2.5626 no .
H33O H94 2.3379 no .
H33 H34 2.8766 no .
H33 H35 2.6262 no .
H34 H35 2.8882 no .
H34 H36A 2.8836 no .
H34 H36B 2.4959 no .
H34 H46 2.1056 no .
H35 H36A 2.4114 no .
H35 H36B 2.8785 no .
H35 H44A 2.4864 no .
H35 H45B 2.6239 no .
H36A H40 2.4364 no .
H36A H42C 3.1462 no .
H36A H44A 2.5984 no .
H36A H44C 3.1224 no .
H36A H46 3.1003 no .
H36A H50 3.1323 no .
H36A H51A 3.2888 no .
H36A H54C 2.9445 no .
H36B H40 3.4641 no .
H36B H42C 2.9545 no .
H36B H46 3.3607 no .
H36B H54C 3.5044 no .
H37 H38A 2.8976 no .
H37 H38B 2.3774 no .
H37 H38C 2.4074 no .
H37 H39A 2.3302 no .
H37 H39B 2.8593 no .
H37 H39C 2.3617 no .
H37 H43 3.3638 no .
H37 H45B 3.2179 no .
H37 H45C 2.3615 no .
H38A H39A 3.0437 no .
H38A H39B 2.6648 no .
H38A H42A 3.5611 no .
H38A H42B 1.9814 no .
H38A H42C 2.9052 no .
H38B H39A 2.5153 no .
H38B H39B 3.0435 no .
H38B H42B 3.5584 no .
H38C H42B 2.9820 no .
H38C H42C 3.0899 no .
H39B H41A 2.4078 no .
H39B H41C 3.5754 no .
H39B H42B 3.2556 no .
H39B H43 3.3765 no .
H39C H41A 3.2013 no .
H39C H43 2.4876 no .
H39C H45C 2.7253 no .
H40 H41A 2.8410 no .
H40 H41B 2.3394 no .
H40 H41C 2.3156 no .
H40 H42A 2.4076 no .
H40 H42B 2.8975 no .
H40 H42C 2.3846 no .
H40 H43 3.4753 no .
H40 H44A 3.1951 no .
H40 H44C 2.3841 no .
H40 H51A 2.4148 no .
H40 H54B 3.1467 no .
H40 H54C 2.6507 no .
H40 H58 2.8379 no .
H41A H42A 3.1068 no .
H41A H42B 2.7299 no .
H41A H43 3.0837 no .
H41B H42A 2.5949 no .
H41B H42B 3.1043 no .
H41B H44C 3.4968 no .
H41B H51A 3.5234 no .
H41B H58 2.4843 no .
H41B H59B 3.4293 no .
H41B H60A 3.3704 no .
H41B H60B 2.8014 no .
H41C H43 2.4018 no .
H41C H44B 3.4273 no .
H41C H44C 2.3308 no .
H41C H51A 3.4287 no .
H41C H58 3.5514 no .
H41C H60B 3.5749 no .
H41C H84A 2.9718 no .
H41C H84B 3.0287 no .
H42A H54A 3.3570 no .
H42A H54B 2.3031 no .
H42A H54C 3.0240 no .
H42A H58 2.9221 no .
H42C H54A 3.3125 no .
H42C H54B 2.9760 no .
H42C H54C 2.9895 no .
H43 H44A 2.8761 no .
H43 H44B 2.3511 no .
H43 H44C 2.3938 no .
H43 H45A 2.3450 no .
H43 H45B 2.8702 no .
H43 H45C 2.3857 no .
H43 H84B 2.8763 no .
H43 H89A 3.0468 no .
H44A H45A 2.9993 no .
H44A H45B 2.5424 no .
H44A H50 2.5429 no .
H44A H51A 3.3740 no .
H44B H45A 2.5361 no .
H44B H45B 3.0037 no .
H44B H50 3.3649 no .
H44B H84A 3.3993 no .
H44B H84B 2.4315 no .
H44B H84C 2.9468 no .
H44B H89A 2.3715 no .
H44B H89B 3.5711 no .
H44B H89C 3.4069 no .
H44C H50 2.8518 no .
H44C H51A 2.4831 no .
H44C H51B 2.9406 no .
H44C H84A 3.1136 no .
H44C H84B 2.8093 no .
H44C H84C 3.3437 no .
H45A H89A 2.7550 no .
H45A H89B 2.8039 no .
H46 H47 2.3351 no .
H46 H50 3.5486 no .
H46 H54C 3.4110 no .
H47 H48 2.8849 no .
H47 H49 2.4372 no .
H48 H49 2.8917 no .
H48 H50 2.6017 no .
H49 H50 2.8651 no .
H49 H51A 3.5526 no .
H49 H51B 3.0490 no .
H49 H57B 2.8400 no .
H49 H61 2.1296 no .
H50 H51A 2.4148 no .
H50 H51B 2.3320 no .
H51A H54B 3.5764 no .
H51A H54C 2.7187 no .
H51A H58 2.5564 no .
H51A H60A 2.6103 no .
H51B H60A 2.4816 no .
H51B H61 3.2756 no .
H51B H65 3.0014 no .
H51B H66A 3.3596 no .
H51B H84A 3.4177 no .
H51B H84C 3.5573 no .
H52 H53A 2.8573 no .
H52 H53B 2.3390 no .
H52 H53C 2.3525 no .
H52 H54A 2.3417 no .
H52 H54B 2.8396 no .
H52 H54C 2.3089 no .
H52 H55 3.5750 no .
H52 H57A 2.7463 no .
H52 H57B 3.5455 no .
H53A H54A 2.8467 no .
H53A H54B 2.5511 no .
H53A H54C 3.5917 no .
H53A H55 3.2693 no .
H53A H59A 3.3127 no .
H53A H59C 2.2159 no .
H53B H54A 2.2794 no .
H53B H54B 2.9394 no .
H53B H54C 3.4446 no .
H53C H54A 3.4329 no .
H53C H54B 3.5999 no .
H53C H55 2.6649 no .
H53C H57A 2.7681 no .
H53C H59C 3.4666 no .
H54B H58 2.2473 no .
H54B H59B 3.5315 no .
H54B H59C 2.5516 no .
H54C H58 2.7864 no .
H55 H56A 2.2444 no .
H55 H56B 2.1634 no .
H55 H56C 2.7297 no .
H55 H57A 2.3056 no .
H55 H57B 2.7978 no .
H55 H57C 2.2642 no .
H55 H59A 2.9552 no .
H55 H59C 3.4918 no .
H56A H57B 3.1583 no .
H56A H57C 3.1058 no .
H56A H59A 3.1066 no .
H56A H60A 3.3701 no .
H56A H60C 2.3911 no .
H56A H69A 2.5463 no .
H56A H69B 3.0160 no .
H56B H57A 3.0735 no .
H56B H57B 2.5171 no .
H56B H57C 1.8579 no .
H56B H69A 3.2759 no .
H56C H57A 3.1080 no .
H56C H57B 1.9287 no .
H56C H57C 2.4389 no .
H56C H60C 3.3638 no .
H56C H61 3.0957 no .
H56C H69A 2.9581 no .
H56C H69B 2.6559 no .
H56C H69C 3.4982 no .
H57B H61 3.0031 no .
H58 H59A 2.8123 no .
H58 H59B 2.2858 no .
H58 H59C 2.2937 no .
H58 H60A 2.4379 no .
H58 H60B 2.3949 no .
H58 H60C 2.9153 no .
H59A H60B 3.0482 no .
H59A H60C 2.6129 no .
H59B H60A 3.5582 no .
H59B H60B 2.4893 no .
H59B H60C 2.9724 no .
H60A H68A 2.9108 no .
H60A H68B 3.5765 no .
H60A H69B 3.5562 no .
H60A H84A 3.0197 no .
H60B H68A 3.3398 no .
H60B H68B 3.5060 no .
H60B H84A 3.5439 no .
H60C H68A 2.9652 no .
H60C H68B 2.8364 no .
H60C H69A 3.1585 no .
H60C H69B 3.3870 no .
H61 H62 2.3061 no .
H61 H65 3.5895 no .
H61 H69B 3.5881 no .
H62 H63 2.8820 no .
H62 H64 2.5966 no .
H63 H64 2.8724 no .
H63 H65 2.7188 no .
H64 H65 2.8798 no .
H64 H66A 3.5434 no .
H64 H66B 3.0084 no .
H64 H71C 2.6444 no .
H64 H76 2.0643 no .
H65 H66A 2.4471 no .
H65 H66B 2.3470 no .
H65 H80 3.4728 no .
H65 H84C 2.8063 no .
H66A H68A 2.3575 no .
H66A H68C 3.4571 no .
H66A H69B 2.9418 no .
H66A H73 2.9969 no .
H66A H82 2.9070 no .
H66A H84A 2.8545 no .
H66A H84C 2.4564 no .
H66B H73 2.8257 no .
H66B H75B 2.8916 no .
H66B H76 3.2597 no .
H66B H80 3.1163 no .
H66B H82 2.8677 no .
H66B H84A 3.5713 no .
H66B H84C 2.4847 no .
H67 H68A 2.7648 no .
H67 H68B 2.2123 no .
H67 H68C 2.2398 no .
H67 H69A 2.3732 no .
H67 H69B 2.8818 no .
H67 H69C 2.3661 no .
H67 H70 3.0128 no .
H67 H72C 2.5653 no .
H67 H73 3.5319 no .
H67 H74A 3.3815 no .
H67 H74C 2.4772 no .
H68A H69A 3.0089 no .
H68A H69B 2.6914 no .
H68A H73 3.1259 no .
H68A H74C 3.4344 no .
H68A H82 3.2149 no .
H68A H83B 3.5280 no .
H68A H84A 3.1556 no .
H68B H69A 2.4720 no .
H68B H69B 3.0610 no .
H68B H69C 3.5326 no .
H68B H74C 3.2823 no .
H68C H69A 3.5923 no .
H68C H73 2.6036 no .
H68C H74A 3.5255 no .
H68C H74B 3.1365 no .
H68C H74C 1.9952 no .
H68C H82 3.4251 no .
H69B H70 3.3358 no .
H69C H70 2.2039 no .
H69C H72C 3.5768 no .
H70 H71A 2.8090 no .
H70 H71B 2.2437 no .
H70 H71C 2.3576 no .
H70 H72A 2.3455 no .
H70 H72B 2.8913 no .
H70 H72C 2.4558 no .
H71A H72A 2.8404 no .
H71A H72B 2.2632 no .
H71A H72C 3.3985 no .
H71A H75A 2.2986 no .
H71A H75B 3.4836 no .
H71B H72A 2.4374 no .
H71B H72B 2.8439 no .
H71B H72C 3.5025 no .
H71C H72A 3.5418 no .
H71C H72B 3.4430 no .
H71C H75A 3.3044 no .
H71C H76 3.0032 no .
H72B H74A 2.6159 no .
H72B H75A 2.8608 no .
H72C H74A 2.7500 no .
H72C H74C 3.2013 no .
H73 H74A 2.8331 no .
H73 H74B 2.2604 no .
H73 H74C 2.3644 no .
H73 H75A 2.8177 no .
H73 H75B 2.2010 no .
H73 H75C 2.4502 no .
H73 H82 2.6350 no .
H73 H86A 3.2122 no .
H73 H86C 2.8871 no .
H74A H75A 3.0016 no .
H74A H75C 2.8252 no .
H74B H75A 3.4396 no .
H74B H75B 3.5343 no .
H74B H75C 2.5361 no .
H74B H86A 3.5762 no .
H74B H86C 2.9747 no .
H74C H75C 3.5920 no .
H75B H76 3.2598 no .
H75B H81B 3.3071 no .
H75B H86A 2.9179 no .
H75C H86A 2.6803 no .
H75C H86C 3.3374 no .
H76 H77 2.3069 no .
H76 H80 3.5179 no .
H77 H78 2.9018 no .
H77 H79 2.4989 no .
H78 H79 2.8935 no .
H78 H80 2.4951 no .
H79 H80 2.8631 no .
H79 H81A 2.9174 no .
H79 H81B 2.6438 no .
H79 H91 2.1411 no .
H80 H81A 2.4148 no .
H80 H81B 2.8495 no .
H80 H89C 2.8919 no .
H81A H87B 2.7493 no .
H81A H87C 3.4318 no .
H81A H88 2.5937 no .
H81A H89C 2.7304 no .
H81A H91 3.4474 no .
H81A H95 2.6342 no .
H81A H96A 3.0067 no .
H81B H86A 2.8688 no .
H81B H87B 2.4886 no .
H82 H83A 2.8517 no .
H82 H83B 2.3117 no .
H82 H83C 2.3613 no .
H82 H84A 2.3758 no .
H82 H84B 2.8657 no .
H82 H84C 2.3311 no .
H82 H85 3.4658 no .
H82 H86A 3.3252 no .
H82 H86C 2.5463 no .
H83A H84A 2.8892 no .
H83A H84B 2.6584 no .
H83A H85 3.2966 no .
H83A H90B 2.3258 no .
H83A H90C 3.4691 no .
H83B H84A 2.3865 no .
H83B H84B 3.0705 no .
H83B H84C 3.5181 no .
H83C H84A 3.5217 no .
H83C H85 2.5232 no .
H83C H86C 2.6617 no .
H83C H90B 3.3586 no .
H84B H89A 2.0756 no .
H84B H89C 3.2882 no .
H84B H90B 3.0194 no .
H84C H89A 2.8493 no .
H84C H89C 3.3762 no .
H85 H86A 2.8684 no .
H85 H86B 2.3677 no .
H85 H86C 2.3627 no .
H85 H87A 2.4378 no .
H85 H87B 2.9273 no .
H85 H87C 2.4348 no .
H85 H88 3.4544 no .
H85 H90B 3.2609 no .
H85 H90C 2.6979 no .
H86A H87A 2.9936 no .
H86A H87B 2.5873 no .
H86B H87A 2.4666 no .
H86B H87B 2.9872 no .
H86B H87C 3.5643 no .
H86C H87A 3.5943 no .
H87A H303 3.4006 no .
H87B H88 3.1200 no .
H87B H96A 3.4527 no .
H87B H303 3.5605 no .
H87C H88 2.4222 no .
H87C H90C 2.6915 no .
H87C H96A 2.9037 no .
H87C H97 2.8900 no .
H87C H303 2.3512 no .
H88 H89A 2.8553 no .
H88 H89B 2.3452 no .
H88 H89C 2.3387 no .
H88 H90A 2.3960 no .
H88 H90B 2.8266 no .
H88 H90C 2.2454 no .
H88 H95 2.9947 no .
H88 H96A 2.2206 no .
H88 H96B 2.7031 no .
H88 H303 3.3978 no .
H89A H90A 2.9160 no .
H89A H90B 2.7899 no .
H89B H90A 2.4381 no .
H89B H90B 3.1836 no .
H89B H90C 3.5350 no .
H89B H95 2.9904 no .
H89B H96A 3.5822 no .
H89B H96B 2.8843 no .
H89C H90A 3.5341 no .
H89C H95 2.5791 no .
H89C H96B 3.5339 no .
H90A H96B 3.5300 no .
H90C H303 3.5017 no .
H91 H92 2.3676 no .
H91 H93 3.5921 no .
H91 H95 3.5048 no .
H92 H93 2.8617 no .
H92 H94 2.5557 no .
H93 H94 2.8674 no .
H93 H95 2.5291 no .
H94 H95 2.8678 no .
H94 H96A 3.5643 no .
H94 H96B 3.1075 no .
H95 H96A 2.3724 no .
H95 H96B 2.2504 no .
H96A H97 2.8556 no .
H96A H98A 2.8397 no .
H96A H303 2.4907 no .
H96B H103 3.0353 no .
H96B H303 3.4307 no .
H97 H98A 2.3958 no .
H97 H98B 2.8592 no .
H97 H98C 2.3069 no .
H97 H99C 2.8278 no .
H97 H297 2.8794 no .
H98A H99B 3.4842 no .
H98A H99C 3.5661 no .
H98A H303 3.0472 no .
H98B H99A 3.5634 no .
H98B H99B 2.8338 no .
H98B H99C 2.4882 no .
H98C H99A 3.5127 no .
H98C H99B 2.3733 no .
H98C H99C 2.9803 no .
H98C H303 3.1833 no .
H99A H297 3.3600 no .
H99A H303 2.8348 no .
H99B H297 2.6833 no .
H99B H303 3.1271 no .
H99C H297 2.1985 no .
H103 H303 3.5524 no .
H107 H108 2.4473 no .
H107 H112 3.3775 no 3_656
H107 H116 3.5146 no .
H107 H116 1.8243 no 3_656
H108 H109 2.3224 no .
H108 H111 3.5578 no 3_656
H109 H110 2.9012 no 3_656
H109 H113 2.8132 no 3_656
H110 H111 2.3153 no .
H110 H112 3.5812 no 3_656
H111 H112 2.3779 no .
H113 H116 2.2193 no .
H116 H116 2.8507 no 3_656
H118 H119 2.2987 no .
H118 H123 2.4304 no .
H119 H120 2.2362 no .
H120 H121 2.2574 no .
H121 H122 2.2453 no .
H122 H123 2.3357 no .
O2 H1A 3.3572 no .
O2 H70 3.1382 no 5_455
O2 H72A 2.8795 no 5_455
O2 H72C 3.5613 no 5_455
O3 H11D 3.2548 no 3_656
O3 H32O 3.5019 no 3_656
O3 H69C 3.1521 no 5_455
O4 H119 2.7985 no .
O6 H56B 3.5747 no 5_455
O7 H11D 3.5832 no 3_656
O7 H28O 3.1039 no 3_656
O7 H32O 3.1405 no 3_656
O7 H107 3.4488 no .
O8 H27O 2.2345 no 3_656
O8 H28O 3.2830 no 3_656
O8 H108 2.6736 no .
O8 H112 3.4787 no 3_656
O9 H120 2.6182 no .
O11 H10C 3.4397 no 5_445
O11 H10E 3.2630 no 5_445
O11 H30E 3.0292 no 5_445
O11 H30F 3.2579 no 5_445
O12 H23O 2.6871 no 3_656
O12 H27O 2.6111 no 3_656
O12 H108 3.4802 no .
O12 H112 3.3162 no 3_656
O13 H22O 2.3913 no 3_656
O13 H23O 3.0546 no 3_656
O13 H29H 3.1639 no 5_445
O13 H109 3.0776 no .
O13 H111 2.6619 no 3_656
O13 H112 3.3896 no 3_656
O14 H121 2.6641 no .
O17 H18O 2.8135 no 3_656
O17 H22O 2.6218 no 3_656
O17 H29H 3.0770 no 5_445
O17 H111 3.0928 no 3_656
O18 H17O 2.4141 no 3_656
O18 H18O 3.0948 no 3_656
O18 H110 3.0639 no .
O18 H110 2.9866 no 3_656
O18 H111 3.3321 no .
O19 H122 2.8419 no .
O22 H13O 2.8205 no 3_656
O22 H17O 2.6291 no 3_656
O22 H111 2.9676 no .
O23 H12O 2.2801 no 3_656
O23 H13O 3.0711 no 3_656
O23 H108 3.5516 no 3_656
O23 H109 3.0567 no 3_656
O23 H111 3.1636 no .
O23 H112 2.8206 no .
O24 H122 3.5321 no .
O24 H123 3.0833 no .
O27 H8O 2.6968 no 3_656
O27 H12O 2.5952 no 3_656
O27 H108 2.7871 no 3_656
O27 H112 3.1329 no .
O28 H7O 2.5646 no 3_656
O28 H8O 3.2292 no 3_656
O28 H107 3.1819 no 3_656
O28 H108 2.9586 no 3_656
O28 H113 3.5077 no .
O29 H118 3.4086 no .
O29 H123 3.2345 no .
O32 H1B 3.0701 no 3_656
O32 H7O 2.9133 no 3_656
O32 H11D 3.2908 no .
O32 H107 3.1687 no 3_656
O32 H116 3.5268 no .
O33 H1A 2.0209 no .
O33 H1A 3.2783 no 3_656
O33 H1B 3.4899 no .
O33 H1B 2.7935 no 3_656
O33 H11D 3.2217 no .
O33 H11D 3.3294 no 3_656
O33 H11F 2.7792 no 3_656
O33 H116 3.2739 no .
O34 H1A 3.5631 no .
O34 H11F 3.3587 no 3_656
O34 H118 2.9330 no .
O36 H1A 3.3918 no .
O36 H1B 3.3219 no .
O36 H2O 2.3667 no .
O36 H3O 3.1797 no .
O36 H11D 3.2464 no 3_656
O36 H32O 2.5533 no 3_656
O36 H33O 3.1060 no 3_656
O36 H92 3.3540 no 3_656
N1 H3 2.7361 no .
N1 H32O 3.4385 no 3_656
N1 H33O 3.1182 no .
N1 H93 3.1422 no .
C2 H69C 3.3803 no 5_455
C2 H70 3.5203 no 5_455
C2 H72A 3.5827 no 5_455
C3 H1A 3.5118 no .
C3 H11D 3.2258 no 3_656
C3 H11F 3.5458 no 3_656
C4 H119 3.4238 no .
C5 H119 3.2234 no .
C8 H9B 3.5136 no 2_576
C9 H8C 3.3880 no 2_576
C11 H11A 3.4562 no 2_576
C11 H68B 3.3259 no 6_466
C11 H68C 3.3520 no 6_466
C11 H83B 3.3241 no 6_466
C12 H56A 3.1723 no 5_455
C12 H59A 3.4089 no 5_455
C12 H60C 3.2662 no 5_455
C12 H68B 3.4862 no 5_455
C12 H69A 3.3778 no 5_455
C14 H83C 2.9570 no 6_466
C15 H24C 3.4512 no 6_566
C15 H26B 3.3625 no 6_566
C16 H56B 3.0016 no 5_455
C17 H56B 3.4660 no 5_455
C17 H57C 3.5247 no 5_455
C18 H108 3.4472 no .
C18 H120 3.3538 no .
C19 H120 3.3952 no .
C22 H83A 3.2716 no 6_466
C23 H55 3.4701 no 5_455
C23 H59A 3.5893 no 5_455
C23 H83A 3.5648 no 6_466
C24 H15A 3.5860 no 6_466
C24 H39B 3.5059 no 6_466
C24 H39C 3.1586 no 6_466
C24 H83A 3.1861 no 6_466
C24 H90B 3.0024 no 6_466
C26 H15A 3.2606 no 6_466
C26 H74B 3.2011 no 1_455
C26 H75C 3.4783 no 1_455
C26 H86B 2.9952 no 1_455
C27 H53C 3.3506 no 5_455
C29 H90C 3.3596 no 6_466
C30 H10E 3.5678 no 5_445
C30 H10G 3.4410 no 5_445
C30 H30D 3.5266 no 5_445
C30 H30F 2.5660 no 5_445
C31 H10E 3.4609 no 5_445
C32 H10E 3.3300 no 5_445
C33 H109 3.2840 no .
C33 H111 3.2281 no 3_656
C33 H112 3.4039 no 3_656
C33 H120 3.5639 no .
C33 H121 3.5327 no .
C34 H10C 3.4645 no 5_445
C34 H29H 3.2500 no 5_445
C34 H30E 3.5928 no 5_445
C34 H121 3.4752 no .
C34 H297 3.5485 no 5_445
C35 H30E 3.5505 no 5_445
C35 H120 3.4428 no .
C36 H30E 3.4331 no 5_445
C36 H99C 3.3456 no 5_445
C38 H30L 3.5357 no 6_466
C38 H87A 3.2589 no 6_466
C39 H24B 3.0891 no 6_566
C39 H26C 3.4992 no 6_566
C39 H86B 3.3994 no 6_466
C41 H59B 3.4724 no 2_566
C41 H59C 3.1935 no 2_566
C42 H42A 3.2849 no 2_566
C46 H29F 3.4228 no 5_445
C46 H29H 3.1921 no 5_445
C47 H29H 3.5868 no 5_445
C48 H110 3.1449 no .
C48 H110 3.2143 no 3_656
C48 H121 3.4536 no .
C50 H121 3.5413 no .
C53 H27B 3.4401 no 5_545
C53 H39B 3.5694 no 2_566
C54 H98C 3.3158 no 5_445
C54 H99B 3.1173 no 5_445
C56 H16 3.0089 no 5_545
C59 H12A 3.3076 no 5_545
C59 H41A 3.4138 no 2_566
C59 H41B 3.1579 no 2_566
C59 H59B 3.5313 no 2_566
C60 H12A 3.5737 no 5_545
C62 H111 3.5991 no .
C63 H109 3.2252 no 3_656
C63 H111 3.1764 no .
C63 H112 3.2400 no .
C63 H122 3.4493 no .
C65 H122 3.4850 no .
C68 H11C 3.0875 no 6_566
C68 H12B 3.4911 no 5_545
C69 H2 3.2290 no 5_545
C70 H2O 3.4694 no 5_545
C72 H2 3.4618 no 5_545
C72 H2O 3.5344 no 5_545
C72 H10G 3.3821 no 5_545
C72 H10H 3.1055 no 5_545
C72 H30G 3.1628 no 5_545
C72 H30H 3.2596 no 5_545
C74 H10G 3.5233 no 5_545
C74 H22A 3.5062 no 1_655
C74 H22B 3.4848 no 1_655
C74 H26B 3.5931 no 1_655
C74 H30C 3.4776 no 1_655
C75 H22B 3.1111 no 1_655
C75 H26A 3.5782 no 1_655
C77 H108 3.3976 no 3_656
C78 H108 2.9359 no 3_656
C78 H113 3.5747 no .
C78 H123 3.3201 no .
C79 H123 3.4005 no .
C80 H123 3.0656 no .
C83 H14C 3.2266 no 6_566
C83 H22 3.4097 no 6_566
C83 H23B 3.4454 no 6_566
C83 H24A 3.4439 no 6_566
C85 H38B 3.4602 no 6_566
C85 H39A 3.5291 no 6_566
C86 H14B 3.5261 no 6_566
C86 H26A 2.8979 no 1_655
C86 H39A 3.2838 no 6_566
C87 H38B 3.0408 no 6_566
C89 H118 3.4697 no .
C90 H24A 3.5625 no 6_566
C90 H24C 3.1660 no 6_566
C90 H29C 3.3408 no 6_566
C93 H1A 2.9264 no .
C93 H1B 3.4072 no 3_656
C93 H11F 3.0311 no 3_656
C93 H116 3.2182 no .
C93 H118 3.2071 no .
C94 H118 3.3850 no .
C95 H118 3.4317 no .
C98 H46 3.3158 no 5_555
C98 H54A 3.4029 no 5_555
C99 H36B 3.1572 no 5_555
C99 H42C 3.3972 no 5_555
C99 H54A 3.2849 no 5_555
C101 H32 2.9092 no 5_555
C101 H34 3.3739 no 5_555
C102 H72C 2.9791 no 5_455
C102 H74A 3.5844 no 5_455
C104 H29A 3.4234 no 6_566
C105 H10L 3.0808 no 2_576
C105 H10M 2.4350 no 2_576
C105 H10N 2.6484 no 2_576
C107 H18 3.3258 no .
C107 H28O 3.4351 no 3_656
C107 H78 3.2296 no 3_656
C108 H8O 3.0110 no .
C108 H18 3.3193 no .
C108 H23O 3.4912 no 3_656
C108 H33 3.4948 no .
C108 H78 2.7847 no 3_656
C108 H120 3.5825 no .
C109 H23O 3.5073 no 3_656
C109 H33 3.1210 no .
C109 H63 3.0941 no 3_656
C109 H121 3.4001 no .
C109 H122 3.4314 no 3_656
C110 H18O 3.5098 no .
C110 H48 2.9866 no .
C110 H48 2.9542 no 3_656
C110 H121 3.3982 no .
C110 H121 3.2912 no 3_656
C110 H122 3.4697 no .
C111 H13O 3.0125 no 3_656
C111 H18O 3.3270 no .
C111 H33 3.0677 no 3_656
C111 H48 3.5064 no .
C111 H48 3.1587 no 3_656
C111 H63 2.7846 no .
C111 H121 3.2027 no 3_656
C111 H122 3.3776 no .
C112 H8O 3.5893 no 3_656
C112 H23O 3.1660 no .
C112 H33 3.0103 no 3_656
C112 H63 2.9067 no .
C112 H78 3.4713 no .
C112 H121 3.5973 no 3_656
C112 H122 3.4444 no .
C113 H78 3.3182 no .
C113 H123 3.5764 no .
C115 H121 3.3121 no .
C115 H122 3.4359 no 3_656
C116 H93 3.1911 no .
C117 H3 2.7767 no 3_656
C117 H32O 3.5408 no .
C117 H93 3.3863 no 3_656
C117 H118 3.5051 no 3_656
C117 H119 3.2758 no 3_656
C118 H5 3.3558 no .
C118 H11E 3.3224 no 3_656
C118 H11F 2.9824 no 3_656
C118 H89B 3.5427 no .
C118 H89C 3.0403 no .
C118 H93 3.1396 no .
C118 H95 3.4858 no .
C118 H116 3.1032 no .
C119 H5 3.1022 no .
C119 H11E 2.8668 no 3_656
C119 H11F 3.1643 no 3_656
C119 H18 3.3339 no .
C119 H45A 3.4588 no .
C120 H11E 3.3970 no 3_656
C120 H18 3.2035 no .
C120 H33 3.3528 no .
C120 H35 3.1361 no .
C120 H44A 3.2432 no .
C120 H45B 3.3352 no .
C121 H33 3.4133 no .
C121 H35 3.3797 no .
C121 H44A 3.0037 no .
C121 H44B 3.3959 no .
C121 H48 3.3533 no .
C121 H50 3.2162 no .
C122 H44A 3.5312 no .
C122 H44B 3.3977 no .
C122 H50 3.4088 no .
C122 H63 3.4347 no .
C122 H65 3.3305 no .
C123 H78 3.3098 no .
C123 H80 3.0229 no .
C123 H89C 3.1722 no .
C123 H116 3.4872 no .
C226 H74A 3.3740 no 1_455
C226 H75C 3.3018 no 1_455
C297 H34 3.2705 no 5_555
C297 H46 3.2772 no 5_555
C298 H46 3.2893 no 5_555
C298 H54A 3.3832 no 5_555
C299 H34 2.9477 no 5_555
C299 H46 3.1650 no 5_555
C301 H30A 2.8811 no 5_555
C301 H30B 3.0867 no 5_555
C301 H36B 3.3231 no 5_555
C302 H32 3.5212 no 5_555
C302 H72A 3.4847 no 5_455
C302 H72B 3.5701 no 5_455
C302 H72C 3.3650 no 5_455
H1 H72A 3.5853 no 5_455
H1 H72C 3.4419 no 5_455
H1A O2 3.3572 no .
H1A O33 2.0209 no .
H1A O33 3.2783 no 3_656
H1A O34 3.5631 no .
H1A O36 3.3918 no .
H1A C3 3.5118 no .
H1A C93 2.9264 no .
H1A H2O 3.4602 no .
H1A H3 2.6779 no .
H1A H33O 2.2637 no .
H1A H93 2.7421 no .
H1B O32 3.0701 no 3_656
H1B O33 3.4899 no .
H1B O33 2.7935 no 3_656
H1B O36 3.3219 no .
H1B C93 3.4072 no 3_656
H1B H3O 3.5685 no .
H1B H3 3.0232 no .
H1B H32O 2.5784 no 3_656
H1B H33O 3.4797 no 3_656
H1B H93 3.1509 no 3_656
H2 C69 3.2290 no 5_455
H2 C72 3.4618 no 5_455
H2 H67 3.1793 no 5_455
H2 H69A 3.2298 no 5_455
H2 H69C 2.5428 no 5_455
H2 H70 2.9195 no 5_455
H2 H72A 3.3165 no 5_455
H2 H72C 3.0393 no 5_455
H2O O36 2.3667 no .
H2O C70 3.4694 no 5_455
H2O C72 3.5344 no 5_455
H2O H1A 3.4602 no .
H2O H69C 3.4187 no 5_455
H2O H70 2.6900 no 5_455
H2O H71B 3.5069 no 5_455
H2O H72A 2.9627 no 5_455
H3O O36 3.1797 no .
H3O H1B 3.5685 no .
H3O H11D 3.1058 no 3_656
H3O H32O 3.1501 no 3_656
H3O H56B 3.5883 no 5_455
H3 N1 2.7361 no .
H3 C117 2.7767 no 3_656
H3 H1A 2.6779 no .
H3 H1B 3.0232 no .
H3 H11D 2.4184 no 3_656
H3 H11E 2.9071 no 3_656
H3 H11F 2.5550 no 3_656
H3 H119 3.0787 no .
H4 H56B 3.5268 no 5_455
H4 H69A 3.1696 no 5_455
H4 H69C 3.5178 no 5_455
H5 C118 3.3558 no .
H5 C119 3.1022 no .
H5 H118 2.9780 no .
H5 H119 2.3927 no .
H6B H119 3.5792 no .
H7O O28 2.5646 no 3_656
H7O O32 2.9133 no 3_656
H7O H28O 2.3575 no 3_656
H7O H32O 2.9036 no 3_656
H7O H107 3.2676 no .
H8A H9A 3.1401 no 2_576
H8A H9B 3.4081 no 2_576
H8B H67 3.2203 no 5_455
H8B H68B 3.5133 no 5_455
H8C C9 3.3880 no 2_576
H8C H8C 3.1705 no 2_576
H8C H9A 3.1697 no 2_576
H8C H9B 2.7644 no 2_576
H8C H11A 3.3410 no 2_576
H8C H68B 3.4096 no 5_455
H8O O27 2.6968 no 3_656
H8O O28 3.2292 no 3_656
H8O C108 3.0110 no .
H8O C112 3.5893 no 3_656
H8O H23O 3.4041 no 3_656
H8O H27O 2.0300 no 3_656
H8O H108 2.2711 no .
H8O H112 2.8472 no 3_656
H8O H113 3.5242 no 3_656
H9A H8A 3.1401 no 2_576
H9A H8C 3.1697 no 2_576
H9A H10F 3.4993 no 2_576
H9A H10L 3.1072 no 2_576
H9A H10M 3.2153 no 2_576
H9A H30B 3.5578 no 6_566
H9B C8 3.5136 no 2_576
H9B H8A 3.4081 no 2_576
H9B H8C 2.7644 no 2_576
H9B H68C 3.2952 no 6_466
H9B H74C 3.1713 no 6_466
H9C H30B 3.5069 no 6_566
H9C H30C 3.5493 no 6_566
H9C H74B 3.3760 no 6_466
H9C H74C 3.3408 no 6_466
H10 H83B 3.1444 no 6_466
H10 H83C 3.4109 no 6_466
H10A H30A 3.2855 no 5_555
H10A H30B 3.0552 no 5_555
H10B H30B 3.5687 no 5_555
H10C O11 3.4397 no 5_555
H10C C34 3.4645 no 5_555
H10C H32 2.8964 no 5_555
H10C H34 2.6002 no 5_555
H10C H36B 3.1344 no 5_555
H10D H32 2.8764 no 5_555
H10D H34 3.5958 no 5_555
H10E O11 3.2630 no 5_555
H10E C30 3.5678 no 5_555
H10E C31 3.4609 no 5_555
H10E C32 3.3300 no 5_555
H10E H22A 3.5832 no 5_555
H10E H30A 2.7844 no 5_555
H10E H31 3.2615 no 5_555
H10E H32 2.4743 no 5_555
H10E H34 3.4876 no 5_555
H10F H9A 3.4993 no 2_576
H10F H72C 3.4370 no 5_455
H10G C30 3.4410 no 5_555
H10G C72 3.3821 no 5_455
H10G C74 3.5233 no 5_455
H10G H22A 3.5415 no 5_555
H10G H30A 3.2559 no 5_555
H10G H30B 3.1790 no 5_555
H10G H30C 3.3121 no 5_555
H10G H72B 3.2216 no 5_455
H10G H72C 2.7483 no 5_455
H10G H74A 2.7339 no 5_455
H10G H74C 3.4741 no 5_455
H10H C72 3.1055 no 5_455
H10H H72A 3.1302 no 5_455
H10H H72B 3.3680 no 5_455
H10H H72C 2.3933 no 5_455
H10J H29A 2.9777 no 6_566
H10K H28 3.3998 no 6_566
H10K H29A 3.0217 no 6_566
H10K H30B 3.4090 no 6_566
H10L C105 3.0808 no 2_576
H10L H9A 3.1072 no 2_576
H10L H10L 3.5411 no 2_576
H10L H10M 2.4621 no 2_576
H10L H10N 2.8748 no 2_576
H10L H30B 3.3585 no 5_555
H10L H30N 3.5818 no 2_576
H10M C105 2.4350 no 2_576
H10M H9A 3.2153 no 2_576
H10M H10L 2.4621 no 2_576
H10M H10M 1.9309 no 2_576
H10M H10N 2.5426 no 2_576
H10M H30P 3.4070 no 2_576
H10N C105 2.6484 no 2_576
H10N H10L 2.8748 no 2_576
H10N H10M 2.5426 no 2_576
H10N H10N 2.1296 no 2_576
H10N H30N 3.4220 no 2_576
H10N H30P 3.4461 no 2_576
H11A C11 3.4562 no 2_576
H11A H8C 3.3410 no 2_576
H11A H11A 2.5028 no 2_576
H11A H12B 3.5470 no 2_576
H11A H68B 3.1852 no 6_466
H11A H68C 3.5730 no 6_466
H11B H59A 3.5284 no 5_455
H11B H60B 3.1027 no 6_466
H11B H68B 3.3460 no 6_466
H11B H68C 3.5142 no 6_466
H11B H83B 2.7990 no 6_466
H11C C68 3.0875 no 6_466
H11C H68A 3.3552 no 6_466
H11C H68B 2.9034 no 6_466
H11C H68C 2.5487 no 6_466
H11C H83B 3.0896 no 6_466
H11D O3 3.2548 no 3_656
H11D O7 3.5832 no 3_656
H11D O32 3.2908 no .
H11D O33 3.2217 no .
H11D O33 3.3294 no 3_656
H11D O36 3.2464 no 3_656
H11D C3 3.2258 no 3_656
H11D H3O 3.1058 no 3_656
H11D H3 2.4184 no 3_656
H11D H32O 2.7193 no .
H11D H33O 3.3775 no 3_656
H11E C118 3.3224 no 3_656
H11E C119 2.8668 no 3_656
H11E C120 3.3970 no 3_656
H11E H3 2.9071 no 3_656
H11E H18 2.9535 no 3_656
H11E H118 3.4601 no 3_656
H11E H119 2.6669 no 3_656
H11E H120 3.5867 no 3_656
H11F O33 2.7792 no 3_656
H11F O34 3.3587 no 3_656
H11F C3 3.5458 no 3_656
H11F C93 3.0311 no 3_656
H11F C118 2.9824 no 3_656
H11F C119 3.1643 no 3_656
H11F H3 2.5550 no 3_656
H11F H33O 3.0633 no 3_656
H11F H93 2.4296 no 3_656
H11F H118 2.7093 no 3_656
H11F H119 3.0227 no 3_656
H12A C59 3.3076 no 5_455
H12A C60 3.5737 no 5_455
H12A H56A 2.8153 no 5_455
H12A H59A 2.4392 no 5_455
H12A H59B 3.4976 no 5_455
H12A H60C 2.7892 no 5_455
H12B C68 3.4911 no 5_455
H12B H11A 3.5470 no 2_576
H12B H56A 3.2681 no 5_455
H12B H60C 2.9059 no 5_455
H12B H68B 2.5420 no 5_455
H12B H69A 2.8865 no 5_455
H12C H56A 2.9164 no 5_455
H12C H56B 3.5538 no 5_455
H12C H69A 3.0749 no 5_455
H12O O23 2.2801 no 3_656
H12O O27 2.5952 no 3_656
H12O H23O 2.0038 no 3_656
H12O H27O 2.5813 no 3_656
H12O H108 3.4846 no .
H12O H112 3.1498 no 3_656
H13O O22 2.8205 no 3_656
H13O O23 3.0711 no 3_656
H13O C111 3.0125 no 3_656
H13O H18O 3.4507 no 3_656
H13O H22O 2.1449 no 3_656
H13O H23O 3.4670 no 3_656
H13O H29H 3.2039 no 5_445
H13O H109 2.8943 no .
H13O H111 2.1719 no 3_656
H13O H112 3.4954 no 3_656
H13 H74B 3.4559 no 6_466
H13 H83C 3.1249 no 6_466
H13 H86C 3.2982 no 6_466
H14B C86 3.5261 no 6_466
H14B H83C 2.6724 no 6_466
H14B H85 2.9480 no 6_466
H14B H86B 3.2884 no 6_466
H14B H86C 3.1636 no 6_466
H14C C83 3.2266 no 6_466
H14C H83A 3.4253 no 6_466
H14C H83B 3.3291 no 6_466
H14C H83C 2.4863 no 6_466
H15A C24 3.5860 no 6_566
H15A C26 3.2606 no 6_566
H15A H24B 3.3279 no 6_566
H15A H24C 2.9701 no 6_566
H15A H26B 2.6290 no 6_566
H15A H26C 3.0939 no 6_566
H15A H28 3.5797 no 6_566
H15A H86B 3.5335 no 6_466
H15B H24C 3.4104 no 6_566
H15C H24C 3.4213 no 6_566
H15C H26B 3.2394 no 6_566
H15C H28 3.2319 no 6_566
H16 C56 3.0089 no 5_455
H16 H56A 3.2143 no 5_455
H16 H56B 2.0876 no 5_455
H16 H56C 3.5415 no 5_455
H16 H57C 3.1938 no 5_455
H17O O18 2.4141 no 3_656
H17O O22 2.6291 no 3_656
H17O H18O 2.1400 no 3_656
H17O H22O 2.5385 no 3_656
H17O H110 3.5461 no .
H17O H111 3.1294 no 3_656
H17 H56B 3.1657 no 5_455
H17 H57C 2.8047 no 5_455
H18O O17 2.8135 no 3_656
H18O O18 3.0948 no 3_656
H18O C110 3.5098 no .
H18O C111 3.3270 no .
H18O H13O 3.4507 no 3_656
H18O H17O 2.1400 no 3_656
H18O H18O 3.5193 no 3_656
H18O H110 3.0152 no .
H18O H110 2.7936 no 3_656
H18O H111 2.7138 no .
H18 C107 3.3258 no .
H18 C108 3.3193 no .
H18 C119 3.3339 no .
H18 C120 3.2035 no .
H18 H11E 2.9535 no 3_656
H18 H107 3.0872 no .
H18 H108 3.1309 no .
H18 H113 3.4043 no 3_656
H18 H119 2.8218 no .
H18 H120 2.5873 no .
H20 H119 3.1715 no .
H20 H120 3.0737 no .
H22A C74 3.5062 no 1_455
H22A H10E 3.5832 no 5_445
H22A H10G 3.5415 no 5_445
H22A H30F 3.3940 no 5_445
H22A H74A 2.8405 no 1_455
H22A H74B 3.2889 no 1_455
H22A H75C 3.5946 no 1_455
H22B C74 3.4848 no 1_455
H22B C75 3.1111 no 1_455
H22B H74A 3.0171 no 1_455
H22B H74B 3.2593 no 1_455
H22B H75A 3.0384 no 1_455
H22B H75C 2.4020 no 1_455
H22O O13 2.3913 no 3_656
H22O O17 2.6218 no 3_656
H22O H13O 2.1449 no 3_656
H22O H17O 2.5385 no 3_656
H22O H111 2.8169 no .
H22 C83 3.4097 no 6_466
H22 H83A 2.6904 no 6_466
H22 H83C 3.2999 no 6_466
H22 H90B 3.0722 no 6_466
H22 H90C 3.5997 no 6_466
H23A H53C 3.5056 no 5_455
H23A H55 2.6263 no 5_455
H23A H59A 3.2572 no 5_455
H23B C83 3.4454 no 6_466
H23B H59A 3.0475 no 5_455
H23B H83A 2.9693 no 6_466
H23B H83B 3.2396 no 6_466
H23B H83C 3.5944 no 6_466
H23O O12 2.6871 no 3_656
H23O O13 3.0546 no 3_656
H23O C108 3.4912 no 3_656
H23O C109 3.5073 no 3_656
H23O C112 3.1660 no .
H23O H8O 3.4041 no 3_656
H23O H12O 2.0038 no 3_656
H23O H13O 3.4670 no 3_656
H23O H33 3.5956 no 3_656
H23O H108 2.8716 no 3_656
H23O H109 2.9092 no 3_656
H23O H111 3.3481 no .
H23O H112 2.3562 no .
H24A C83 3.4439 no 6_466
H24A C90 3.5625 no 6_466
H24A H39B 3.3789 no 6_466
H24A H39C 3.0352 no 6_466
H24A H41A 3.3157 no 6_466
H24A H41C 3.4619 no 6_466
H24A H43 3.3138 no 6_466
H24A H83A 2.4926 no 6_466
H24A H90B 2.6630 no 6_466
H24B C39 3.0891 no 6_466
H24B H15A 3.3279 no 6_466
H24B H39A 3.2907 no 6_466
H24B H39B 2.7903 no 6_466
H24B H39C 2.7038 no 6_466
H24C C15 3.4512 no 6_466
H24C C90 3.1660 no 6_466
H24C H15A 2.9701 no 6_466
H24C H15B 3.4104 no 6_466
H24C H15C 3.4213 no 6_466
H24C H39C 3.2247 no 6_466
H24C H83A 3.4782 no 6_466
H24C H90A 3.0357 no 6_466
H24C H90B 2.5822 no 6_466
H24C H90C 3.4156 no 6_466
H25A H75C 3.4199 no 1_455
H25B H74B 3.3613 no 1_455
H25B H75C 3.5436 no 1_455
H25B H86B 3.4723 no 1_455
H26A C75 3.5782 no 1_455
H26A C86 2.8979 no 1_455
H26A H74B 2.8174 no 1_455
H26A H75C 2.6334 no 1_455
H26A H86A 2.7688 no 1_455
H26A H86B 2.4122 no 1_455
H26A H86C 3.0547 no 1_455
H26B C15 3.3625 no 6_466
H26B C74 3.5931 no 1_455
H26B H15A 2.6290 no 6_466
H26B H15C 3.2394 no 6_466
H26B H74B 2.7297 no 1_455
H26B H86B 3.2893 no 1_455
H26C C39 3.4992 no 6_466
H26C H15A 3.0939 no 6_466
H26C H39A 3.1804 no 6_466
H26C H39B 3.3475 no 6_466
H26C H39C 3.3903 no 6_466
H26C H86B 2.8545 no 1_455
H27A H53C 3.3004 no 5_455
H27A H75C 3.4580 no 1_455
H27B C53 3.4401 no 5_455
H27B H53A 3.5344 no 5_455
H27B H53C 2.5804 no 5_455
H27B H55 3.1191 no 5_455
H27O O8 2.2345 no 3_656
H27O O12 2.6111 no 3_656
H27O H8O 2.0300 no 3_656
H27O H12O 2.5813 no 3_656
H27O H108 2.6671 no 3_656
H27O H112 3.2120 no .
H28O O7 3.1039 no 3_656
H28O O8 3.2830 no 3_656
H28O C107 3.4351 no 3_656
H28O H7O 2.3575 no 3_656
H28O H107 2.7614 no 3_656
H28O H108 3.2021 no 3_656
H28O H113 3.3508 no .
H28 H10K 3.3998 no 6_466
H28 H15A 3.5797 no 6_466
H28 H15C 3.2319 no 6_466
H28 H90A 3.4201 no 6_466
H28 H90B 3.5279 no 6_466
H28 H90C 3.3490 no 6_466
H29A C104 3.4234 no 6_466
H29A H10J 2.9777 no 6_466
H29A H10K 3.0217 no 6_466
H29A H30D 3.5291 no 5_445
H29A H30F 3.5798 no 5_445
H29A H30N 3.2532 no 6_466
H29A H90C 3.3413 no 6_466
H29C C90 3.3408 no 6_466
H29C H85 3.4949 no 6_466
H29C H90B 3.2915 no 6_466
H29C H90C 2.6248 no 6_466
H29D H53B 3.3671 no 5_555
H29D H54A 2.7934 no 5_555
H29F C46 3.4228 no 5_555
H29F H46 2.5339 no 5_555
H29F H52 3.1320 no 5_555
H29F H54A 3.1141 no 5_555
H29G H32 3.0836 no 5_555
H29G H34 2.8984 no 5_555
H29H O13 3.1639 no 5_555
H29H O17 3.0770 no 5_555
H29H C34 3.2500 no 5_555
H29H C46 3.1921 no 5_555
H29H C47 3.5868 no 5_555
H29H H13O 3.2039 no 5_555
H29H H34 2.4031 no 5_555
H29H H46 2.3568 no 5_555
H30A C301 2.8811 no 5_445
H30A H10A 3.2855 no 5_445
H30A H10E 2.7844 no 5_445
H30A H10G 3.2559 no 5_445
H30A H30D 3.1629 no 5_445
H30A H30E 3.3739 no 5_445
H30A H30F 1.9353 no 5_445
H30A H30H 3.4251 no 5_445
H30B C301 3.0867 no 5_445
H30B H9A 3.5578 no 6_466
H30B H9C 3.5069 no 6_466
H30B H10A 3.0552 no 5_445
H30B H10B 3.5687 no 5_445
H30B H10G 3.1790 no 5_445
H30B H10K 3.4090 no 6_466
H30B H10L 3.3585 no 5_445
H30B H30D 2.9820 no 5_445
H30B H30F 2.4036 no 5_445
H30C C74 3.4776 no 1_455
H30C H9C 3.5493 no 6_466
H30C H10G 3.3121 no 5_445
H30C H30F 3.1221 no 5_445
H30C H74A 3.0088 no 1_455
H30C H74B 3.0927 no 1_455
H30D C30 3.5266 no 5_555
H30D H29A 3.5291 no 5_555
H30D H30A 3.1629 no 5_555
H30D H30B 2.9820 no 5_555
H30D H36B 3.2580 no 5_555
H30E O11 3.0292 no 5_555
H30E C34 3.5928 no 5_555
H30E C35 3.5505 no 5_555
H30E C36 3.4331 no 5_555
H30E H30A 3.3739 no 5_555
H30E H32 3.2149 no 5_555
H30E H34 2.8631 no 5_555
H30E H36B 2.6134 no 5_555
H30F O11 3.2579 no 5_555
H30F C30 2.5660 no 5_555
H30F H22A 3.3940 no 5_555
H30F H29A 3.5798 no 5_555
H30F H30A 1.9353 no 5_555
H30F H30B 2.4036 no 5_555
H30F H30C 3.1221 no 5_555
H30F H31 3.4992 no 5_555
H30F H32 3.5131 no 5_555
H30G C72 3.1628 no 5_455
H30G H72A 2.8568 no 5_455
H30G H72B 3.3131 no 5_455
H30G H72C 2.8130 no 5_455
H30H C72 3.2596 no 5_455
H30H H30A 3.4251 no 5_555
H30H H32 3.2241 no 5_555
H30H H72A 3.2669 no 5_455
H30H H72B 2.9348 no 5_455
H30H H72C 3.0357 no 5_455
H30H H74A 3.5435 no 5_455
H30I H32 2.9328 no 5_555
H30J H36B 3.5615 no 5_555
H30J H42C 3.5618 no 5_555
H30J H54A 2.7446 no 5_555
H30L C38 3.5357 no 6_566
H30L H38A 3.0799 no 6_566
H30L H38C 3.3355 no 6_566
H30N H10L 3.5818 no 2_576
H30N H10N 3.4220 no 2_576
H30N H29A 3.2532 no 6_566
H30P H10M 3.4070 no 2_576
H30P H10N 3.4461 no 2_576
H31 H10E 3.2615 no 5_445
H31 H30F 3.4992 no 5_445
H32O O3 3.5019 no 3_656
H32O O7 3.1405 no 3_656
H32O O36 2.5533 no 3_656
H32O N1 3.4385 no 3_656
H32O C117 3.5408 no .
H32O H1B 2.5784 no 3_656
H32O H3O 3.1501 no 3_656
H32O H7O 2.9036 no 3_656
H32O H11D 2.7193 no .
H32O H107 3.1263 no 3_656
H32O H116 3.4711 no .
H32 C101 2.9092 no 5_445
H32 C302 3.5212 no 5_445
H32 H10C 2.8964 no 5_445
H32 H10D 2.8764 no 5_445
H32 H10E 2.4743 no 5_445
H32 H29G 3.0836 no 5_445
H32 H30E 3.2149 no 5_445
H32 H30F 3.5131 no 5_445
H32 H30H 3.2241 no 5_445
H32 H30I 2.9328 no 5_445
H33O O36 3.1060 no 3_656
H33O N1 3.1182 no .
H33O H1A 2.2637 no .
H33O H1B 3.4797 no 3_656
H33O H11D 3.3775 no 3_656
H33O H11F 3.0633 no 3_656
H33 C108 3.4948 no .
H33 C109 3.1210 no .
H33 C111 3.0677 no 3_656
H33 C112 3.0103 no 3_656
H33 C120 3.3528 no .
H33 C121 3.4133 no .
H33 H23O 3.5956 no 3_656
H33 H108 3.4022 no .
H33 H109 2.6096 no .
H33 H111 2.8113 no 3_656
H33 H112 2.7192 no 3_656
H33 H120 2.7179 no .
H33 H121 2.8080 no .
H34 C101 3.3739 no 5_445
H34 C297 3.2705 no 5_445
H34 C299 2.9477 no 5_445
H34 H10C 2.6002 no 5_445
H34 H10D 3.5958 no 5_445
H34 H10E 3.4876 no 5_445
H34 H29G 2.8984 no 5_445
H34 H29H 2.4031 no 5_445
H34 H30E 2.8631 no 5_445
H34 H98B 2.7018 no 5_445
H34 H297 2.5914 no 5_445
H35 C120 3.1361 no .
H35 C121 3.3797 no .
H35 H120 2.5483 no .
H35 H121 3.0211 no .
H36B C99 3.1572 no 5_445
H36B C301 3.3231 no 5_445
H36B H10C 3.1344 no 5_445
H36B H30D 3.2580 no 5_445
H36B H30E 2.6134 no 5_445
H36B H30J 3.5615 no 5_445
H36B H98B 3.1761 no 5_445
H36B H99B 3.1260 no 5_445
H36B H99C 2.3662 no 5_445
H36B H297 2.9004 no 5_445
H38A H30L 3.0799 no 6_466
H38A H87A 3.1988 no 6_466
H38B C85 3.4602 no 6_466
H38B C87 3.0408 no 6_466
H38B H85 2.8956 no 6_466
H38B H87A 2.5141 no 6_466
H38B H87C 2.9283 no 6_466
H38C H30L 3.3355 no 6_466
H39A C85 3.5291 no 6_466
H39A C86 3.2838 no 6_466
H39A H24B 3.2907 no 6_566
H39A H26C 3.1804 no 6_566
H39A H85 3.1166 no 6_466
H39A H86B 2.4726 no 6_466
H39A H87A 2.9703 no 6_466
H39B C24 3.5059 no 6_566
H39B C53 3.5694 no 2_566
H39B H24A 3.3789 no 6_566
H39B H24B 2.7903 no 6_566
H39B H26C 3.3475 no 6_566
H39B H53A 2.9276 no 2_566
H39B H53B 3.4099 no 2_566
H39B H87A 3.5869 no 6_466
H39C C24 3.1586 no 6_566
H39C H24A 3.0352 no 6_566
H39C H24B 2.7038 no 6_566
H39C H24C 3.2247 no 6_566
H39C H26C 3.3903 no 6_566
H41A C59 3.4138 no 2_566
H41A H24A 3.3157 no 6_566
H41A H53A 3.1954 no 2_566
H41A H59B 3.4032 no 2_566
H41A H59C 2.6991 no 2_566
H41B C59 3.1579 no 2_566
H41B H59A 3.5736 no 2_566
H41B H59B 2.6901 no 2_566
H41B H59C 2.8000 no 2_566
H41C H24A 3.4619 no 6_566
H42A C42 3.2849 no 2_566
H42A H42A 2.5614 no 2_566
H42A H42B 3.2100 no 2_566
H42A H54B 3.4963 no 2_566
H42B H42A 3.2100 no 2_566
H42B H54B 3.1894 no 2_566
H42C C99 3.3972 no 5_445
H42C H30J 3.5618 no 5_445
H42C H99A 3.5679 no 5_445
H42C H99B 2.8415 no 5_445
H42C H99C 3.2688 no 5_445
H43 H24A 3.3138 no 6_566
H44A C120 3.2432 no .
H44A C121 3.0037 no .
H44A C122 3.5312 no .
H44A H120 3.3645 no .
H44A H121 2.9673 no .
H44B C121 3.3959 no .
H44B C122 3.3977 no .
H45A C119 3.4588 no .
H45A H119 3.4001 no .
H45B C120 3.3352 no .
H45B H119 3.5380 no .
H45B H120 3.0767 no .
H46 C98 3.3158 no 5_445
H46 C297 3.2772 no 5_445
H46 C298 3.2893 no 5_445
H46 C299 3.1650 no 5_445
H46 H29F 2.5339 no 5_445
H46 H29H 2.3568 no 5_445
H46 H98B 2.7258 no 5_445
H46 H98C 3.0857 no 5_445
H46 H297 2.8074 no 5_445
H48 C110 2.9866 no .
H48 C110 2.9542 no 3_656
H48 C111 3.5064 no .
H48 C111 3.1587 no 3_656
H48 C121 3.3533 no .
H48 H110 2.4481 no .
H48 H110 2.5733 no 3_656
H48 H111 3.4975 no .
H48 H111 2.9098 no 3_656
H48 H121 2.5657 no .
H48 H122 3.1294 no .
H50 C121 3.2162 no .
H50 C122 3.4088 no .
H50 H121 2.6770 no .
H50 H122 3.0621 no .
H52 H29F 3.1320 no 5_445
H52 H98C 3.4482 no 5_445
H53A H27B 3.5344 no 5_545
H53A H39B 2.9276 no 2_566
H53A H41A 3.1954 no 2_566
H53B H29D 3.3671 no 5_445
H53B H39B 3.4099 no 2_566
H53B H87A 2.8633 no 5_445
H53B H98C 3.5689 no 5_445
H53C C27 3.3506 no 5_545
H53C H23A 3.5056 no 5_545
H53C H27A 3.3004 no 5_545
H53C H27B 2.5804 no 5_545
H54A C98 3.4029 no 5_445
H54A C99 3.2849 no 5_445
H54A C298 3.3832 no 5_445
H54A H29D 2.7934 no 5_445
H54A H29F 3.1141 no 5_445
H54A H30J 2.7446 no 5_445
H54A H98C 2.5394 no 5_445
H54A H99B 2.3495 no 5_445
H54B H42A 3.4963 no 2_566
H54B H42B 3.1894 no 2_566
H54B H99B 3.4057 no 5_445
H54C H98C 3.3731 no 5_445
H54C H99B 3.1952 no 5_445
H55 C23 3.4701 no 5_545
H55 H23A 2.6263 no 5_545
H55 H27B 3.1191 no 5_545
H56A C12 3.1723 no 5_545
H56A H12A 2.8153 no 5_545
H56A H12B 3.2681 no 5_545
H56A H12C 2.9164 no 5_545
H56A H16 3.2143 no 5_545
H56B O6 3.5747 no 5_545
H56B C16 3.0016 no 5_545
H56B C17 3.4660 no 5_545
H56B H3O 3.5883 no 5_545
H56B H4 3.5268 no 5_545
H56B H12C 3.5538 no 5_545
H56B H16 2.0876 no 5_545
H56B H17 3.1657 no 5_545
H56C H16 3.5415 no 5_545
H57C C17 3.5247 no 5_545
H57C H16 3.1938 no 5_545
H57C H17 2.8047 no 5_545
H59A C12 3.4089 no 5_545
H59A C23 3.5893 no 5_545
H59A H11B 3.5284 no 5_545
H59A H12A 2.4392 no 5_545
H59A H23A 3.2572 no 5_545
H59A H23B 3.0475 no 5_545
H59A H41B 3.5736 no 2_566
H59B C41 3.4724 no 2_566
H59B C59 3.5313 no 2_566
H59B H12A 3.4976 no 5_545
H59B H41A 3.4032 no 2_566
H59B H41B 2.6901 no 2_566
H59B H59B 2.6023 no 2_566
H59B H60B 3.0799 no 2_566
H59C C41 3.1935 no 2_566
H59C H41A 2.6991 no 2_566
H59C H41B 2.8000 no 2_566
H60B H11B 3.1027 no 6_566
H60B H59B 3.0799 no 2_566
H60C C12 3.2662 no 5_545
H60C H12A 2.7892 no 5_545
H60C H12B 2.9059 no 5_545
H63 C109 3.0941 no 3_656
H63 C111 2.7846 no .
H63 C112 2.9067 no .
H63 C122 3.4347 no .
H63 H108 3.5668 no 3_656
H63 H109 2.5334 no 3_656
H63 H111 2.5624 no .
H63 H112 2.7107 no .
H63 H122 2.5793 no .
H65 C122 3.3305 no .
H65 H122 2.6502 no .
H65 H123 3.3809 no .
H67 H2 3.1793 no 5_545
H67 H8B 3.2203 no 5_545
H68A H11C 3.3552 no 6_566
H68B C11 3.3259 no 6_566
H68B C12 3.4862 no 5_545
H68B H8B 3.5133 no 5_545
H68B H8C 3.4096 no 5_545
H68B H11A 3.1852 no 6_566
H68B H11B 3.3460 no 6_566
H68B H11C 2.9034 no 6_566
H68B H12B 2.5420 no 5_545
H68C C11 3.3520 no 6_566
H68C H9B 3.2952 no 6_566
H68C H11A 3.5730 no 6_566
H68C H11B 3.5142 no 6_566
H68C H11C 2.5487 no 6_566
H69A C12 3.3778 no 5_545
H69A H2 3.2298 no 5_545
H69A H4 3.1696 no 5_545
H69A H12B 2.8865 no 5_545
H69A H12C 3.0749 no 5_545
H69C O3 3.1521 no 5_545
H69C C2 3.3803 no 5_545
H69C H2 2.5428 no 5_545
H69C H2O 3.4187 no 5_545
H69C H4 3.5178 no 5_545
H70 O2 3.1382 no 5_545
H70 C2 3.5203 no 5_545
H70 H2 2.9195 no 5_545
H70 H2O 2.6900 no 5_545
H71B H2O 3.5069 no 5_545
H72A O2 2.8795 no 5_545
H72A C2 3.5827 no 5_545
H72A C302 3.4847 no 5_545
H72A H1 3.5853 no 5_545
H72A H2 3.3165 no 5_545
H72A H2O 2.9627 no 5_545
H72A H10H 3.1302 no 5_545
H72A H30G 2.8568 no 5_545
H72A H30H 3.2669 no 5_545
H72B C302 3.5701 no 5_545
H72B H10G 3.2216 no 5_545
H72B H10H 3.3680 no 5_545
H72B H30G 3.3131 no 5_545
H72B H30H 2.9348 no 5_545
H72C O2 3.5613 no 5_545
H72C C102 2.9791 no 5_545
H72C C302 3.3650 no 5_545
H72C H1 3.4419 no 5_545
H72C H2 3.0393 no 5_545
H72C H10F 3.4370 no 5_545
H72C H10G 2.7483 no 5_545
H72C H10H 2.3933 no 5_545
H72C H30G 2.8130 no 5_545
H72C H30H 3.0357 no 5_545
H74A C102 3.5844 no 5_545
H74A C226 3.3740 no 1_655
H74A H10G 2.7339 no 5_545
H74A H22A 2.8405 no 1_655
H74A H22B 3.0171 no 1_655
H74A H30C 3.0088 no 1_655
H74A H30H 3.5435 no 5_545
H74B C26 3.2011 no 1_655
H74B H9C 3.3760 no 6_566
H74B H13 3.4559 no 6_566
H74B H22A 3.2889 no 1_655
H74B H22B 3.2593 no 1_655
H74B H25B 3.3613 no 1_655
H74B H26A 2.8174 no 1_655
H74B H26B 2.7297 no 1_655
H74B H30C 3.0927 no 1_655
H74C H9B 3.1713 no 6_566
H74C H9C 3.3408 no 6_566
H74C H10G 3.4741 no 5_545
H75A H22B 3.0384 no 1_655
H75C C26 3.4783 no 1_655
H75C C226 3.3018 no 1_655
H75C H22A 3.5946 no 1_655
H75C H22B 2.4020 no 1_655
H75C H25A 3.4199 no 1_655
H75C H25B 3.5436 no 1_655
H75C H26A 2.6334 no 1_655
H75C H27A 3.4580 no 1_655
H78 C107 3.2296 no 3_656
H78 C108 2.7847 no 3_656
H78 C112 3.4713 no .
H78 C113 3.3182 no .
H78 C123 3.3098 no .
H78 H107 3.1647 no 3_656
H78 H108 2.3283 no 3_656
H78 H112 3.0680 no .
H78 H113 2.8045 no .
H78 H123 2.5127 no .
H80 C123 3.0229 no .
H80 H123 2.1450 no .
H83A C22 3.2716 no 6_566
H83A C23 3.5648 no 6_566
H83A C24 3.1861 no 6_566
H83A H14C 3.4253 no 6_566
H83A H22 2.6904 no 6_566
H83A H23B 2.9693 no 6_566
H83A H24A 2.4926 no 6_566
H83A H24C 3.4782 no 6_566
H83B C11 3.3241 no 6_566
H83B H10 3.1444 no 6_566
H83B H11B 2.7990 no 6_566
H83B H11C 3.0896 no 6_566
H83B H14C 3.3291 no 6_566
H83B H23B 3.2396 no 6_566
H83C C14 2.9570 no 6_566
H83C H10 3.4109 no 6_566
H83C H13 3.1249 no 6_566
H83C H14B 2.6724 no 6_566
H83C H14C 2.4863 no 6_566
H83C H22 3.2999 no 6_566
H83C H23B 3.5944 no 6_566
H85 H14B 2.9480 no 6_566
H85 H29C 3.4949 no 6_566
H85 H38B 2.8956 no 6_566
H85 H39A 3.1166 no 6_566
H86A H26A 2.7688 no 1_655
H86B C26 2.9952 no 1_655
H86B C39 3.3994 no 6_566
H86B H14B 3.2884 no 6_566
H86B H15A 3.5335 no 6_566
H86B H25B 3.4723 no 1_655
H86B H26A 2.4122 no 1_655
H86B H26B 3.2893 no 1_655
H86B H26C 2.8545 no 1_655
H86B H39A 2.4726 no 6_566
H86C H13 3.2982 no 6_566
H86C H14B 3.1636 no 6_566
H86C H26A 3.0547 no 1_655
H87A C38 3.2589 no 6_566
H87A H38A 3.1988 no 6_566
H87A H38B 2.5141 no 6_566
H87A H39A 2.9703 no 6_566
H87A H39B 3.5869 no 6_566
H87A H53B 2.8633 no 5_555
H87C H38B 2.9283 no 6_566
H89B C118 3.5427 no .
H89B H118 3.2699 no .
H89C C118 3.0403 no .
H89C C123 3.1722 no .
H89C H118 2.8332 no .
H89C H123 3.0423 no .
H90A H24C 3.0357 no 6_566
H90A H28 3.4201 no 6_566
H90B C24 3.0024 no 6_566
H90B H22 3.0722 no 6_566
H90B H24A 2.6630 no 6_566
H90B H24C 2.5822 no 6_566
H90B H28 3.5279 no 6_566
H90B H29C 3.2915 no 6_566
H90C C29 3.3596 no 6_566
H90C H22 3.5997 no 6_566
H90C H24C 3.4156 no 6_566
H90C H28 3.3490 no 6_566
H90C H29A 3.3413 no 6_566
H90C H29C 2.6248 no 6_566
H92 O36 3.3540 no 3_656
H93 N1 3.1422 no .
H93 C116 3.1911 no .
H93 C117 3.3863 no 3_656
H93 C118 3.1396 no .
H93 H1A 2.7421 no .
H93 H1B 3.1509 no 3_656
H93 H11F 2.4296 no 3_656
H93 H107 3.4998 no 3_656
H93 H116 2.4522 no .
H93 H118 2.3468 no .
H95 C118 3.4858 no .
H95 H118 2.6424 no .
H98B H34 2.7018 no 5_555
H98B H36B 3.1761 no 5_555
H98B H46 2.7258 no 5_555
H98C C54 3.3158 no 5_555
H98C H46 3.0857 no 5_555
H98C H52 3.4482 no 5_555
H98C H53B 3.5689 no 5_555
H98C H54A 2.5394 no 5_555
H98C H54C 3.3731 no 5_555
H99A H42C 3.5679 no 5_555
H99B C54 3.1173 no 5_555
H99B H36B 3.1260 no 5_555
H99B H42C 2.8415 no 5_555
H99B H54A 2.3495 no 5_555
H99B H54B 3.4057 no 5_555
H99B H54C 3.1952 no 5_555
H99C C36 3.3456 no 5_555
H99C H36B 2.3662 no 5_555
H99C H42C 3.2688 no 5_555
H107 O7 3.4488 no .
H107 O28 3.1819 no 3_656
H107 O32 3.1687 no 3_656
H107 H7O 3.2676 no .
H107 H18 3.0872 no .
H107 H28O 2.7614 no 3_656
H107 H32O 3.1263 no 3_656
H107 H78 3.1647 no 3_656
H107 H93 3.4998 no 3_656
H108 O8 2.6736 no .
H108 O12 3.4802 no .
H108 O23 3.5516 no 3_656
H108 O27 2.7871 no 3_656
H108 O28 2.9586 no 3_656
H108 C18 3.4472 no .
H108 C77 3.3976 no 3_656
H108 C78 2.9359 no 3_656
H108 H8O 2.2711 no .
H108 H12O 3.4846 no .
H108 H18 3.1309 no .
H108 H23O 2.8716 no 3_656
H108 H27O 2.6671 no 3_656
H108 H28O 3.2021 no 3_656
H108 H33 3.4022 no .
H108 H63 3.5668 no 3_656
H108 H78 2.3283 no 3_656
H109 O13 3.0776 no .
H109 O23 3.0567 no 3_656
H109 C33 3.2840 no .
H109 C63 3.2252 no 3_656
H109 H13O 2.8943 no .
H109 H23O 2.9092 no 3_656
H109 H33 2.6096 no .
H109 H63 2.5334 no 3_656
H109 H121 3.4026 no .
H109 H122 3.5247 no 3_656
H110 O18 3.0639 no .
H110 O18 2.9866 no 3_656
H110 C48 3.1449 no .
H110 C48 3.2143 no 3_656
H110 H17O 3.5461 no .
H110 H18O 3.0152 no .
H110 H18O 2.7936 no 3_656
H110 H48 2.4481 no .
H110 H48 2.5733 no 3_656
H110 H121 3.4161 no .
H111 O13 2.6619 no 3_656
H111 O17 3.0928 no 3_656
H111 O18 3.3321 no .
H111 O22 2.9676 no .
H111 O23 3.1636 no .
H111 C33 3.2281 no 3_656
H111 C62 3.5991 no .
H111 C63 3.1764 no .
H111 H13O 2.1719 no 3_656
H111 H17O 3.1294 no 3_656
H111 H18O 2.7138 no .
H111 H22O 2.8169 no .
H111 H23O 3.3481 no .
H111 H33 2.8113 no 3_656
H111 H48 3.4975 no .
H111 H48 2.9098 no 3_656
H111 H63 2.5624 no .
H111 H121 3.4126 no 3_656
H112 O8 3.4787 no 3_656
H112 O12 3.3162 no 3_656
H112 O13 3.3896 no 3_656
H112 O23 2.8206 no .
H112 O27 3.1329 no .
H112 C33 3.4039 no 3_656
H112 C63 3.2400 no .
H112 H8O 2.8472 no 3_656
H112 H12O 3.1498 no 3_656
H112 H13O 3.4954 no 3_656
H112 H23O 2.3562 no .
H112 H27O 3.2120 no .
H112 H33 2.7192 no 3_656
H112 H63 2.7107 no .
H112 H78 3.0680 no .
H113 O28 3.5077 no .
H113 C78 3.5747 no .
H113 H8O 3.5242 no 3_656
H113 H18 3.4043 no 3_656
H113 H28O 3.3508 no .
H113 H78 2.8045 no .
H113 H123 3.5250 no .
H116 O32 3.5268 no .
H116 O33 3.2739 no .
H116 C93 3.2182 no .
H116 C118 3.1032 no .
H116 C123 3.4872 no .
H116 H32O 3.4711 no .
H116 H93 2.4522 no .
H116 H118 2.9788 no .
H118 O29 3.4086 no .
H118 O34 2.9330 no .
H118 C89 3.4697 no .
H118 C93 3.2071 no .
H118 C94 3.3850 no .
H118 C95 3.4317 no .
H118 C117 3.5051 no 3_656
H118 H5 2.9780 no .
H118 H11E 3.4601 no 3_656
H118 H11F 2.7093 no 3_656
H118 H89B 3.2699 no .
H118 H89C 2.8332 no .
H118 H93 2.3468 no .
H118 H95 2.6424 no .
H118 H116 2.9788 no .
H119 O4 2.7985 no .
H119 C4 3.4238 no .
H119 C5 3.2234 no .
H119 C117 3.2758 no 3_656
H119 H3 3.0787 no .
H119 H5 2.3927 no .
H119 H6B 3.5792 no .
H119 H11E 2.6669 no 3_656
H119 H11F 3.0227 no 3_656
H119 H18 2.8218 no .
H119 H20 3.1715 no .
H119 H45A 3.4001 no .
H119 H45B 3.5380 no .
H120 O9 2.6182 no .
H120 C18 3.3538 no .
H120 C19 3.3952 no .
H120 C33 3.5639 no .
H120 C35 3.4428 no .
H120 C108 3.5825 no .
H120 H11E 3.5867 no 3_656
H120 H18 2.5873 no .
H120 H20 3.0737 no .
H120 H33 2.7179 no .
H120 H35 2.5483 no .
H120 H44A 3.3645 no .
H120 H45B 3.0767 no .
H121 O14 2.6641 no .
H121 C33 3.5327 no .
H121 C34 3.4752 no .
H121 C48 3.4536 no .
H121 C50 3.5413 no .
H121 C109 3.4001 no .
H121 C110 3.3982 no .
H121 C110 3.2912 no 3_656
H121 C111 3.2027 no 3_656
H121 C112 3.5973 no 3_656
H121 C115 3.3121 no .
H121 H33 2.8080 no .
H121 H35 3.0211 no .
H121 H44A 2.9673 no .
H121 H48 2.5657 no .
H121 H50 2.6770 no .
H121 H109 3.4026 no .
H121 H110 3.4161 no .
H121 H111 3.4126 no 3_656
H122 O19 2.8419 no .
H122 O24 3.5321 no .
H122 C63 3.4493 no .
H122 C65 3.4850 no .
H122 C109 3.4314 no 3_656
H122 C110 3.4697 no .
H122 C111 3.3776 no .
H122 C112 3.4444 no .
H122 C115 3.4359 no 3_656
H122 H48 3.1294 no .
H122 H50 3.0621 no .
H122 H63 2.5793 no .
H122 H65 2.6502 no .
H122 H109 3.5247 no 3_656
H123 O24 3.0833 no .
H123 O29 3.2345 no .
H123 C78 3.3201 no .
H123 C79 3.4005 no .
H123 C80 3.0656 no .
H123 C113 3.5764 no .
H123 H65 3.3809 no .
H123 H78 2.5127 no .
H123 H80 2.1450 no .
H123 H89C 3.0423 no .
H123 H113 3.5250 no .
H297 C34 3.5485 no 5_555
H297 H34 2.5914 no 5_555
H297 H36B 2.9004 no 5_555
H297 H46 2.8074 no 5_555

loop_
_geom_hbond_atom_site_label_D
_geom_hbond_atom_site_label_H
_geom_hbond_atom_site_label_A
_geom_hbond_site_symmetry_A
_geom_hbond_distance_DA
_geom_hbond_distance_DH
_geom_hbond_distance_HA
_geom_hbond_angle_DHA
_geom_hbond_publ_flag
O2 H2O O3 . 2.878(9) 0.840 2.547 104.8 no
O3 H3O O4 . 2.883(6) 0.840 2.569 103.5 no
O3 H3O O7 . 2.754(7) 0.840 1.914 179.5 no
O7 H7O O8 . 2.889(7) 0.840 2.572 103.7 no
O8 H8O O9 . 2.840(6) 0.840 2.499 105.4 no
O8 H8O O12 . 2.862(7) 0.840 2.154 141.8 no
O12 H12O O13 . 2.860(7) 0.840 2.535 104.2 no
O12 H12O O27 3_656 2.881(6) 0.840 2.595 101.3 no
O13 H13O O14 . 2.833(6) 0.840 2.510 104.0 no
O13 H13O O17 . 2.773(7) 0.840 2.032 146.7 no
O17 H17O O18 . 2.871(8) 0.840 2.526 105.8 no
O18 H18O O19 . 2.860(7) 0.840 2.537 104.1 no
O18 H18O O22 . 2.767(8) 0.840 2.000 151.3 no
O22 H22O O23 . 2.852(7) 0.840 2.504 106.0 no
O23 H23O O24 . 2.861(6) 0.840 2.547 103.5 no
O23 H23O O27 . 2.814(7) 0.840 2.036 153.9 no
O27 H27O O8 3_656 3.012(6) 0.840 2.234 154.1 no
O27 H27O O28 . 2.853(7) 0.840 2.533 103.8 no
O28 H28O O29 . 2.871(6) 0.840 2.544 104.4 no
O28 H28O O32 . 2.792(8) 0.840 1.974 164.5 no
O32 H32O O33 . 2.884(9) 0.840 2.557 104.5 no
O33 H33O O2 . 2.747(9) 0.840 1.917 169.2 no
O33 H33O O34 . 2.863(7) 0.840 2.546 103.6 no
N1 H1A O33 . 2.877(17) 0.910 2.021 156.1 no

loop_
_geom_torsion_atom_site_label_1
_geom_torsion_atom_site_label_2
_geom_torsion_atom_site_label_3
_geom_torsion_atom_site_label_4
_geom_torsion
_geom_torsion_publ_flag
_geom_torsion_site_symmetry_1
_geom_torsion_site_symmetry_3
_geom_torsion_site_symmetry_4
O5 Si1 C7 C8 -64.9(9) no . . .
O5 Si1 C7 C9 166.2(6) no . . .
C7 Si1 O5 C6 -77.1(7) no . . .
O5 Si1 C10 C11 171.1(9) no . . .
O5 Si1 C10 C12 26.5(11) no . . .
C10 Si1 O5 C6 160.0(6) no . . .
O5 Si1 C13 C14 46.6(8) no . . .
O5 Si1 C13 C15 -79.3(7) no . . .
C13 Si1 O5 C6 45.7(7) no . . .
C7 Si1 C10 C11 52.7(12) no . . .
C7 Si1 C10 C12 -91.8(11) no . . .
C10 Si1 C7 C8 50.5(9) no . . .
C10 Si1 C7 C9 -78.4(9) no . . .
C7 Si1 C13 C14 167.7(7) no . . .
C7 Si1 C13 C15 41.7(8) no . . .
C13 Si1 C7 C8 172.7(7) no . . .
C13 Si1 C7 C9 43.8(9) no . . .
C10 Si1 C13 C14 -65.4(8) no . . .
C10 Si1 C13 C15 168.7(7) no . . .
C13 Si1 C10 C11 -71.9(11) no . . .
C13 Si1 C10 C12 143.6(10) no . . .
O10 Si2 C22 C23 -36.4(8) no . . .
O10 Si2 C22 C24 -172.9(5) no . . .
C22 Si2 O10 C21 -49.0(7) no . . .
O10 Si2 C25 C26 178.3(9) no . . .
O10 Si2 C25 C27 60.9(8) no . . .
O10 Si2 C25 C226 -56.3(8) no . . .
C25 Si2 O10 C21 -170.3(7) no . . .
O10 Si2 C28 C29 -51.4(12) no . . .
O10 Si2 C28 C30 78.5(10) no . . .
C28 Si2 O10 C21 70.7(8) no . . .
C22 Si2 C25 C26 58.3(12) no . . .
C22 Si2 C25 C27 -59.1(8) no . . .
C22 Si2 C25 C226 -176.3(7) no . . .
C25 Si2 C22 C23 78.0(8) no . . .
C25 Si2 C22 C24 -58.5(9) no . . .
C22 Si2 C28 C29 71.0(12) no . . .
C22 Si2 C28 C30 -159.1(8) no . . .
C28 Si2 C22 C23 -159.1(8) no . . .
C28 Si2 C22 C24 64.4(9) no . . .
C25 Si2 C28 C29 -164.7(10) no . . .
C25 Si2 C28 C30 -34.9(12) no . . .
C28 Si2 C25 C26 -62.1(12) no . . .
C28 Si2 C25 C27 -179.5(8) no . . .
C28 Si2 C25 C226 63.3(9) no . . .
O15 Si3 C37 C38 -62.3(6) no . . .
O15 Si3 C37 C39 168.6(5) no . . .
C37 Si3 O15 C36 164.6(5) no . . .
O15 Si3 C40 C41 -166.0(4) no . . .
O15 Si3 C40 C42 65.6(5) no . . .
C40 Si3 O15 C36 35.7(6) no . . .
O15 Si3 C43 C44 67.9(5) no . . .
O15 Si3 C43 C45 -56.7(5) no . . .
C43 Si3 O15 C36 -80.6(5) no . . .
C37 Si3 C40 C41 73.4(7) no . . .
C37 Si3 C40 C42 -55.0(7) no . . .
C40 Si3 C37 C38 62.2(7) no . . .
C40 Si3 C37 C39 -67.0(8) no . . .
C37 Si3 C43 C44 179.5(5) no . . .
C37 Si3 C43 C45 54.8(6) no . . .
C43 Si3 C37 C38 -175.7(5) no . . .
C43 Si3 C37 C39 55.1(7) no . . .
C40 Si3 C43 C44 -51.4(6) no . . .
C40 Si3 C43 C45 -176.1(5) no . . .
C43 Si3 C40 C41 -49.8(6) no . . .
C43 Si3 C40 C42 -178.2(5) no . . .
O20 Si4 C52 C53 -156.9(6) no . . .
O20 Si4 C52 C54 78.5(7) no . . .
C52 Si4 O20 C51 -76.7(7) no . . .
O20 Si4 C55 C56 -56.8(13) no . . .
O20 Si4 C55 C57 53.7(13) no . . .
C55 Si4 O20 C51 167.3(9) no . . .
O20 Si4 C58 C59 171.3(7) no . . .
O20 Si4 C58 C60 43.6(9) no . . .
C58 Si4 O20 C51 41.2(8) no . . .
C52 Si4 C55 C56 -175.6(10) no . . .
C52 Si4 C55 C57 -65.2(13) no . . .
C55 Si4 C52 C53 -45.9(10) no . . .
C55 Si4 C52 C54 -170.5(8) no . . .
C52 Si4 C58 C59 -66.7(9) no . . .
C52 Si4 C58 C60 165.7(7) no . . .
C58 Si4 C52 C53 83.2(8) no . . .
C58 Si4 C52 C54 -41.4(8) no . . .
C55 Si4 C58 C59 56.3(12) no . . .
C55 Si4 C58 C60 -71.3(10) no . . .
C58 Si4 C55 C56 62.8(13) no . . .
C58 Si4 C55 C57 173.2(10) no . . .
O25 Si5 C67 C68 80.9(9) no . . .
O25 Si5 C67 C69 -52.9(9) no . . .
C67 Si5 O25 C66 -56.6(9) no . . .
O25 Si5 C70 C71 -44.1(8) no . . .
O25 Si5 C70 C72 -163.6(7) no . . .
C70 Si5 O25 C66 -170.4(7) no . . .
O25 Si5 C73 C74 -165.2(7) no . . .
O25 Si5 C73 C75 55.4(10) no . . .
C73 Si5 O25 C66 64.2(9) no . . .
C67 Si5 C70 C71 -161.8(7) no . . .
C67 Si5 C70 C72 78.7(8) no . . .
C70 Si5 C67 C68 -167.4(8) no . . .
C70 Si5 C67 C69 58.8(8) no . . .
C67 Si5 C73 C74 -42.9(11) no . . .
C67 Si5 C73 C75 177.7(8) no . . .
C73 Si5 C67 C68 -39.3(10) no . . .
C73 Si5 C67 C69 -173.1(8) no . . .
C70 Si5 C73 C74 78.5(11) no . . .
C70 Si5 C73 C75 -60.9(11) no . . .
C73 Si5 C70 C71 75.1(10) no . . .
C73 Si5 C70 C72 -44.4(10) no . . .
O30 Si6 C82 C83 -163.6(6) no . . .
O30 Si6 C82 C84 67.2(6) no . . .
C82 Si6 O30 C81 -176.0(6) no . . .
O30 Si6 C85 C86 51.9(9) no . . .
O30 Si6 C85 C87 -69.7(9) no . . .
C85 Si6 O30 C81 66.6(8) no . . .
O30 Si6 C88 C89 -49.1(7) no . . .
O30 Si6 C88 C90 -178.9(5) no . . .
C88 Si6 O30 C81 -53.8(6) no . . .
C82 Si6 C85 C86 -60.7(8) no . . .
C82 Si6 C85 C87 177.7(7) no . . .
C85 Si6 C82 C83 -46.1(9) no . . .
C85 Si6 C82 C84 -175.3(6) no . . .
C82 Si6 C88 C89 65.2(6) no . . .
C82 Si6 C88 C90 -64.6(7) no . . .
C88 Si6 C82 C83 78.6(7) no . . .
C88 Si6 C82 C84 -50.6(6) no . . .
C85 Si6 C88 C89 -169.9(6) no . . .
C85 Si6 C88 C90 60.3(8) no . . .
C88 Si6 C85 C86 171.7(6) no . . .
C88 Si6 C85 C87 50.1(9) no . . .
O35 Si7 C97 Si27 -41.3(8) no . . .
O35 Si7 C97 C98 -40.1(14) no . . .
O35 Si7 C97 C99 -166.5(10) no . . .
O35 Si7 C97 C297 -49.2(9) no . . .
O35 Si7 C97 C303 105.2(8) no . . .
O35 Si7 C97 C304 153.7(9) no . . .
C97 Si7 O35 Si27 33.6(8) no . . .
C97 Si7 O35 C96 -72.4(9) no . . .
O35 Si7 C100 Si27 69.3(6) no . . .
O35 Si7 C100 C101 68.1(12) no . . .
O35 Si7 C100 C102 -70.6(10) no . . .
O35 Si7 C100 C301 139.1(8) no . . .
O35 Si7 C100 C302 13.6(13) no . . .
C100 Si7 O35 Si27 -86.9(8) no . . .
C100 Si7 O35 C96 167.1(7) no . . .
O35 Si7 C103 C104 -79.7(15) no . . .
O35 Si7 C103 C105 161.8(12) no . . .
O35 Si7 C103 C305 -114.2(15) no . . .
C103 Si7 O35 Si27 158.6(12) no . . .
C103 Si7 O35 C96 52.6(11) no . . .
O35 Si7 C303 Si27 -67.5(7) no . . .
O35 Si7 C303 C97 -93.2(12) no . . .
O35 Si7 C303 C104 83.0(11) no . . .
O35 Si7 C303 C304 -142.3(12) no . . .
O35 Si7 C303 C305 107.6(10) no . . .
C303 Si7 O35 Si27 81.0(11) no . . .
C303 Si7 O35 C96 -25.0(12) no . . .
O35 Si7 C305 C103 77(3) no . . .
O35 Si7 C305 C104 -21(4) no . . .
O35 Si7 C305 C105 134.5(13) no . . .
O35 Si7 C305 C303 -96.9(12) no . . .
C305 Si7 O35 Si27 133.0(14) no . . .
C305 Si7 O35 C96 27.0(14) no . . .
C97 Si7 C100 Si27 -49.5(8) no . . .
C97 Si7 C100 C101 -50.6(13) no . . .
C97 Si7 C100 C102 170.6(9) no . . .
C97 Si7 C100 C301 20.4(13) no . . .
C97 Si7 C100 C302 -105.2(13) no . . .
C100 Si7 C97 Si27 75.4(10) no . . .
C100 Si7 C97 C98 76.6(14) no . . .
C100 Si7 C97 C99 -49.9(15) no . . .
C100 Si7 C97 C297 67.4(10) no . . .
C100 Si7 C97 C303 -138.2(8) no . . .
C100 Si7 C97 C304 -89.6(12) no . . .
C97 Si7 C103 C104 43.2(17) no . . .
C97 Si7 C103 C105 -75.4(17) no . . .
C97 Si7 C103 C305 9(2) no . . .
C103 Si7 C97 Si27 -165.0(11) no . . .
C103 Si7 C97 C98 -163.8(12) no . . .
C103 Si7 C97 C99 69.7(16) no . . .
C103 Si7 C97 C297 -172.9(9) no . . .
C103 Si7 C97 C303 -18.5(12) no . . .
C103 Si7 C97 C304 30.0(16) no . . .
C97 Si7 C303 Si27 25.7(14) no . . .
C97 Si7 C303 C97 0.0(9) no . . .
C97 Si7 C303 C104 176(2) no . . .
C97 Si7 C303 C304 -49.1(14) no . . .
C97 Si7 C303 C305 -159(2) no . . .
C303 Si7 C97 Si27 -146.5(18) no . . .
C303 Si7 C97 C98 -145(2) no . . .
C303 Si7 C97 C99 88.3(19) no . . .
C303 Si7 C97 C297 -154.4(18) no . . .
C303 Si7 C97 C303 -0.0(13) no . . .
C303 Si7 C97 C304 48.5(15) no . . .
C97 Si7 C305 C103 -172(3) no . . .
C97 Si7 C305 C104 90(3) no . . .
C97 Si7 C305 C105 -114.2(15) no . . .
C97 Si7 C305 C303 14.3(13) no . . .
C305 Si7 C97 Si27 -161.4(15) no . . .
C305 Si7 C97 C98 -160.2(17) no . . .
C305 Si7 C97 C99 73.3(17) no . . .
C305 Si7 C97 C297 -169.4(14) no . . .
C305 Si7 C97 C303 -14.9(14) no . . .
C305 Si7 C97 C304 33.6(16) no . . .
C100 Si7 C103 C104 166.1(12) no . . .
C100 Si7 C103 C105 47.5(18) no . . .
C100 Si7 C103 C305 131.6(16) no . . .
C103 Si7 C100 Si27 -173.1(12) no . . .
C103 Si7 C100 C101 -174.2(12) no . . .
C103 Si7 C100 C102 47.0(13) no . . .
C103 Si7 C100 C301 -103.2(12) no . . .
C103 Si7 C100 C302 131.2(13) no . . .
C100 Si7 C303 Si27 94.8(15) no . . .
C100 Si7 C303 C97 69.1(18) no . . .
C100 Si7 C303 C104 -114.7(15) no . . .
C100 Si7 C303 C304 20(3) no . . .
C100 Si7 C303 C305 -90.1(17) no . . .
C303 Si7 C100 Si27 -94.0(17) no . . .
C303 Si7 C100 C101 -95.1(17) no . . .
C303 Si7 C100 C102 126.1(15) no . . .
C303 Si7 C100 C301 -24(2) no . . .
C303 Si7 C100 C302 -149.7(15) no . . .
C100 Si7 C305 C103 -57(4) no . . .
C100 Si7 C305 C104 -155(3) no . . .
C100 Si7 C305 C105 1(2) no . . .
C100 Si7 C305 C303 129.3(12) no . . .
C305 Si7 C100 Si27 -151.8(15) no . . .
C305 Si7 C100 C101 -152.9(14) no . . .
C305 Si7 C100 C102 68.3(16) no . . .
C305 Si7 C100 C301 -81.9(16) no . . .
C305 Si7 C100 C302 152.5(14) no . . .
C103 Si7 C303 Si27 -172.3(11) no . . .
C103 Si7 C303 C97 162.0(15) no . . .
C103 Si7 C303 C104 -21.8(10) no . . .
C103 Si7 C303 C304 112.9(17) no . . .
C103 Si7 C303 C305 2.8(10) no . . .
C303 Si7 C103 C104 29.7(15) no . . .
C303 Si7 C103 C105 -88.9(18) no . . .
C303 Si7 C103 C305 -4.9(17) no . . .
C103 Si7 C305 C103 0.0(17) no . . .
C103 Si7 C305 C104 -98(5) no . . .
C103 Si7 C305 C105 58(3) no . . .
C103 Si7 C305 C303 -174(5) no . . .
C305 Si7 C103 C104 35(3) no . . .
C305 Si7 C103 C105 -84(4) no . . .
C305 Si7 C103 C305 0(3) no . . .
C303 Si7 C305 C103 174(4) no . . .
C303 Si7 C305 C104 76(4) no . . .
C303 Si7 C305 C105 -129(3) no . . .
C303 Si7 C305 C303 0.0(13) no . . .
C305 Si7 C303 Si27 -175(2) no . . .
C305 Si7 C303 C97 159(3) no . . .
C305 Si7 C303 C104 -24.6(17) no . . .
C305 Si7 C303 C304 110(3) no . . .
C305 Si7 C303 C305 0.0(17) no . . .
O35 Si27 C97 Si7 92.1(13) no . . .
O35 Si27 C97 C98 -86.7(14) no . . .
O35 Si27 C97 C99 163.5(10) no . . .
O35 Si27 C97 C297 -96.7(12) no . . .
O35 Si27 C97 C303 61.7(16) no . . .
O35 Si27 C97 C304 112.1(19) no . . .
C97 Si27 O35 Si7 -99.5(14) no . . .
C97 Si27 O35 C96 -3.9(15) no . . .
O35 Si27 C98 C97 131.6(7) no . . .
O35 Si27 C98 C297 -71.6(18) no . . .
O35 Si27 C98 C298 18(3) no . . .
C98 Si27 O35 Si7 -157.2(11) no . . .
C98 Si27 O35 C96 -61.6(10) no . . .
O35 Si27 C100 Si7 -75.9(6) no . . .
O35 Si27 C100 C101 103.1(7) no . . .
O35 Si27 C100 C102 -24.2(13) no . . .
O35 Si27 C100 C301 165.9(7) no . . .
O35 Si27 C100 C302 56.6(9) no . . .
C100 Si27 O35 Si7 60.3(6) no . . .
C100 Si27 O35 C96 156.0(6) no . . .
O35 Si27 C297 C97 136.3(6) no . . .
O35 Si27 C297 C98 118.3(15) no . . .
O35 Si27 C297 C298 82.5(14) no . . .
O35 Si27 C297 C299 -49.1(15) no . . .
C297 Si27 O35 Si7 178.1(11) no . . .
C297 Si27 O35 C96 -86.2(9) no . . .
O35 Si27 C303 Si7 71.3(8) no . . .
O35 Si27 C303 C97 -142.0(9) no . . .
O35 Si27 C303 C104 37.9(17) no . . .
O35 Si27 C303 C304 -176.4(10) no . . .
O35 Si27 C303 C305 66.5(15) no . . .
C303 Si27 O35 Si7 -59.8(9) no . . .
C303 Si27 O35 C96 35.9(11) no . . .
C97 Si27 C98 C97 -0.0(11) no . . .
C97 Si27 C98 C297 157(3) no . . .
C97 Si27 C98 C298 -114(3) no . . .
C98 Si27 C97 Si7 178.9(12) no . . .
C98 Si27 C97 C98 0.0(10) no . . .
C98 Si27 C97 C99 -110(3) no . . .
C98 Si27 C97 C297 -10.0(11) no . . .
C98 Si27 C97 C303 148.4(18) no . . .
C98 Si27 C97 C304 -161(3) no . . .
C97 Si27 C100 Si7 89.1(11) no . . .
C97 Si27 C100 C101 -91.8(12) no . . .
C97 Si27 C100 C102 140.8(13) no . . .
C97 Si27 C100 C301 -29.1(13) no . . .
C97 Si27 C100 C302 -138.4(11) no . . .
C100 Si27 C97 Si7 -65.2(8) no . . .
C100 Si27 C97 C98 115.9(9) no . . .
C100 Si27 C97 C99 6(2) no . . .
C100 Si27 C97 C297 105.9(8) no . . .
C100 Si27 C97 C303 -95.7(11) no . . .
C100 Si27 C97 C304 -45(3) no . . .
C97 Si27 C297 C97 -0.0(9) no . . .
C97 Si27 C297 C98 -18.1(16) no . . .
C97 Si27 C297 C298 -53.8(14) no . . .
C97 Si27 C297 C299 174.5(17) no . . .
C297 Si27 C97 Si7 -171.1(10) no . . .
C297 Si27 C97 C98 10.0(9) no . . .
C297 Si27 C97 C99 -99.7(18) no . . .
C297 Si27 C97 C297 -0.0(7) no . . .
C297 Si27 C97 C303 158.4(13) no . . .
C297 Si27 C97 C304 -151(3) no . . .
C97 Si27 C303 Si7 -146.7(18) no . . .
C97 Si27 C303 C97 -0.0(12) no . . .
C97 Si27 C303 C104 180(3) no . . .
C97 Si27 C303 C304 -34.5(14) no . . .
C97 Si27 C303 C305 -151(3) no . . .
C303 Si27 C97 Si7 30.5(17) no . . .
C303 Si27 C97 C98 -148(2) no . . .
C303 Si27 C97 C99 102(3) no . . .
C303 Si27 C97 C297 -158.4(17) no . . .
C303 Si27 C97 C303 0.0(13) no . . .
C303 Si27 C97 C304 50.4(19) no . . .
C98 Si27 C100 Si7 146.5(11) no . . .
C98 Si27 C100 C101 -34.5(13) no . . .
C98 Si27 C100 C102 -161.8(11) no . . .
C98 Si27 C100 C301 28.3(13) no . . .
C98 Si27 C100 C302 -81.0(12) no . . .
C100 Si27 C98 C97 -97.2(10) no . . .
C100 Si27 C98 C297 59.7(19) no . . .
C100 Si27 C98 C298 149.0(18) no . . .
C98 Si27 C297 C97 18(2) no . . .
C98 Si27 C297 C98 -0.0(17) no . . .
C98 Si27 C297 C298 -35.7(19) no . . .
C98 Si27 C297 C299 -167(4) no . . .
C297 Si27 C98 C97 -157(3) no . . .
C297 Si27 C98 C297 -0.0(17) no . . .
C297 Si27 C98 C298 89(3) no . . .
C98 Si27 C303 Si7 -169.8(10) no . . .
C98 Si27 C303 C97 -23.1(11) no . . .
C98 Si27 C303 C104 156.8(16) no . . .
C98 Si27 C303 C304 -57.5(14) no . . .
C98 Si27 C303 C305 -174.5(15) no . . .
C303 Si27 C98 C97 21.1(11) no . . .
C303 Si27 C98 C297 177.9(18) no . . .
C303 Si27 C98 C298 -93(3) no . . .
C100 Si27 C297 C97 -113.9(7) no . . .
C100 Si27 C297 C98 -131.9(14) no . . .
C100 Si27 C297 C298 -167.7(11) no . . .
C100 Si27 C297 C299 60.6(16) no . . .
C297 Si27 C100 Si7 169.5(11) no . . .
C297 Si27 C100 C101 -11.5(12) no . . .
C297 Si27 C100 C102 -138.9(13) no . . .
C297 Si27 C100 C301 51.2(11) no . . .
C297 Si27 C100 C302 -58.1(12) no . . .
C100 Si27 C303 Si7 -40.0(10) no . . .
C100 Si27 C303 C97 106.7(11) no . . .
C100 Si27 C303 C104 -73.4(17) no . . .
C100 Si27 C303 C304 72.3(15) no . . .
C100 Si27 C303 C305 -44.8(17) no . . .
C303 Si27 C100 Si7 40.8(10) no . . .
C303 Si27 C100 C101 -140.1(11) no . . .
C303 Si27 C100 C102 92.5(15) no . . .
C303 Si27 C100 C301 -77.4(12) no . . .
C303 Si27 C100 C302 173.3(11) no . . .
C297 Si27 C303 Si7 -168.8(11) no . . .
C297 Si27 C303 C97 -22.1(15) no . . .
C297 Si27 C303 C104 157.8(13) no . . .
C297 Si27 C303 C304 -56.6(17) no . . .
C297 Si27 C303 C305 -173.6(13) no . . .
C303 Si27 C297 C97 15.8(11) no . . .
C303 Si27 C297 C98 -2(2) no . . .
C303 Si27 C297 C298 -38.0(18) no . . .
C303 Si27 C297 C299 -169.7(14) no . . .
C1 O1 C5 C4 55.3(7) no . . .
C1 O1 C5 C6 -178.9(5) no . . .
C5 O1 C1 O34 60.0(7) no . . .
C5 O1 C1 C2 -59.5(7) no . . .
C4 O4 C16 O6 108.1(5) no . . .
C4 O4 C16 C17 -129.5(5) no . . .
C16 O4 C4 C3 103.7(5) no . . .
C16 O4 C4 C5 -133.0(4) no . . .
Si1 O5 C6 C5 141.0(4) no . . .
C16 O6 C20 C19 55.8(6) no . . .
C16 O6 C20 C21 176.3(4) no . . .
C20 O6 C16 O4 60.9(6) no . . .
C20 O6 C16 C17 -59.4(6) no . . .
C19 O9 C31 O11 118.7(5) no . . .
C19 O9 C31 C32 -121.2(5) no . . .
C31 O9 C19 C18 135.4(4) no . . .
C31 O9 C19 C20 -102.7(5) no . . .
Si2 O10 C21 C20 153.3(5) no . . .
C31 O11 C35 C34 59.0(6) no . . .
C31 O11 C35 C36 179.9(4) no . . .
C35 O11 C31 O9 58.8(6) no . . .
C35 O11 C31 C32 -60.0(6) no . . .
C34 O14 C46 O16 115.1(5) no . . .
C34 O14 C46 C47 -124.1(5) no . . .
C46 O14 C34 C33 125.2(5) no . . .
C46 O14 C34 C35 -113.6(5) no . . .
Si3 O15 C36 C35 125.8(5) no . . .
C46 O16 C50 C49 54.4(7) no . . .
C46 O16 C50 C51 177.6(4) no . . .
C50 O16 C46 O14 63.4(7) no . . .
C50 O16 C46 C47 -55.3(6) no . . .
C49 O19 C61 O21 113.3(5) no . . .
C49 O19 C61 C62 -123.2(5) no . . .
C61 O19 C49 C48 126.0(5) no . . .
C61 O19 C49 C50 -113.4(5) no . . .
Si4 O20 C51 C50 122.1(6) no . . .
C61 O21 C65 C64 50.0(8) no . . .
C61 O21 C65 C66 172.9(5) no . . .
C65 O21 C61 O19 64.1(7) no . . .
C65 O21 C61 C62 -55.8(8) no . . .
C64 O24 C76 O26 108.3(6) no . . .
C64 O24 C76 C77 -127.0(5) no . . .
C76 O24 C64 C63 127.3(5) no . . .
C76 O24 C64 C65 -110.8(5) no . . .
Si5 O25 C66 C65 153.6(6) no . . .
C76 O26 C80 C79 57.6(7) no . . .
C76 O26 C80 C81 -177.2(5) no . . .
C80 O26 C76 O24 64.1(7) no . . .
C80 O26 C76 C77 -58.3(7) no . . .
C79 O29 C91 O31 108.1(6) no . . .
C79 O29 C91 C92 -131.2(5) no . . .
C91 O29 C79 C78 117.8(5) no . . .
C91 O29 C79 C80 -122.6(5) no . . .
Si6 O30 C81 C80 152.2(5) no . . .
C91 O31 C95 C94 57.7(7) no . . .
C91 O31 C95 C96 -176.4(5) no . . .
C95 O31 C91 O29 59.0(7) no . . .
C95 O31 C91 C92 -59.9(7) no . . .
C1 O34 C94 C93 136.6(5) no . . .
C1 O34 C94 C95 -103.7(6) no . . .
C94 O34 C1 O1 131.1(6) no . . .
C94 O34 C1 C2 -106.3(6) no . . .
Si7 O35 C96 C95 165.8(5) no . . .
Si27 O35 C96 C95 130.4(6) no . . .
C116 N1 C116 N1 85.2(13) no . 3_656 3_656
C116 N1 C116 C106 -28.5(12) no . 3_656 3_656
C116 N1 C116 C106 -68.1(12) no . 3_656 .
C116 N1 C116 C116 0.0(9) no . 3_656 .
C116 N1 C116 C117 -88.3(17) no . 3_656 3_656
C116 N1 C116 C117 70.4(13) no . 3_656 .
C116 N1 C116 N1 -63.7(10) no 3_656 . 3_656
C116 N1 C116 C106 61.6(12) no 3_656 . .
C116 N1 C116 C106 58(2) no 3_656 . 3_656
C116 N1 C116 C116 0.0(8) no 3_656 . 3_656
C116 N1 C116 C117 -61.0(11) no 3_656 . .
C116 N1 C116 C117 82.6(16) no 3_656 . 3_656
C116 N1 C117 C116 33.1(6) no . 3_656 3_656
C116 N1 C117 C116 0.0(5) no . 3_656 .
C117 N1 C116 N1 -146(3) no 3_656 . 3_656
C117 N1 C116 C106 -21(3) no 3_656 . .
C117 N1 C116 C106 -25(4) no 3_656 . 3_656
C117 N1 C116 C116 -83(3) no 3_656 . 3_656
C117 N1 C116 C117 -144(3) no 3_656 . .
C117 N1 C116 C117 0(3) no 3_656 . 3_656
C116 N1 C117 C116 0.0(6) no 3_656 3_656 3_656
C116 N1 C117 C116 -33.1(6) no 3_656 3_656 .
C117 N1 C116 N1 173(3) no 3_656 3_656 3_656
C117 N1 C116 C106 60(3) no 3_656 3_656 3_656
C117 N1 C116 C106 20(3) no 3_656 3_656 .
C117 N1 C116 C116 88(3) no 3_656 3_656 .
C117 N1 C116 C117 0(3) no 3_656 3_656 3_656
C117 N1 C116 C117 159(3) no 3_656 3_656 .
O1 C1 C2 O2 179.1(5) no . . .
O1 C1 C2 C3 55.2(8) no . . .
O34 C1 C2 O2 59.2(7) no . . .
O34 C1 C2 C3 -64.7(7) no . . .
O2 C2 C3 O3 60.5(7) no . . .
O2 C2 C3 C4 -175.8(6) no . . .
C1 C2 C3 O3 -175.1(6) no . . .
C1 C2 C3 C4 -51.4(8) no . . .
O3 C3 C4 O4 -66.3(6) no . . .
O3 C3 C4 C5 174.7(4) no . . .
C2 C3 C4 O4 171.3(5) no . . .
C2 C3 C4 C5 52.4(7) no . . .
O4 C4 C5 O1 -172.3(4) no . . .
O4 C4 C5 C6 67.5(6) no . . .
C3 C4 C5 O1 -52.5(6) no . . .
C3 C4 C5 C6 -172.8(4) no . . .
O1 C5 C6 O5 -67.8(7) no . . .
C4 C5 C6 O5 53.9(7) no . . .
O4 C16 C17 O7 60.8(7) no . . .
O4 C16 C17 C18 -65.0(6) no . . .
O6 C16 C17 O7 -177.5(5) no . . .
O6 C16 C17 C18 56.6(7) no . . .
O7 C17 C18 O8 63.1(7) no . . .
O7 C17 C18 C19 -179.7(5) no . . .
C16 C17 C18 O8 -169.5(5) no . . .
C16 C17 C18 C19 -52.3(7) no . . .
O8 C18 C19 O9 -70.3(6) no . . .
O8 C18 C19 C20 171.7(4) no . . .
C17 C18 C19 O9 169.3(5) no . . .
C17 C18 C19 C20 51.3(7) no . . .
O9 C19 C20 O6 -170.0(4) no . . .
O9 C19 C20 C21 74.3(6) no . . .
C18 C19 C20 O6 -52.1(6) no . . .
C18 C19 C20 C21 -167.7(5) no . . .
O6 C20 C21 O10 -73.9(6) no . . .
C19 C20 C21 O10 43.9(7) no . . .
O9 C31 C32 O12 59.7(7) no . . .
O9 C31 C32 C33 -63.4(6) no . . .
O11 C31 C32 O12 179.4(5) no . . .
O11 C31 C32 C33 56.3(6) no . . .
O12 C32 C33 O13 62.9(6) no . . .
O12 C32 C33 C34 -176.1(4) no . . .
C31 C32 C33 O13 -174.6(4) no . . .
C31 C32 C33 C34 -53.6(6) no . . .
O13 C33 C34 O14 -67.5(6) no . . .
O13 C33 C34 C35 173.5(5) no . . .
C32 C33 C34 O14 173.5(5) no . . .
C32 C33 C34 C35 54.5(7) no . . .
O14 C34 C35 O11 -172.7(4) no . . .
O14 C34 C35 C36 70.4(6) no . . .
C33 C34 C35 O11 -56.0(7) no . . .
C33 C34 C35 C36 -172.9(5) no . . .
O11 C35 C36 O15 63.7(7) no . . .
C34 C35 C36 O15 -177.9(6) no . . .
O14 C46 C47 O17 62.7(7) no . . .
O14 C46 C47 C48 -62.6(7) no . . .
O16 C46 C47 O17 -177.8(5) no . . .
O16 C46 C47 C48 56.9(7) no . . .
O17 C47 C48 O18 60.8(7) no . . .
O17 C47 C48 C49 179.0(5) no . . .
C46 C47 C48 O18 -174.5(5) no . . .
C46 C47 C48 C49 -56.2(7) no . . .
O18 C48 C49 O19 -69.0(6) no . . .
O18 C48 C49 C50 173.5(5) no . . .
C47 C48 C49 O19 173.6(5) no . . .
C47 C48 C49 C50 56.1(6) no . . .
O19 C49 C50 O16 -171.6(5) no . . .
O19 C49 C50 C51 69.8(6) no . . .
C48 C49 C50 O16 -55.5(7) no . . .
C48 C49 C50 C51 -174.1(5) no . . .
O16 C50 C51 O20 -70.5(6) no . . .
C49 C50 C51 O20 50.9(8) no . . .
O19 C61 C62 O22 60.2(7) no . . .
O19 C61 C62 C63 -64.7(7) no . . .
O21 C61 C62 O22 -178.5(5) no . . .
O21 C61 C62 C63 56.6(8) no . . .
O22 C62 C63 O23 59.0(8) no . . .
O22 C62 C63 C64 -179.6(5) no . . .
C61 C62 C63 O23 -175.7(6) no . . .
C61 C62 C63 C64 -54.3(8) no . . .
O23 C63 C64 O24 -68.5(7) no . . .
O23 C63 C64 C65 171.6(5) no . . .
C62 C63 C64 O24 170.5(5) no . . .
C62 C63 C64 C65 50.6(7) no . . .
O24 C64 C65 O21 -166.8(5) no . . .
O24 C64 C65 C66 74.3(7) no . . .
C63 C64 C65 O21 -48.0(8) no . . .
C63 C64 C65 C66 -166.9(5) no . . .
O21 C65 C66 O25 -72.4(7) no . . .
C64 C65 C66 O25 50.3(9) no . . .
O24 C76 C77 O27 55.6(7) no . . .
O24 C76 C77 C78 -66.1(7) no . . .
O26 C76 C77 O27 179.2(5) no . . .
O26 C76 C77 C78 57.5(8) no . . .
O27 C77 C78 O28 62.2(7) no . . .
O27 C77 C78 C79 -176.5(5) no . . .
C76 C77 C78 O28 -177.1(6) no . . .
C76 C77 C78 C79 -55.8(7) no . . .
O28 C78 C79 O29 -65.6(7) no . . .
O28 C78 C79 C80 176.6(5) no . . .
C77 C78 C79 O29 176.2(5) no . . .
C77 C78 C79 C80 58.4(7) no . . .
O29 C79 C80 O26 -174.5(5) no . . .
O29 C79 C80 C81 66.1(7) no . . .
C78 C79 C80 O26 -58.4(7) no . . .
C78 C79 C80 C81 -177.8(5) no . . .
O26 C80 C81 O30 68.0(7) no . . .
C79 C80 C81 O30 -171.3(6) no . . .
O29 C91 C92 O32 59.0(7) no . . .
O29 C91 C92 C93 -64.1(6) no . . .
O31 C91 C92 O32 -179.6(5) no . . .
O31 C91 C92 C93 57.3(7) no . . .
O32 C92 C93 O33 61.2(7) no . . .
O32 C92 C93 C94 -177.9(5) no . . .
C91 C92 C93 O33 -176.5(5) no . . .
C91 C92 C93 C94 -55.6(7) no . . .
O33 C93 C94 O34 -66.5(6) no . . .
O33 C93 C94 C95 176.1(5) no . . .
C92 C93 C94 O34 172.7(5) no . . .
C92 C93 C94 C95 55.3(7) no . . .
O34 C94 C95 O31 -170.4(4) no . . .
O34 C94 C95 C96 67.0(7) no . . .
C93 C94 C95 O31 -53.9(7) no . . .
C93 C94 C95 C96 -176.4(5) no . . .
O31 C95 C96 O35 -73.8(7) no . . .
C94 C95 C96 O35 49.0(8) no . . .
Si7 C97 C98 Si27 -0.5(6) no . . .
Si7 C97 C98 C297 -22(3) no . . .
Si7 C97 C98 C298 106(3) no . . .
Si7 C97 C99 C304 -84(3) no . . .
Si7 C97 C297 Si27 3.9(4) no . . .
Si7 C97 C297 C98 160.2(18) no . . .
Si7 C97 C297 C298 136.5(10) no . . .
Si7 C97 C303 Si7 0.0(3) no . . .
Si7 C97 C303 Si27 -14.2(8) no . . .
Si7 C97 C303 C304 127.6(13) no . . .
Si7 C97 C303 C305 32(3) no . . .
Si7 C97 C304 C99 112.7(16) no . . .
Si7 C97 C304 C303 -50.2(11) no . . .
Si27 C97 C98 Si27 0.0(3) no . . .
Si27 C97 C98 C297 -21(3) no . . .
Si27 C97 C98 C298 106(3) no . . .
Si27 C97 C99 C304 -113(3) no . . .
Si27 C97 C297 Si27 -0.0(3) no . . .
Si27 C97 C297 C98 156(2) no . . .
Si27 C97 C297 C298 132.5(12) no . . .
Si27 C97 C303 Si7 14.2(8) no . . .
Si27 C97 C303 Si27 -0.0(3) no . . .
Si27 C97 C303 C304 141.8(13) no . . .
Si27 C97 C303 C305 46(4) no . . .
Si27 C97 C304 C99 104(3) no . . .
Si27 C97 C304 C303 -59(3) no . . .
C98 C97 C99 C304 146(2) no . . .
C99 C97 C98 Si27 132(2) no . . .
C99 C97 C98 C297 111(3) no . . .
C99 C97 C98 C298 -121(3) no . . .
C98 C97 C297 Si27 -156(3) no . . .
C98 C97 C297 C98 -0(3) no . . .
C98 C97 C297 C298 -24(3) no . . .
C297 C97 C98 Si27 21(3) no . . .
C297 C97 C98 C297 0.0(15) no . . .
C297 C97 C98 C298 128(5) no . . .
C98 C97 C303 Si7 98(4) no . . .
C98 C97 C303 Si27 84(4) no . . .
C98 C97 C303 C304 -134(4) no . . .
C98 C97 C303 C305 130(4) no . . .
C303 C97 C98 Si27 -84(4) no . . .
C303 C97 C98 C297 -105(4) no . . .
C303 C97 C98 C298 22(6) no . . .
C98 C97 C304 C99 -49(3) no . . .
C98 C97 C304 C303 148(3) no . . .
C304 C97 C98 Si27 161(4) no . . .
C304 C97 C98 C297 140(3) no . . .
C304 C97 C98 C298 -93(4) no . . .
C99 C97 C297 Si27 125(2) no . . .
C99 C97 C297 C98 -78(3) no . . .
C99 C97 C297 C298 -102.0(19) no . . .
C297 C97 C99 C304 172.3(17) no . . .
C99 C97 C303 Si7 -117.2(17) no . . .
C99 C97 C303 Si27 -131(2) no . . .
C99 C97 C303 C304 10.4(16) no . . .
C99 C97 C303 C305 -85(4) no . . .
C303 C97 C99 C304 -15(3) no . . .
C99 C97 C304 C99 -0(2) no . . .
C99 C97 C304 C303 -163(3) no . . .
C304 C97 C99 C304 -0.0(17) no . . .
C297 C97 C303 Si7 50(3) no . . .
C297 C97 C303 Si27 36(3) no . . .
C297 C97 C303 C304 178(3) no . . .
C297 C97 C303 C305 82(5) no . . .
C303 C97 C297 Si27 -41(3) no . . .
C303 C97 C297 C98 115(4) no . . .
C303 C97 C297 C298 92(4) no . . .
C297 C97 C304 C99 -15(4) no . . .
C297 C97 C304 C303 -177(4) no . . .
C304 C97 C297 Si27 135(4) no . . .
C304 C97 C297 C98 -69(4) no . . .
C304 C97 C297 C298 -92(4) no . . .
C303 C97 C304 C99 163(3) no . . .
C303 C97 C304 C303 0.0(14) no . . .
C304 C97 C303 Si7 -127.6(17) no . . .
C304 C97 C303 Si27 -141.8(18) no . . .
C304 C97 C303 C304 0.0(12) no . . .
C304 C97 C303 C305 -96(4) no . . .
Si27 C98 C297 Si27 -0.0(2) no . . .
Si27 C98 C297 C97 -16.4(19) no . . .
Si27 C98 C297 C298 126(2) no . . .
Si27 C98 C297 C299 158(6) no . . .
Si27 C98 C298 C297 -68(3) no . . .
C97 C98 C297 Si27 16(2) no . . .
C97 C98 C297 C97 -0.0(8) no . . .
C97 C98 C297 C298 142(4) no . . .
C97 C98 C297 C299 175(4) no . . .
C97 C98 C298 C297 -127(5) no . . .
C297 C98 C298 C297 0.0(14) no . . .
C298 C98 C297 Si27 -126(3) no . . .
C298 C98 C297 C97 -142(4) no . . .
C298 C98 C297 C298 -0.0(14) no . . .
C298 C98 C297 C299 32(7) no . . .
C97 C99 C304 C97 -0.0(7) no . . .
C97 C99 C304 C303 16(3) no . . .
Si7 C100 C101 C301 104.3(13) no . . .
Si7 C100 C101 C302 -105.5(14) no . . .
Si7 C100 C102 C302 116.3(11) no . . .
Si7 C100 C301 C101 -111.5(12) no . . .
Si7 C100 C302 C101 103.2(15) no . . .
Si7 C100 C302 C102 -108.5(14) no . . .
Si27 C100 C101 C301 103.8(9) no . . .
Si27 C100 C101 C302 -106.0(12) no . . .
Si27 C100 C102 C302 95.3(15) no . . .
Si27 C100 C301 C101 -87.7(10) no . . .
Si27 C100 C302 C101 82.3(12) no . . .
Si27 C100 C302 C102 -129.4(9) no . . .
C101 C100 C102 C302 -24.8(14) no . . .
C102 C100 C101 C301 -116.8(14) no . . .
C102 C100 C101 C302 33.4(18) no . . .
C101 C100 C301 C101 0.0(12) no . . .
C301 C100 C101 C301 0.0(12) no . . .
C301 C100 C101 C302 150(2) no . . .
C101 C100 C302 C101 0.0(15) no . . .
C101 C100 C302 C102 148.3(19) no . . .
C302 C100 C101 C301 -150(2) no . . .
C302 C100 C101 C302 0.0(14) no . . .
C102 C100 C301 C101 101.5(19) no . . .
C301 C100 C102 C302 -96.5(18) no . . .
C102 C100 C302 C101 -148.3(15) no . . .
C102 C100 C302 C102 -0.0(9) no . . .
C302 C100 C102 C302 0.0(10) no . . .
C301 C100 C302 C101 -27.0(17) no . . .
C301 C100 C302 C102 121.2(15) no . . .
C302 C100 C301 C101 22.0(15) no . . .
C100 C101 C301 C100 0.0(7) no . . .
C100 C101 C302 C100 0.0(5) no . . .
C100 C101 C302 C102 -26.8(15) no . . .
C301 C101 C302 C100 30(3) no . . .
C301 C101 C302 C102 3(4) no . . .
C302 C101 C301 C100 -32(3) no . . .
C100 C102 C302 C100 -0.0(5) no . . .
C100 C102 C302 C101 30.9(15) no . . .
Si7 C103 C104 C303 -25.9(11) no . . .
Si7 C103 C104 C305 -59.5(18) no . . .
Si7 C103 C105 C305 83(3) no . . .
Si7 C103 C305 Si7 0.0(2) no . . .
Si7 C103 C305 C104 124(3) no . . .
Si7 C103 C305 C105 -111.7(13) no . . .
Si7 C103 C305 C303 7(5) no . . .
C104 C103 C105 C305 -34.9(14) no . . .
C105 C103 C104 C303 94(2) no . . .
C105 C103 C104 C305 61(3) no . . .
C104 C103 C305 Si7 -124(4) no . . .
C104 C103 C305 C104 -0.0(11) no . . .
C104 C103 C305 C105 124(4) no . . .
C104 C103 C305 C303 -117(7) no . . .
C305 C103 C104 C303 34(4) no . . .
C305 C103 C104 C305 -0(4) no . . .
C105 C103 C305 Si7 111.7(16) no . . .
C105 C103 C305 C104 -124(4) no . . .
C105 C103 C305 C105 -0.0(10) no . . .
C105 C103 C305 C303 119(5) no . . .
C305 C103 C105 C305 -0(3) no . . .
C103 C104 C303 Si7 26.9(14) no . . .
C103 C104 C303 Si27 40.3(18) no . . .
C103 C104 C303 C304 -95(3) no . . .
C103 C104 C303 C305 -22.5(11) no . . .
C103 C104 C305 Si7 79(5) no . . .
C103 C104 C305 C103 0.0(16) no . . .
C103 C104 C305 C105 -70(4) no . . .
C103 C104 C305 C303 135(5) no . . .
C303 C104 C305 Si7 -56(3) no . . .
C303 C104 C305 C103 -135(5) no . . .
C303 C104 C305 C105 154(5) no . . .
C303 C104 C305 C303 -0.0(9) no . . .
C305 C104 C303 Si7 49(3) no . . .
C305 C104 C303 Si27 63(3) no . . .
C305 C104 C303 C304 -73(4) no . . .
C305 C104 C303 C305 -0(3) no . . .
C103 C105 C305 Si7 -63(3) no . . .
C103 C105 C305 C103 -0.0(19) no . . .
C103 C105 C305 C104 93(5) no . . .
C103 C105 C305 C303 -120(5) no . . .
C106 C106 C113 C107 157.1(13) no 3_656 3_656 .
C106 C106 C113 C108 168.9(14) no 3_656 3_656 .
C106 C106 C113 C109 -53(2) no 3_656 3_656 .
C106 C106 C113 C112 -62(3) no 3_656 3_656 3_656
C106 C106 C113 C114 -19.3(11) no 3_656 3_656 3_656
C106 C106 C113 C114 -30.4(11) no 3_656 3_656 .
C106 C106 C113 C115 -33.1(13) no 3_656 3_656 .
C113 C106 C106 C113 49.3(16) no 3_656 3_656 .
C113 C106 C106 C114 16.4(10) no 3_656 3_656 3_656
C113 C106 C106 C114 32.9(11) no 3_656 3_656 .
C113 C106 C106 C116 -138.2(12) no 3_656 3_656 3_656
C113 C106 C106 C116 -172.5(11) no 3_656 3_656 .
C106 C106 C114 C106 0.0(6) no 3_656 . 3_656
C106 C106 C114 C113 -17.8(15) no 3_656 . .
C106 C106 C114 C113 153.4(12) no 3_656 . 3_656
C106 C106 C114 C115 157(3) no 3_656 . .
C114 C106 C106 C113 16.4(13) no . 3_656 .
C114 C106 C106 C114 -16.4(11) no . 3_656 3_656
C114 C106 C106 C114 -0.0(11) no . 3_656 .
C114 C106 C106 C116 -171.0(12) no . 3_656 3_656
C114 C106 C106 C116 154.6(12) no . 3_656 .
C106 C106 C114 C106 0.0(6) no 3_656 3_656 3_656
C106 C106 C114 C113 164.4(13) no 3_656 3_656 3_656
C106 C106 C114 C113 -24.2(11) no 3_656 3_656 .
C106 C106 C114 C115 -55(5) no 3_656 3_656 3_656
C106 C106 C114 C115 -161(4) no 3_656 3_656 .
C114 C106 C106 C113 32.9(14) no 3_656 3_656 .
C114 C106 C106 C114 -0.0(11) no 3_656 3_656 3_656
C114 C106 C106 C114 16.4(11) no 3_656 3_656 .
C114 C106 C106 C116 -154.6(12) no 3_656 3_656 3_656
C114 C106 C106 C116 171.0(12) no 3_656 3_656 .
C106 C106 C116 N1 -177.1(11) no 3_656 . .
C106 C106 C116 N1 -75.8(12) no 3_656 . 3_656
C106 C106 C116 C106 0.0(6) no 3_656 . 3_656
C106 C106 C116 C116 -103.7(11) no 3_656 . 3_656
C106 C106 C116 C117 -54.4(10) no 3_656 . .
C106 C106 C116 C117 173.8(10) no 3_656 . 3_656
C116 C106 C106 C113 -138.2(12) no . 3_656 .
C116 C106 C106 C114 -171.0(8) no . 3_656 3_656
C116 C106 C106 C114 -154.6(8) no . 3_656 .
C116 C106 C106 C116 34.4(6) no . 3_656 3_656
C116 C106 C106 C116 0.0(5) no . 3_656 .
C106 C106 C116 N1 5(2) no 3_656 3_656 3_656
C106 C106 C116 N1 122.2(11) no 3_656 3_656 .
C106 C106 C116 C106 0.0(6) no 3_656 3_656 3_656
C106 C106 C116 C116 64.5(10) no 3_656 3_656 .
C106 C106 C116 C117 130.1(10) no 3_656 3_656 3_656
C106 C106 C116 C117 -7.5(13) no 3_656 3_656 .
C116 C106 C106 C113 -172.5(11) no 3_656 3_656 .
C116 C106 C106 C114 154.6(8) no 3_656 3_656 3_656
C116 C106 C106 C114 171.0(8) no 3_656 3_656 .
C116 C106 C106 C116 0.0(5) no 3_656 3_656 3_656
C116 C106 C106 C116 -34.4(6) no 3_656 3_656 .
C107 C106 C113 C107 0.0(5) no . 3_656 .
C107 C106 C113 C108 11.9(12) no . 3_656 .
C107 C106 C113 C109 150.4(17) no . 3_656 .
C107 C106 C113 C112 141(3) no . 3_656 3_656
C107 C106 C113 C114 -176.4(9) no . 3_656 3_656
C107 C106 C113 C114 172.5(8) no . 3_656 .
C107 C106 C113 C115 169.8(9) no . 3_656 .
C113 C106 C107 C108 -6.5(6) no 3_656 . .
C113 C106 C107 C113 0.0(5) no 3_656 . 3_656
C107 C106 C114 C106 -159.5(10) no . . 3_656
C107 C106 C114 C113 -177.3(12) no . . .
C107 C106 C114 C113 -6.1(10) no . . 3_656
C107 C106 C114 C115 -2(3) no . . .
C114 C106 C107 C108 1.6(15) no . . .
C114 C106 C107 C113 8.1(13) no . . 3_656
C107 C106 C114 C106 -161.7(9) no . 3_656 3_656
C107 C106 C114 C113 2.7(11) no . 3_656 3_656
C107 C106 C114 C113 174.2(9) no . 3_656 .
C107 C106 C114 C115 144(5) no . 3_656 3_656
C107 C106 C114 C115 37(4) no . 3_656 .
C114 C106 C107 C108 -9.5(14) no 3_656 . .
C114 C106 C107 C113 -3.1(12) no 3_656 . 3_656
C107 C106 C116 N1 -17.1(12) no . . .
C107 C106 C116 N1 84.3(12) no . . 3_656
C107 C106 C116 C106 160.1(11) no . . 3_656
C107 C106 C116 C116 56.3(11) no . . 3_656
C107 C106 C116 C117 105.7(10) no . . .
C107 C106 C116 C117 -26.1(10) no . . 3_656
C116 C106 C107 C108 175.1(7) no . . .
C116 C106 C107 C113 -178.4(8) no . . 3_656
C107 C106 C116 N1 167.8(17) no . 3_656 3_656
C107 C106 C116 N1 -75.3(10) no . 3_656 .
C107 C106 C116 C106 162.5(9) no . 3_656 3_656
C107 C106 C116 C116 -133.0(9) no . 3_656 .
C107 C106 C116 C117 -67.4(8) no . 3_656 3_656
C107 C106 C116 C117 155.0(10) no . 3_656 .
C116 C106 C107 C108 -156.6(7) no 3_656 . .
C116 C106 C107 C113 -150.1(7) no 3_656 . 3_656
C113 C106 C114 C106 -153.4(11) no 3_656 . 3_656
C113 C106 C114 C113 -171(2) no 3_656 . .
C113 C106 C114 C113 -0.0(4) no 3_656 . 3_656
C113 C106 C114 C115 3.7(15) no 3_656 . .
C114 C106 C113 C107 -172.5(13) no . 3_656 .
C114 C106 C113 C108 -160.7(18) no . 3_656 .
C114 C106 C113 C109 -22.1(18) no . 3_656 .
C114 C106 C113 C112 -31(3) no . 3_656 3_656
C114 C106 C113 C114 11.1(11) no . 3_656 3_656
C114 C106 C113 C114 0.0(11) no . 3_656 .
C114 C106 C113 C115 -2.7(11) no . 3_656 .
C113 C106 C114 C106 -164.4(12) no 3_656 3_656 3_656
C113 C106 C114 C113 0.0(5) no 3_656 3_656 3_656
C113 C106 C114 C113 171.5(18) no 3_656 3_656 .
C113 C106 C114 C115 141(5) no 3_656 3_656 3_656
C113 C106 C114 C115 34(3) no 3_656 3_656 .
C114 C106 C113 C107 176.4(15) no 3_656 3_656 .
C114 C106 C113 C108 -172(2) no 3_656 3_656 .
C114 C106 C113 C109 -33.2(19) no 3_656 3_656 .
C114 C106 C113 C112 -42(3) no 3_656 3_656 3_656
C114 C106 C113 C114 0.0(13) no 3_656 3_656 3_656
C114 C106 C113 C114 -11.1(13) no 3_656 3_656 .
C114 C106 C113 C115 -13.8(13) no 3_656 3_656 .
C113 C106 C116 N1 136.8(17) no 3_656 3_656 3_656
C113 C106 C116 N1 -106.3(12) no 3_656 3_656 .
C113 C106 C116 C106 131.5(13) no 3_656 3_656 3_656
C113 C106 C116 C116 -164.0(11) no 3_656 3_656 .
C113 C106 C116 C117 -98.4(11) no 3_656 3_656 3_656
C113 C106 C116 C117 124.0(13) no 3_656 3_656 .
C116 C106 C113 C107 44.9(12) no 3_656 3_656 .
C116 C106 C113 C108 56.7(19) no 3_656 3_656 .
C116 C106 C113 C109 -164.7(13) no 3_656 3_656 .
C116 C106 C113 C112 -174(3) no 3_656 3_656 3_656
C116 C106 C113 C114 -131.5(12) no 3_656 3_656 3_656
C116 C106 C113 C114 -142.6(13) no 3_656 3_656 .
C116 C106 C113 C115 -145.3(11) no 3_656 3_656 .
C114 C106 C116 N1 156.2(14) no . . .
C114 C106 C116 N1 -102.5(16) no . . 3_656
C114 C106 C116 C106 -26.7(13) no . . 3_656
C114 C106 C116 C116 -130.4(15) no . . 3_656
C114 C106 C116 C117 -81.1(16) no . . .
C114 C106 C116 C117 147.2(14) no . . 3_656
C116 C106 C114 C106 27.2(13) no . . 3_656
C116 C106 C114 C113 9(3) no . . .
C116 C106 C114 C113 -179.5(10) no . . 3_656
C116 C106 C114 C115 -175.8(13) no . . .
C114 C106 C116 N1 17(3) no . 3_656 3_656
C114 C106 C116 N1 134.2(16) no . 3_656 .
C114 C106 C116 C106 12.0(16) no . 3_656 3_656
C114 C106 C116 C116 76.5(19) no . 3_656 .
C114 C106 C116 C117 142.1(17) no . 3_656 3_656
C114 C106 C116 C117 5(3) no . 3_656 .
C116 C106 C114 C106 -13.2(17) no 3_656 . 3_656
C116 C106 C114 C113 -31(3) no 3_656 . .
C116 C106 C114 C113 140.2(16) no 3_656 . 3_656
C116 C106 C114 C115 143.9(15) no 3_656 . .
C114 C106 C116 N1 169.8(18) no 3_656 . .
C114 C106 C116 N1 -89(3) no 3_656 . 3_656
C114 C106 C116 C106 -13.1(18) no 3_656 . 3_656
C114 C106 C116 C116 -117(2) no 3_656 . 3_656
C114 C106 C116 C117 -67(3) no 3_656 . .
C114 C106 C116 C117 160.8(19) no 3_656 . 3_656
C116 C106 C114 C106 12.2(17) no . 3_656 3_656
C116 C106 C114 C113 176.6(13) no . 3_656 3_656
C116 C106 C114 C113 -12(3) no . 3_656 .
C116 C106 C114 C115 -43(6) no . 3_656 3_656
C116 C106 C114 C115 -149(2) no . 3_656 .
C114 C106 C116 N1 47(3) no 3_656 3_656 3_656
C114 C106 C116 N1 164.1(16) no 3_656 3_656 .
C114 C106 C116 C106 41.9(17) no 3_656 3_656 3_656
C114 C106 C116 C116 106.4(19) no 3_656 3_656 .
C114 C106 C116 C117 172.0(18) no 3_656 3_656 3_656
C114 C106 C116 C117 34(3) no 3_656 3_656 .
C116 C106 C114 C106 -42.4(18) no 3_656 3_656 3_656
C116 C106 C114 C113 122.0(18) no 3_656 3_656 3_656
C116 C106 C114 C113 -67(3) no 3_656 3_656 .
C116 C106 C114 C115 -97(5) no 3_656 3_656 3_656
C116 C106 C114 C115 156(3) no 3_656 3_656 .
C116 C106 C116 N1 -59(2) no . 3_656 3_656
C116 C106 C116 N1 57.7(11) no . 3_656 .
C116 C106 C116 C106 -64.5(12) no . 3_656 3_656
C116 C106 C116 C116 -0.0(9) no . 3_656 .
C116 C106 C116 C117 65.6(11) no . 3_656 3_656
C116 C106 C116 C117 -72.0(15) no . 3_656 .
C116 C106 C116 N1 -73.4(13) no 3_656 . .
C116 C106 C116 N1 27.9(11) no 3_656 . 3_656
C116 C106 C116 C106 103.7(13) no 3_656 . 3_656
C116 C106 C116 C116 -0.0(9) no 3_656 . 3_656
C116 C106 C116 C117 49.4(11) no 3_656 . .
C116 C106 C116 C117 -82.4(13) no 3_656 . 3_656
C106 C107 C108 C109 -3.8(13) no . . .
C106 C107 C108 C112 -0.6(16) no . . 3_656
C106 C107 C108 C113 10.2(9) no . . 3_656
C106 C107 C113 C106 0.0(4) no . 3_656 .
C106 C107 C113 C108 -171.1(9) no . 3_656 .
C106 C107 C113 C109 -137(3) no . 3_656 .
C106 C107 C113 C112 -159.0(17) no . 3_656 3_656
C106 C107 C113 C114 2.6(7) no . 3_656 3_656
C106 C107 C113 C114 -5.3(6) no . 3_656 .
C106 C107 C113 C115 -16.5(14) no . 3_656 .
C108 C107 C113 C106 171.1(10) no . 3_656 .
C108 C107 C113 C108 -0.0(7) no . 3_656 .
C108 C107 C113 C109 35(3) no . 3_656 .
C108 C107 C113 C112 12.1(13) no . 3_656 3_656
C108 C107 C113 C114 173.7(13) no . 3_656 3_656
C108 C107 C113 C114 165.8(12) no . 3_656 .
C108 C107 C113 C115 155(2) no . 3_656 .
C113 C107 C108 C109 -14.0(9) no 3_656 . .
C113 C107 C108 C112 -10.8(11) no 3_656 . 3_656
C113 C107 C108 C113 -0.0(8) no 3_656 . 3_656
C107 C108 C109 C113 14.2(12) no . . 3_656
C107 C108 C109 C115 7(3) no . . .
C107 C108 C112 C113 9.8(19) no . 3_656 3_656
C107 C108 C112 C115 0(4) no . 3_656 .
C107 C108 C113 C106 -9.5(11) no . 3_656 .
C107 C108 C113 C107 0.0(4) no . 3_656 .
C107 C108 C113 C109 -165.6(9) no . 3_656 .
C107 C108 C113 C112 -171.7(9) no . 3_656 3_656
C107 C108 C113 C115 -158.5(17) no . 3_656 .
C109 C108 C113 C106 156(2) no . 3_656 .
C109 C108 C113 C107 165.6(14) no . 3_656 .
C109 C108 C113 C109 0.0(12) no . 3_656 .
C109 C108 C113 C112 -6.1(12) no . 3_656 3_656
C109 C108 C113 C115 7.0(16) no . 3_656 .
C113 C108 C109 C113 0.0(8) no 3_656 . 3_656
C113 C108 C109 C115 -7.2(17) no 3_656 . .
C112 C108 C113 C106 162(2) no 3_656 3_656 .
C112 C108 C113 C107 171.7(17) no 3_656 3_656 .
C112 C108 C113 C109 6.1(16) no 3_656 3_656 .
C112 C108 C113 C112 -0.0(15) no 3_656 3_656 3_656
C112 C108 C113 C115 13(2) no 3_656 3_656 .
C113 C108 C112 C113 -0.0(8) no 3_656 3_656 3_656
C113 C108 C112 C115 -9.5(15) no 3_656 3_656 .
C108 C109 C113 C106 -150(3) no . 3_656 .
C108 C109 C113 C107 -35(4) no . 3_656 .
C108 C109 C113 C108 0.0(7) no . 3_656 .
C108 C109 C113 C114 -173.3(13) no . 3_656 3_656
C108 C109 C113 C114 -165.4(12) no . 3_656 .
C108 C109 C113 C115 -173.8(14) no . 3_656 .
C108 C109 C115 C110 177.0(14) no . . .
C108 C109 C115 C110 176.3(17) no . . 3_656
C108 C109 C115 C111 178(3) no . . 3_656
C108 C109 C115 C113 5.0(11) no . . 3_656
C108 C109 C115 C114 -8(3) no . . .
C108 C109 C115 C114 4(3) no . . 3_656
C111 C109 C113 C106 38(7) no 3_656 3_656 .
C111 C109 C113 C107 153(4) no 3_656 3_656 .
C111 C109 C113 C108 -172(5) no 3_656 3_656 .
C111 C109 C113 C114 15(6) no 3_656 3_656 3_656
C111 C109 C113 C114 23(5) no 3_656 3_656 .
C111 C109 C113 C115 14(4) no 3_656 3_656 .
C113 C109 C111 C110 -13(6) no 3_656 3_656 3_656
C113 C109 C111 C110 -14(6) no 3_656 3_656 .
C113 C109 C111 C115 -15(5) no 3_656 3_656 .
C111 C109 C115 C110 -1.3(17) no 3_656 . .
C111 C109 C115 C110 -2.0(13) no 3_656 . 3_656
C111 C109 C115 C111 -0.0(5) no 3_656 . 3_656
C111 C109 C115 C113 -173.3(19) no 3_656 . 3_656
C111 C109 C115 C114 173.7(10) no 3_656 . .
C111 C109 C115 C114 -173.9(11) no 3_656 . 3_656
C115 C109 C111 C110 1.8(12) no . 3_656 3_656
C115 C109 C111 C110 0.9(12) no . 3_656 .
C115 C109 C111 C115 0.0(5) no . 3_656 .
C113 C109 C115 C110 172.1(11) no 3_656 . .
C113 C109 C115 C110 171.3(11) no 3_656 . 3_656
C113 C109 C115 C111 173.3(19) no 3_656 . 3_656
C113 C109 C115 C113 0.0(6) no 3_656 . 3_656
C113 C109 C115 C114 -13.0(18) no 3_656 . .
C113 C109 C115 C114 -0.5(15) no 3_656 . 3_656
C115 C109 C113 C106 24(3) no . 3_656 .
C115 C109 C113 C107 139(3) no . 3_656 .
C115 C109 C113 C108 173.8(13) no . 3_656 .
C115 C109 C113 C114 0.5(12) no . 3_656 3_656
C115 C109 C113 C114 8.3(12) no . 3_656 .
C115 C109 C113 C115 0.0(5) no . 3_656 .
C111 C110 C115 C109 -178(2) no . . .
C111 C110 C115 C111 -179(4) no . . 3_656
C111 C110 C115 C112 -175(2) no . . 3_656
C111 C110 C115 C114 7(4) no . . .
C111 C110 C115 C114 -8(5) no . . 3_656
C111 C110 C115 C115 0(2) no . . 3_656
C115 C110 C111 C109 -2(4) no . . 3_656
C115 C110 C111 C112 -6(4) no . . .
C115 C110 C111 C115 -0.0(15) no . . 3_656
C111 C110 C115 C109 1.9(18) no . 3_656 3_656
C111 C110 C115 C111 0.0(5) no . 3_656 .
C111 C110 C115 C112 4.8(18) no . 3_656 .
C111 C110 C115 C113 14(5) no . 3_656 .
C111 C110 C115 C114 -173.0(13) no . 3_656 3_656
C111 C110 C115 C114 167(3) no . 3_656 .
C111 C110 C115 C115 -180.0(18) no . 3_656 .
C115 C110 C111 C109 -2.0(19) no 3_656 . 3_656
C115 C110 C111 C112 -6(3) no 3_656 . .
C115 C110 C111 C115 0.0(5) no 3_656 . 3_656
C111 C110 C115 C109 1.0(16) no 3_656 . .
C111 C110 C115 C111 0.0(5) no 3_656 . 3_656
C111 C110 C115 C112 4.4(16) no 3_656 . 3_656
C111 C110 C115 C114 -174.1(11) no 3_656 . .
C111 C110 C115 C114 171.3(16) no 3_656 . 3_656
C111 C110 C115 C115 179.0(16) no 3_656 . 3_656
C115 C110 C111 C109 -1.0(15) no . 3_656 .
C115 C110 C111 C112 -5.1(18) no . 3_656 3_656
C115 C110 C111 C115 -0.0(5) no . 3_656 .
C111 C110 C115 C109 -179.1(14) no 3_656 3_656 3_656
C111 C110 C115 C111 179(3) no 3_656 3_656 .
C111 C110 C115 C112 -176.1(14) no 3_656 3_656 .
C111 C110 C115 C113 -166.9(19) no 3_656 3_656 .
C111 C110 C115 C114 6(4) no 3_656 3_656 3_656
C111 C110 C115 C114 -14(5) no 3_656 3_656 .
C111 C110 C115 C115 -0.9(15) no 3_656 3_656 .
C115 C110 C111 C109 -0(3) no 3_656 3_656 .
C115 C110 C111 C112 -4(3) no 3_656 3_656 3_656
C115 C110 C111 C115 0.8(12) no 3_656 3_656 .
C115 C110 C115 C109 -178.2(12) no . 3_656 3_656
C115 C110 C115 C111 180.0(18) no . 3_656 .
C115 C110 C115 C112 -175.2(11) no . 3_656 .
C115 C110 C115 C113 -166(4) no . 3_656 .
C115 C110 C115 C114 7(3) no . 3_656 3_656
C115 C110 C115 C114 -13(4) no . 3_656 .
C115 C110 C115 C115 -0.0(6) no . 3_656 .
C115 C110 C115 C109 -177.9(13) no 3_656 . .
C115 C110 C115 C111 -179.0(17) no 3_656 . 3_656
C115 C110 C115 C112 -174.6(12) no 3_656 . 3_656
C115 C110 C115 C114 7.0(19) no 3_656 . .
C115 C110 C115 C114 -8(3) no 3_656 . 3_656
C115 C110 C115 C115 -0.0(7) no 3_656 . 3_656
C109 C111 C115 C109 0.0(13) no 3_656 3_656 3_656
C109 C111 C115 C110 178.8(15) no 3_656 3_656 3_656
C109 C111 C115 C110 177.7(16) no 3_656 3_656 .
C109 C111 C115 C112 3.7(13) no 3_656 3_656 .
C109 C111 C115 C113 4.8(14) no 3_656 3_656 .
C109 C111 C115 C114 14(3) no 3_656 3_656 .
C109 C111 C115 C115 177.7(18) no 3_656 3_656 .
C110 C111 C112 C113 3(4) no . . .
C110 C111 C112 C115 5(2) no . . 3_656
C110 C111 C115 C109 -178(3) no . 3_656 3_656
C110 C111 C115 C110 1(2) no . 3_656 3_656
C110 C111 C115 C110 0(2) no . 3_656 .
C110 C111 C115 C112 -174(3) no . 3_656 .
C110 C111 C115 C113 -173(3) no . 3_656 .
C110 C111 C115 C114 -164(3) no . 3_656 .
C110 C111 C115 C115 0(3) no . 3_656 .
C110 C111 C112 C113 2(4) no 3_656 . .
C110 C111 C112 C115 4.1(18) no 3_656 . 3_656
C110 C111 C115 C109 -178.8(17) no 3_656 3_656 3_656
C110 C111 C115 C110 -0.0(16) no 3_656 3_656 3_656
C110 C111 C115 C110 -1.2(16) no 3_656 3_656 .
C110 C111 C115 C112 -175.2(17) no 3_656 3_656 .
C110 C111 C115 C113 -174.1(17) no 3_656 3_656 .
C110 C111 C115 C114 -165(3) no 3_656 3_656 .
C110 C111 C115 C115 -1.2(18) no 3_656 3_656 .
C112 C111 C115 C109 -3.7(13) no . 3_656 3_656
C112 C111 C115 C110 175.2(15) no . 3_656 3_656
C112 C111 C115 C110 174.0(15) no . 3_656 .
C112 C111 C115 C112 0.0(13) no . 3_656 .
C112 C111 C115 C113 1.1(14) no . 3_656 .
C112 C111 C115 C114 10(3) no . 3_656 .
C112 C111 C115 C115 174.0(18) no . 3_656 .
C115 C111 C112 C113 -2(2) no 3_656 . .
C115 C111 C112 C115 0.0(4) no 3_656 . 3_656
C108 C112 C113 C106 -140(4) no 3_656 . 3_656
C108 C112 C113 C107 -13(3) no 3_656 . 3_656
C108 C112 C113 C108 -0.0(8) no 3_656 . 3_656
C108 C112 C113 C114 -172.6(15) no 3_656 . .
C108 C112 C113 C114 -163.8(14) no 3_656 . 3_656
C108 C112 C113 C115 -169.9(16) no 3_656 . 3_656
C108 C112 C115 C110 -179.5(15) no 3_656 3_656 3_656
C108 C112 C115 C110 -179.2(18) no 3_656 3_656 .
C108 C112 C115 C111 -174(3) no 3_656 3_656 .
C108 C112 C115 C113 7.4(11) no 3_656 3_656 .
C108 C112 C115 C114 -1(3) no 3_656 3_656 3_656
C108 C112 C115 C114 10(3) no 3_656 3_656 .
C111 C112 C113 C106 32(7) no . . 3_656
C111 C112 C113 C107 158.1(17) no . . 3_656
C111 C112 C113 C108 172(3) no . . 3_656
C111 C112 C113 C114 -1(4) no . . .
C111 C112 C113 C114 8(4) no . . 3_656
C111 C112 C113 C115 2(2) no . . 3_656
C111 C112 C115 C110 -5.4(16) no . 3_656 3_656
C111 C112 C115 C110 -5.1(13) no . 3_656 .
C111 C112 C115 C111 0.0(5) no . 3_656 .
C111 C112 C115 C113 -178(2) no . 3_656 .
C111 C112 C115 C114 173.1(11) no . 3_656 3_656
C111 C112 C115 C114 -175.5(11) no . 3_656 .
C113 C112 C115 C110 173.1(11) no . 3_656 3_656
C113 C112 C115 C110 173.3(12) no . 3_656 .
C113 C112 C115 C111 178(2) no . 3_656 .
C113 C112 C115 C113 0.0(6) no . 3_656 .
C113 C112 C115 C114 -8.5(18) no . 3_656 3_656
C113 C112 C115 C114 3.0(15) no . 3_656 .
C115 C112 C113 C106 30(5) no 3_656 . 3_656
C115 C112 C113 C107 156(3) no 3_656 . 3_656
C115 C112 C113 C108 169.9(14) no 3_656 . 3_656
C115 C112 C113 C114 -2.7(14) no 3_656 . .
C115 C112 C113 C114 6.1(13) no 3_656 . 3_656
C115 C112 C113 C115 0.0(4) no 3_656 . 3_656
C106 C113 C114 C106 12.2(10) no 3_656 . .
C106 C113 C114 C106 0.0(4) no 3_656 . 3_656
C106 C113 C114 C115 -163(3) no 3_656 . .
C106 C113 C114 C115 -160.9(18) no 3_656 . 3_656
C106 C113 C114 C106 0.0(4) no 3_656 3_656 3_656
C106 C113 C114 C106 18.1(7) no 3_656 3_656 .
C106 C113 C114 C115 -176.2(16) no 3_656 3_656 3_656
C106 C113 C114 C115 175(2) no 3_656 3_656 .
C106 C113 C115 C109 -165.9(8) no 3_656 3_656 3_656
C106 C113 C115 C110 177.5(16) no 3_656 3_656 .
C106 C113 C115 C111 -171.0(6) no 3_656 3_656 .
C106 C113 C115 C112 -169.8(8) no 3_656 3_656 .
C106 C113 C115 C114 2.6(5) no 3_656 3_656 3_656
C106 C113 C115 C114 13.5(5) no 3_656 3_656 .
C106 C113 C115 C115 16.6(14) no 3_656 3_656 .
C107 C113 C114 C106 9(2) no 3_656 . .
C107 C113 C114 C106 -2.9(12) no 3_656 . 3_656
C107 C113 C114 C115 -165.7(16) no 3_656 . .
C107 C113 C114 C115 -163.8(11) no 3_656 . 3_656
C107 C113 C114 C106 5.9(10) no 3_656 3_656 3_656
C107 C113 C114 C106 24.1(15) no 3_656 3_656 .
C107 C113 C114 C115 -170.3(11) no 3_656 3_656 3_656
C107 C113 C114 C115 -178.8(14) no 3_656 3_656 .
C107 C113 C115 C109 -152.9(17) no 3_656 3_656 3_656
C107 C113 C115 C110 -169.5(14) no 3_656 3_656 .
C107 C113 C115 C111 -158.0(14) no 3_656 3_656 .
C107 C113 C115 C112 -156.8(18) no 3_656 3_656 .
C107 C113 C115 C114 15.6(15) no 3_656 3_656 3_656
C107 C113 C115 C114 26.5(14) no 3_656 3_656 .
C107 C113 C115 C115 30(3) no 3_656 3_656 .
C108 C113 C115 C109 -8.4(14) no 3_656 3_656 3_656
C108 C113 C115 C110 -25(3) no 3_656 3_656 .
C108 C113 C115 C111 -13.5(18) no 3_656 3_656 .
C108 C113 C115 C112 -12.3(14) no 3_656 3_656 .
C108 C113 C115 C114 160.2(17) no 3_656 3_656 3_656
C108 C113 C115 C114 171.0(18) no 3_656 3_656 .
C108 C113 C115 C115 174.1(15) no 3_656 3_656 .
C109 C113 C114 C106 173(2) no 3_656 . .
C109 C113 C114 C106 160.4(16) no 3_656 . 3_656
C109 C113 C114 C115 -2(3) no 3_656 . .
C109 C113 C114 C115 -0.5(17) no 3_656 . 3_656
C109 C113 C114 C106 166.7(16) no 3_656 3_656 3_656
C109 C113 C114 C106 -175.2(17) no 3_656 3_656 .
C109 C113 C114 C115 -9.5(15) no 3_656 3_656 3_656
C109 C113 C114 C115 -18(2) no 3_656 3_656 .
C109 C113 C115 C109 -0.0(14) no 3_656 3_656 3_656
C109 C113 C115 C110 -17(3) no 3_656 3_656 .
C109 C113 C115 C111 -5.1(15) no 3_656 3_656 .
C109 C113 C115 C112 -3.9(14) no 3_656 3_656 .
C109 C113 C115 C114 168.6(16) no 3_656 3_656 3_656
C109 C113 C115 C114 179.4(16) no 3_656 3_656 .
C109 C113 C115 C115 -178(2) no 3_656 3_656 .
C112 C113 C114 C106 177(2) no . . .
C112 C113 C114 C106 164.4(18) no . . 3_656
C112 C113 C114 C115 2(3) no . . .
C112 C113 C114 C115 4(3) no . . 3_656
C112 C113 C114 C106 168.2(18) no . 3_656 3_656
C112 C113 C114 C106 -173.7(19) no . 3_656 .
C112 C113 C114 C115 -8(2) no . 3_656 3_656
C112 C113 C114 C115 -17(3) no . 3_656 .
C112 C113 C115 C109 3.9(15) no . 3_656 3_656
C112 C113 C115 C110 -13(3) no . 3_656 .
C112 C113 C115 C111 -1.2(16) no . 3_656 .
C112 C113 C115 C112 0.0(15) no . 3_656 .
C112 C113 C115 C114 172.5(16) no . 3_656 3_656
C112 C113 C115 C114 -176.7(17) no . 3_656 .
C112 C113 C115 C115 -173.6(19) no . 3_656 .
C114 C113 C115 C109 -179.4(15) no . 3_656 3_656
C114 C113 C115 C110 164(3) no . 3_656 .
C114 C113 C115 C111 175.5(15) no . 3_656 .
C114 C113 C115 C112 176.7(15) no . 3_656 .
C114 C113 C115 C114 -10.8(13) no . 3_656 3_656
C114 C113 C115 C114 0.0(13) no . 3_656 .
C114 C113 C115 C115 3.1(16) no . 3_656 .
C115 C113 C114 C106 173(3) no 3_656 . .
C115 C113 C114 C106 160.9(18) no 3_656 . 3_656
C115 C113 C114 C115 -1.9(10) no 3_656 . .
C115 C113 C114 C115 0.0(5) no 3_656 . 3_656
C114 C113 C115 C109 -168.6(13) no 3_656 3_656 3_656
C114 C113 C115 C110 175(3) no 3_656 3_656 .
C114 C113 C115 C111 -173.7(13) no 3_656 3_656 .
C114 C113 C115 C112 -172.5(12) no 3_656 3_656 .
C114 C113 C115 C114 0.0(11) no 3_656 3_656 3_656
C114 C113 C115 C114 10.8(11) no 3_656 3_656 .
C114 C113 C115 C115 13.9(14) no 3_656 3_656 .
C115 C113 C114 C106 176.2(16) no 3_656 3_656 3_656
C115 C113 C114 C106 -166(2) no 3_656 3_656 .
C115 C113 C114 C115 -0.0(5) no 3_656 3_656 3_656
C115 C113 C114 C115 -8.5(8) no 3_656 3_656 .
C106 C114 C115 C109 6(3) no . . .
C106 C114 C115 C110 -179.3(14) no . . .
C106 C114 C115 C110 179.8(12) no . . 3_656
C106 C114 C115 C112 2(3) no . . 3_656
C106 C114 C115 C113 -3.9(17) no . . 3_656
C106 C114 C115 C115 -172(3) no . . 3_656
C106 C114 C115 C109 46(6) no 3_656 . .
C106 C114 C115 C110 -139(4) no 3_656 . .
C106 C114 C115 C110 -140(4) no 3_656 . 3_656
C106 C114 C115 C112 42(6) no 3_656 . 3_656
C106 C114 C115 C113 36(5) no 3_656 . 3_656
C106 C114 C115 C115 -132(5) no 3_656 . 3_656
C106 C114 C115 C109 -35(4) no 3_656 3_656 3_656
C106 C114 C115 C110 154(3) no 3_656 3_656 3_656
C106 C114 C115 C110 160.2(18) no 3_656 3_656 .
C106 C114 C115 C111 -46(6) no 3_656 3_656 .
C106 C114 C115 C112 -38(4) no 3_656 3_656 .
C106 C114 C115 C113 -35(3) no 3_656 3_656 .
C106 C114 C115 C115 147(4) no 3_656 3_656 .
C113 C114 C115 C109 -179.5(13) no . . .
C113 C114 C115 C110 -4(3) no . . .
C113 C114 C115 C110 -5(3) no . . 3_656
C113 C114 C115 C112 177.1(12) no . . 3_656
C113 C114 C115 C113 171.0(19) no . . 3_656
C113 C114 C115 C115 2.5(13) no . . 3_656
C113 C114 C115 C109 0.4(11) no . 3_656 3_656
C113 C114 C115 C110 -170.9(13) no . 3_656 3_656
C113 C114 C115 C110 -164(2) no . 3_656 .
C113 C114 C115 C111 -11(4) no . 3_656 .
C113 C114 C115 C112 -2.4(11) no . 3_656 .
C113 C114 C115 C113 -0.0(5) no . 3_656 .
C113 C114 C115 C115 -177.7(12) no . 3_656 .
C113 C114 C115 C109 9.5(11) no 3_656 . .
C113 C114 C115 C110 -175.4(11) no 3_656 . .
C113 C114 C115 C110 -176.3(16) no 3_656 . 3_656
C113 C114 C115 C112 6.1(10) no 3_656 . 3_656
C113 C114 C115 C113 -0.0(4) no 3_656 . 3_656
C113 C114 C115 C115 -168.5(11) no 3_656 . 3_656
C113 C114 C115 C109 -171.9(9) no 3_656 3_656 3_656
C113 C114 C115 C110 17(3) no 3_656 3_656 3_656
C113 C114 C115 C110 23(4) no 3_656 3_656 .
C113 C114 C115 C111 177(3) no 3_656 3_656 .
C113 C114 C115 C112 -174.7(9) no 3_656 3_656 .
C113 C114 C115 C113 -172.3(17) no 3_656 3_656 .
C113 C114 C115 C115 9.9(10) no 3_656 3_656 .
C115 C114 C115 C109 178.2(12) no . 3_656 3_656
C115 C114 C115 C110 6.8(15) no . 3_656 3_656
C115 C114 C115 C110 13(3) no . 3_656 .
C115 C114 C115 C111 167(3) no . 3_656 .
C115 C114 C115 C112 175.3(11) no . 3_656 .
C115 C114 C115 C113 177.7(13) no . 3_656 .
C115 C114 C115 C115 -0.0(6) no . 3_656 .
C115 C114 C115 C109 178.0(13) no 3_656 . .
C115 C114 C115 C110 -6.9(13) no 3_656 . .
C115 C114 C115 C110 -7.8(18) no 3_656 . 3_656
C115 C114 C115 C112 174.6(12) no 3_656 . 3_656
C115 C114 C115 C113 168.5(12) no 3_656 . 3_656
C115 C114 C115 C115 -0.0(7) no 3_656 . 3_656
C110 C115 C115 C110 -1.3(18) no . 3_656 3_656
C110 C115 C115 C110 -0.0(17) no . 3_656 .
C110 C115 C115 C111 -0.0(19) no . 3_656 .
C110 C115 C115 C113 170(3) no . 3_656 .
C110 C115 C115 C114 -174.2(19) no . 3_656 3_656
C110 C115 C115 C114 172.9(19) no . 3_656 .
C110 C115 C115 C110 -0.0(17) no 3_656 3_656 3_656
C110 C115 C115 C110 1.3(18) no 3_656 3_656 .
C110 C115 C115 C111 1(2) no 3_656 3_656 .
C110 C115 C115 C113 171(2) no 3_656 3_656 .
C110 C115 C115 C114 -172.9(19) no 3_656 3_656 3_656
C110 C115 C115 C114 174.2(19) no 3_656 3_656 .
C111 C115 C115 C110 -0.0(10) no 3_656 3_656 3_656
C111 C115 C115 C110 1.3(12) no 3_656 3_656 .
C111 C115 C115 C111 1(2) no 3_656 3_656 .
C111 C115 C115 C113 171.4(9) no 3_656 3_656 .
C111 C115 C115 C114 -172.9(14) no 3_656 3_656 3_656
C111 C115 C115 C114 174.1(12) no 3_656 3_656 .
C113 C115 C115 C110 170.1(15) no 3_656 3_656 3_656
C113 C115 C115 C110 171.4(13) no 3_656 3_656 .
C113 C115 C115 C111 171.4(9) no 3_656 3_656 .
C113 C115 C115 C113 -19(3) no 3_656 3_656 .
C113 C115 C115 C114 -2.8(11) no 3_656 3_656 3_656
C113 C115 C115 C114 -15.8(14) no 3_656 3_656 .
C114 C115 C115 C110 -174.2(13) no . 3_656 3_656
C114 C115 C115 C110 -172.9(14) no . 3_656 .
C114 C115 C115 C111 -172.9(17) no . 3_656 .
C114 C115 C115 C113 -2.8(15) no . 3_656 .
C114 C115 C115 C114 13.0(12) no . 3_656 3_656
C114 C115 C115 C114 0.0(12) no . 3_656 .
C114 C115 C115 C110 172.9(14) no 3_656 3_656 3_656
C114 C115 C115 C110 174.2(13) no 3_656 3_656 .
C114 C115 C115 C111 174.1(16) no 3_656 3_656 .
C114 C115 C115 C113 -15.8(17) no 3_656 3_656 .
C114 C115 C115 C114 0.0(12) no 3_656 3_656 3_656
C114 C115 C115 C114 -13.0(12) no 3_656 3_656 .
N1 C116 C116 N1 -89.7(8) no . 3_656 3_656
N1 C116 C116 N1 0.0(6) no . 3_656 .
N1 C116 C116 C106 154.3(10) no . 3_656 3_656
N1 C116 C116 C106 116.1(9) no . 3_656 .
N1 C116 C116 C117 25.9(6) no . 3_656 3_656
N1 C116 C116 C117 -115.6(8) no . 3_656 .
N1 C116 C117 N1 -7(3) no . . 3_656
N1 C116 C117 C116 73.4(13) no . . 3_656
N1 C116 C117 N1 -0.0(14) no . 3_656 .
N1 C116 C117 C116 -94(3) no . 3_656 3_656
N1 C116 C116 N1 0.0(6) no 3_656 3_656 3_656
N1 C116 C116 N1 89.7(8) no 3_656 3_656 .
N1 C116 C116 C106 -116.1(9) no 3_656 3_656 3_656
N1 C116 C116 C106 -154.3(10) no 3_656 3_656 .
N1 C116 C116 C117 115.6(8) no 3_656 3_656 3_656
N1 C116 C116 C117 -25.9(6) no 3_656 3_656 .
N1 C116 C117 N1 0.0(15) no 3_656 . 3_656
N1 C116 C117 C116 80(3) no 3_656 . 3_656
N1 C116 C117 N1 36(3) no 3_656 3_656 .
N1 C116 C117 C116 -58.5(9) no 3_656 3_656 3_656
C106 C116 C116 N1 154.3(9) no . 3_656 3_656
C106 C116 C116 N1 -116.1(8) no . 3_656 .
C106 C116 C116 C106 38.2(6) no . 3_656 3_656
C106 C116 C116 C106 0.0(4) no . 3_656 .
C106 C116 C116 C117 -90.2(7) no . 3_656 3_656
C106 C116 C116 C117 128.3(8) no . 3_656 .
C106 C116 C117 N1 -130(2) no . . 3_656
C106 C116 C117 C116 -49.8(10) no . . 3_656
C106 C116 C117 N1 160(2) no . 3_656 .
C106 C116 C117 C116 66.2(8) no . 3_656 3_656
C106 C116 C116 N1 116.1(8) no 3_656 3_656 3_656
C106 C116 C116 N1 -154.3(9) no 3_656 3_656 .
C106 C116 C116 C106 0.0(4) no 3_656 3_656 3_656
C106 C116 C116 C106 -38.2(6) no 3_656 3_656 .
C106 C116 C116 C117 -128.3(8) no 3_656 3_656 3_656
C106 C116 C116 C117 90.2(7) no 3_656 3_656 .
C106 C116 C117 N1 -161(3) no 3_656 . 3_656
C106 C116 C117 C116 -80.4(9) no 3_656 . 3_656
C106 C116 C117 N1 165.1(18) no 3_656 3_656 .
C106 C116 C117 C116 70.9(14) no 3_656 3_656 3_656
C116 C116 C117 N1 -80(3) no 3_656 . 3_656
C116 C116 C117 C116 0.0(8) no 3_656 . 3_656
C117 C116 C116 N1 25.9(8) no . 3_656 3_656
C117 C116 C116 N1 115.6(9) no . 3_656 .
C117 C116 C116 C106 -90.2(9) no . 3_656 3_656
C117 C116 C116 C106 -128.3(10) no . 3_656 .
C117 C116 C116 C117 141.5(10) no . 3_656 3_656
C117 C116 C116 C117 0.0(8) no . 3_656 .
C116 C116 C117 N1 94(3) no 3_656 3_656 .
C116 C116 C117 C116 0.0(8) no 3_656 3_656 3_656
C117 C116 C116 N1 -115.6(9) no 3_656 3_656 3_656
C117 C116 C116 N1 -25.9(8) no 3_656 3_656 .
C117 C116 C116 C106 128.3(10) no 3_656 3_656 3_656
C117 C116 C116 C106 90.2(9) no 3_656 3_656 .
C117 C116 C116 C117 0.0(8) no 3_656 3_656 3_656
C117 C116 C116 C117 -141.5(10) no 3_656 3_656 .
C117 C116 C117 N1 47(3) no . 3_656 .
C117 C116 C117 C116 -47.6(15) no . 3_656 3_656
C117 C116 C117 N1 -27(4) no 3_656 . 3_656
C117 C116 C117 C116 53.6(17) no 3_656 . 3_656
C119 C118 C123 C122 -1.2(14) no . . .
C123 C118 C119 C120 1.4(14) no . . .
C118 C119 C120 C121 -0.2(13) no . . .
C119 C120 C121 C122 -1.4(12) no . . .
C120 C121 C122 C123 1.6(12) no . . .
C121 C122 C123 C118 -0.2(13) no . . .
Si27 C297 C298 C98 63.0(19) no . . .
C97 C297 C298 C98 28.3(14) no . . .
C98 C297 C298 C98 0(3) no . . .
C299 C297 C298 C98 -163(3) no . . .
Si7 C303 C304 C97 52.3(13) no . . .
Si7 C303 C304 C99 33(4) no . . .
Si7 C303 C305 Si7 -0.0(3) no . . .
Si7 C303 C305 C103 -8(5) no . . .
Si7 C303 C305 C104 -129(3) no . . .
Si7 C303 C305 C105 77(3) no . . .
Si27 C303 C304 C97 27.9(9) no . . .
Si27 C303 C304 C99 9(4) no . . .
Si27 C303 C305 Si7 2.1(9) no . . .
Si27 C303 C305 C103 -6(6) no . . .
Si27 C303 C305 C104 -127(3) no . . .
Si27 C303 C305 C105 79(3) no . . .
C97 C303 C304 C97 0.0(9) no . . .
C97 C303 C304 C99 -19(3) no . . .
C97 C303 C305 Si7 -31(4) no . . .
C97 C303 C305 C103 -38(8) no . . .
C97 C303 C305 C104 -159(3) no . . .
C97 C303 C305 C105 46(5) no . . .
C104 C303 C304 C97 168(3) no . . .
C104 C303 C304 C99 149(3) no . . .
C104 C303 C305 Si7 129(3) no . . .
C104 C303 C305 C103 121(7) no . . .
C104 C303 C305 C104 -0.0(11) no . . .
C104 C303 C305 C105 -155(5) no . . .
C304 C303 C305 Si7 -106(3) no . . .
C304 C303 C305 C103 -114(5) no . . .
C304 C303 C305 C104 125(3) no . . .
C304 C303 C305 C105 -30(4) no . . .
C305 C303 C304 C97 135(3) no . . .
C305 C303 C304 C99 116(3) no . . .

loop_
_platon_squeeze_void_nr
_platon_squeeze_void_average_x
_platon_squeeze_void_average_y
_platon_squeeze_void_average_z
_platon_squeeze_void_volume
_platon_squeeze_void_count_electrons
_platon_squeeze_void_content
1 0.752 0.000 0.000 9 2 ' '
2 0.303 -0.062 0.250 2409 374 ' '
3 0.248 0.000 0.500 9 2 ' '
4 0.697 0.041 0.750 2407 374 ' '
5 0.764 0.064 0.518 8 1 ' '
6 0.236 0.064 0.982 8 1 ' '
7 0.736 0.436 0.018 8 1 ' '
8 0.264 0.436 0.482 8 1 ' '
9 0.252 0.500 0.000 9 2 ' '
10 0.748 0.500 0.500 9 2 ' '
11 0.264 0.564 0.518 8 1 ' '
12 0.736 0.564 0.982 8 1 ' '
13 0.236 0.936 0.018 8 1 ' '
14 0.764 0.936 0.482 8 1 ' '
